data_1550711
loop_
_publ_author_name
'Shi, Xiaodong'
'He, Ying'
'Zhang, Yanbin'
'Wojtas, Lukasz'
'Ahkmedov, Novruz G.'
'Thai, David'
'Wang, Heng'
'Li, Xiaopeng'
'Guo, Hao'

_publ_section_title
;
 Construction of cross-layer linked G-octamer via conformational control:
 stable G-quadruplex in H-bond competitive solvent
;
_journal_name_full 'Chemical Science'
_journal_paper_doi 10.1039/C9SC00190E
_journal_year 2019
_chemical_formula_sum 'C206.75 H280 N42 O42.75 Rb Si8'
_chemical_formula_weight 4347.90
_space_group_crystal_system orthorhombic
_space_group_IT_number 18
_space_group_name_Hall 'P 2 2ab'
_space_group_name_H-M_alt 'P 21 21 2'
_symmetry_space_group_name_Hall 'P 2 2ab'
_symmetry_space_group_name_H-M 'P 21 21 2'
_atom_sites_solution_hydrogens geom
_audit_creation_method SHELXL-2017/1
_audit_update_record
;
2018-10-04 deposited with the CCDC.    2019-03-05 downloaded from the CCDC.
;
_cell_angle_alpha 90
_cell_angle_beta 90
_cell_angle_gamma 90
_cell_formula_units_Z 4
_cell_length_a 43.381(9)
_cell_length_b 43.722(9)
_cell_length_c 14.181(3)
_cell_measurement_reflns_used 9958
_cell_measurement_temperature 100(2)
_cell_measurement_theta_max 10.99
_cell_measurement_theta_min 2.6
_cell_volume 26897(10)
_computing_structure_refinement 'SHELXL-2017/1 (Sheldrick, 2017)'
_diffrn_ambient_temperature 100(2)
_diffrn_measured_fraction_theta_full 0.997
_diffrn_measured_fraction_theta_max 0.982
_diffrn_measurement_device_type 'PILATUS3 X CdTe 1M'
_diffrn_measurement_method 'phi scans'
_diffrn_radiation_type synchrotron
_diffrn_radiation_wavelength 0.41328
_diffrn_reflns_av_R_equivalents 0.0882
_diffrn_reflns_av_unetI/netI 0.0600
_diffrn_reflns_Laue_measured_fraction_full 0.997
_diffrn_reflns_Laue_measured_fraction_max 0.982
_diffrn_reflns_limit_h_max 48
_diffrn_reflns_limit_h_min -48
_diffrn_reflns_limit_k_max 48
_diffrn_reflns_limit_k_min -48
_diffrn_reflns_limit_l_max 15
_diffrn_reflns_limit_l_min -15
_diffrn_reflns_number 346504
_diffrn_reflns_point_group_measured_fraction_full 0.997
_diffrn_reflns_point_group_measured_fraction_max 0.981
_diffrn_reflns_theta_full 13.331
_diffrn_reflns_theta_max 13.331
_diffrn_reflns_theta_min 1.032
_diffrn_source synchrotron
_exptl_absorpt_coefficient_mu 0.057
_exptl_crystal_density_diffrn 1.074
_exptl_crystal_description block
_exptl_crystal_F_000 9222
_refine_diff_density_max 0.870
_refine_diff_density_min -0.600
_refine_diff_density_rms 0.126
_refine_ls_abs_structure_details
;
 Flack x determined using 10198 quotients [(I+)-(I-)]/[(I+)+(I-)]
 (Parsons, Flack and Wagner, Acta Cryst. B69 (2013) 249-259).
;
_refine_ls_abs_structure_Flack 0.157(6)
_refine_ls_extinction_method none
_refine_ls_goodness_of_fit_ref 2.384
_refine_ls_hydrogen_treatment constr
_refine_ls_matrix_type full
_refine_ls_number_parameters 2783
_refine_ls_number_reflns 38893
_refine_ls_number_restraints 6881
_refine_ls_restrained_S_all 2.284
_refine_ls_R_factor_all 0.1701
_refine_ls_R_factor_gt 0.1474
_refine_ls_shift/su_max 0.004
_refine_ls_shift/su_mean 0.000
_refine_ls_structure_factor_coef Fsqd
_refine_ls_weighting_details 'w=1/[\s^2^(Fo^2^)+(0.1000P)^2^] where P=(Fo^2^+2Fc^2^)/3'
_refine_ls_weighting_scheme calc
_refine_ls_wR_factor_gt 0.3511
_refine_ls_wR_factor_ref 0.3615
_reflns_Friedel_coverage 0.856
_reflns_Friedel_fraction_full 0.996
_reflns_Friedel_fraction_max 0.979
_reflns_number_gt 28903
_reflns_number_total 38893
_reflns_threshold_expression 'I > 2\s(I)'
_cod_data_source_file c9sc00190e2.cif
_cod_data_source_block HY_93_3_8PHG_Rb
_cod_original_cell_volume 26896(9)
_cod_database_code 1550711
_shelx_shelxl_version_number 2017/1
_shelx_space_group_comment
;
The symmetry employed for this shelxl refinement is uniquely defined
by the following loop, which should always be used as a source of
symmetry information in preference to the above space-group names.
They are only intended as comments.
;

loop_
_space_group_symop_operation_xyz
'x, y, z'
'-x, -y, z'
'-x+1/2, y+1/2, -z'
'x+1/2, -y+1/2, -z'

loop_
_atom_site_label
_atom_site_type_symbol
_atom_site_fract_x
_atom_site_fract_y
_atom_site_fract_z
_atom_site_U_iso_or_equiv
_atom_site_adp_type
_atom_site_occupancy
_atom_site_site_symmetry_order
_atom_site_calc_flag
_atom_site_refinement_flags_posn
_atom_site_refinement_flags_adp
_atom_site_refinement_flags_occupancy
_atom_site_disorder_assembly
_atom_site_disorder_group
Rb1 Rb 1.78517(3) 1.71320(3) 1.78263(10) 0.0857(4) Uani 1 1 d . U . . .
O1_1 O 1.7588(2) 1.7640(2) 1.6931(8) 0.099(3) Uani 1 1 d D U . . .
C2_1 C 1.7661(3) 1.7916(3) 1.7027(12) 0.102(4) Uani 1 1 d D U . . .
N3_1 N 1.7959(2) 1.8002(3) 1.7101(9) 0.090(3) Uani 1 1 d D U . . .
H3_1 H 1.809672 1.785397 1.710321 0.108 Uiso 1 1 calc R U . . .
C4_1 C 1.8074(3) 1.8299(3) 1.7174(12) 0.099(4) Uani 1 1 d D U . . .
N5_1 N 1.7879(3) 1.8538(3) 1.7224(10) 0.101(3) Uani 1 1 d D U . . .
C6_1 C 1.7574(3) 1.8457(3) 1.7242(12) 0.100(4) Uani 1 1 d D U . . .
C7_1 C 1.7455(3) 1.8166(3) 1.7155(13) 0.100(4) Uani 1 1 d D U . . .
N8_1 N 1.7135(2) 1.8168(2) 1.7162(9) 0.094(3) Uani 1 1 d D U . . .
C9_1 C 1.7066(3) 1.8460(3) 1.7218(11) 0.093(3) Uani 1 1 d D U . . .
N10_1 N 1.7327(3) 1.8645(2) 1.7285(10) 0.101(3) Uani 1 1 d D U . . .
N11_1 N 1.8376(3) 1.8342(3) 1.7234(11) 0.112(4) Uani 1 1 d D U . . .
H11A_1 H 1.845012 1.852831 1.730628 0.134 Uiso 1 1 calc R U . . .
H11B_1 H 1.850267 1.818532 1.720089 0.134 Uiso 1 1 calc R U . . .
C12_1 C 1.6743(3) 1.8564(3) 1.7212(10) 0.098(3) Uani 1 1 d D U . . .
C13_1 C 1.6525(3) 1.8402(3) 1.7704(11) 0.108(4) Uani 1 1 d D U . . .
H13_1 H 1.658734 1.823098 1.807046 0.130 Uiso 1 1 calc R U . . .
C14_1 C 1.6209(4) 1.8483(4) 1.7678(15) 0.144(7) Uani 1 1 d D U . . .
H14_1 H 1.605929 1.837191 1.802834 0.173 Uiso 1 1 calc R U . . .
C15_1 C 1.6125(4) 1.8736(4) 1.7107(16) 0.137(6) Uani 1 1 d D U . . .
H15_1 H 1.591381 1.879353 1.706114 0.164 Uiso 1 1 calc R U . . .
C16_1 C 1.6340(4) 1.8898(4) 1.6626(15) 0.129(6) Uani 1 1 d D U . . .
H16_1 H 1.628038 1.906872 1.625298 0.155 Uiso 1 1 calc R U . . .
C17_1 C 1.6650(4) 1.8815(4) 1.6677(13) 0.122(5) Uani 1 1 d D U . . .
H17_1 H 1.680010 1.893057 1.634401 0.147 Uiso 1 1 calc R U . . .
C18_1 C 1.7327(4) 1.8982(3) 1.7403(10) 0.107(4) Uani 1 1 d D U . . .
H18_1 H 1.712254 1.904247 1.766814 0.128 Uiso 1 1 calc R U . . .
O19_1 O 1.7355(3) 1.9119(3) 1.6513(8) 0.119(3) Uani 1 1 d D U . . .
C20_1 C 1.7621(4) 1.9309(4) 1.6463(11) 0.117(4) Uani 1 1 d D U . . .
H20_1 H 1.755726 1.951983 1.627018 0.141 Uiso 1 1 calc R U . . .
C21_1 C 1.7771(4) 1.9322(3) 1.7448(11) 0.120(4) Uani 1 1 d D U . . .
H21_1 H 1.798883 1.924849 1.742069 0.144 Uiso 1 1 calc R U . . .
C22_1 C 1.7574(4) 1.9107(3) 1.8053(10) 0.105(3) Uani 1 1 d D U . . .
H22_1 H 1.770329 1.893579 1.830095 0.125 Uiso 1 1 calc R U . . .
O23_1 O 1.7465(3) 1.9287(3) 1.8803(8) 0.117(3) Uani 1 1 d D U . . .
C24_1 C 1.7505(4) 1.9608(4) 1.8523(12) 0.127(4) Uani 1 1 d D U . . .
O25_1 O 1.7756(4) 1.9605(3) 1.7876(10) 0.143(4) Uani 1 1 d D U . . .
C26_1 C 1.7207(6) 1.9721(5) 1.808(2) 0.170(9) Uani 1 1 d D U . . .
H26A_1 H 1.704255 1.971841 1.855080 0.255 Uiso 1 1 calc R U . . .
H26B_1 H 1.723637 1.993006 1.784641 0.255 Uiso 1 1 calc R U . . .
H26C_1 H 1.715128 1.958700 1.755139 0.255 Uiso 1 1 calc R U . . .
C27_1 C 1.7607(6) 1.9791(5) 1.9366(15) 0.147(7) Uani 1 1 d D U . . .
H27A_1 H 1.743962 1.979770 1.982938 0.220 Uiso 1 1 calc R U . . .
H27B_1 H 1.778847 1.969399 1.964929 0.220 Uiso 1 1 calc R U . . .
H27C_1 H 1.765893 1.999897 1.916727 0.220 Uiso 1 1 calc R U . . .
C28_1 C 1.7839(5) 1.9180(4) 1.5733(15) 0.135(5) Uani 1 1 d D U . . .
H28A_1 H 1.792083 1.898095 1.595171 0.162 Uiso 1 1 calc R U . . .
H28B_1 H 1.772709 1.914593 1.513313 0.162 Uiso 1 1 calc R U . . .
O29_1 O 1.8088(4) 1.9391(3) 1.5585(12) 0.160(5) Uani 1 1 d D U . . .
Si30_1 Si 1.8385(2) 1.9385(2) 1.4832(9) 0.206(4) Uani 1 1 d D U . . .
C31_1 C 1.8479(9) 1.9787(6) 1.446(4) 0.267(17) Uani 1 1 d D U . . .
H31A_1 H 1.865245 1.978441 1.402385 0.401 Uiso 1 1 calc R U . . .
H31B_1 H 1.829856 1.987830 1.415699 0.401 Uiso 1 1 calc R U . . .
H31C_1 H 1.853353 1.990764 1.502228 0.401 Uiso 1 1 calc R U . . .
C32_1 C 1.8310(9) 1.9165(8) 1.3758(19) 0.238(13) Uani 1 1 d D U . . .
H32A_1 H 1.849199 1.917042 1.334974 0.357 Uiso 1 1 calc R U . . .
H32B_1 H 1.826336 1.895207 1.392523 0.357 Uiso 1 1 calc R U . . .
H32C_1 H 1.813351 1.925346 1.342295 0.357 Uiso 1 1 calc R U . . .
C33_1 C 1.8711(5) 1.9250(6) 1.5539(19) 0.206(8) Uani 1 1 d D U . . .
C34_1 C 1.8822(11) 1.9496(10) 1.625(3) 0.290(18) Uani 1 1 d D U . . .
H34A_1 H 1.886679 1.968645 1.591418 0.434 Uiso 1 1 calc R U . . .
H34B_1 H 1.866033 1.953253 1.672006 0.434 Uiso 1 1 calc R U . . .
H34C_1 H 1.900912 1.942387 1.656883 0.434 Uiso 1 1 calc R U . . .
C35_1 C 1.8984(8) 1.9191(9) 1.485(3) 0.255(16) Uani 1 1 d D U . . .
H35A_1 H 1.903963 1.938294 1.453276 0.382 Uiso 1 1 calc R U . . .
H35B_1 H 1.916203 1.911443 1.520208 0.382 Uiso 1 1 calc R U . . .
H35C_1 H 1.892239 1.903965 1.437566 0.382 Uiso 1 1 calc R U . . .
C36_1 C 1.8637(7) 1.8947(7) 1.600(3) 0.215(13) Uani 1 1 d D U . . .
H36A_1 H 1.856840 1.880126 1.551979 0.323 Uiso 1 1 calc R U . . .
H36B_1 H 1.882139 1.886781 1.631508 0.323 Uiso 1 1 calc R U . . .
H36C_1 H 1.847261 1.897646 1.646631 0.323 Uiso 1 1 calc R U . . .
O1_2 O 1.74170(19) 1.6906(2) 1.6518(7) 0.092(2) Uani 1 1 d D U . . .
C2_2 C 1.7142(3) 1.6988(3) 1.6366(10) 0.084(3) Uani 1 1 d D U . . .
N3_2 N 1.7062(2) 1.7286(2) 1.6476(7) 0.077(3) Uani 1 1 d D U . . .
H3_2 H 1.720489 1.741536 1.666304 0.092 Uiso 1 1 calc R U . . .
C4_2 C 1.6771(3) 1.7399(3) 1.6314(9) 0.077(3) Uani 1 1 d D U . . .
N5_2 N 1.6540(2) 1.7237(2) 1.6008(7) 0.078(2) Uani 1 1 d D U . . .
C6_2 C 1.6619(3) 1.6938(3) 1.5922(8) 0.075(3) Uani 1 1 d D U . . .
C7_2 C 1.6899(2) 1.6805(3) 1.6082(8) 0.074(3) Uani 1 1 d D U . . .
N8_2 N 1.6893(2) 1.6490(3) 1.5892(9) 0.090(3) Uani 1 1 d D U . . .
C9_2 C 1.6605(3) 1.6445(3) 1.5649(11) 0.087(3) Uani 1 1 d D U . . .
N10_2 N 1.6424(2) 1.6708(3) 1.5634(8) 0.083(3) Uani 1 1 d D U . . .
N11_2 N 1.6727(3) 1.7699(3) 1.6444(8) 0.083(3) Uani 1 1 d D U . . .
H11A_2 H 1.654521 1.778008 1.632374 0.100 Uiso 1 1 calc R U . . .
H11B_2 H 1.687824 1.781437 1.664957 0.100 Uiso 1 1 calc R U . . .
C12_2 C 1.6486(3) 1.6139(3) 1.5362(13) 0.113(4) Uani 1 1 d D U . . .
C13_2 C 1.6572(4) 1.5901(4) 1.5903(15) 0.143(6) Uani 1 1 d D U . . .
H13_2 H 1.670179 1.593834 1.642995 0.172 Uiso 1 1 calc R U . . .
C14_2 C 1.6478(4) 1.5599(4) 1.572(2) 0.177(8) Uani 1 1 d D U . . .
H14_2 H 1.654000 1.543190 1.610482 0.213 Uiso 1 1 calc R U . . .
C15_2 C 1.6290(6) 1.5563(5) 1.495(2) 0.194(10) Uani 1 1 d D U . . .
H15_2 H 1.622528 1.536268 1.478296 0.232 Uiso 1 1 calc R U . . .
C16_2 C 1.6191(6) 1.5808(5) 1.438(2) 0.186(9) Uani 1 1 d D U . . .
H16_2 H 1.605561 1.577208 1.386725 0.223 Uiso 1 1 calc R U . . .
C17_2 C 1.6291(4) 1.6105(4) 1.4587(15) 0.149(6) Uani 1 1 d D U . . .
H17_2 H 1.622947 1.627481 1.421567 0.179 Uiso 1 1 calc R U . . .
C18_2 C 1.6092(2) 1.6716(3) 1.5468(8) 0.082(3) Uani 1 1 d D U . . .
H18_2 H 1.600232 1.651095 1.562014 0.098 Uiso 1 1 calc R U . . .
O19_2 O 1.6033(2) 1.6785(2) 1.4487(6) 0.093(2) Uani 1 1 d D U . . .
C20_2 C 1.5919(3) 1.7096(3) 1.4373(8) 0.093(3) Uani 1 1 d D U . . .
H20_2 H 1.573675 1.709363 1.394290 0.112 Uiso 1 1 calc R U . . .
C21_2 C 1.5818(3) 1.7204(4) 1.5331(8) 0.090(3) Uani 1 1 d D U . . .
H21_2 H 1.592203 1.740232 1.548398 0.108 Uiso 1 1 calc R U . . .
C22_2 C 1.5919(3) 1.6961(3) 1.6028(8) 0.082(3) Uani 1 1 d D U . . .
H22_2 H 1.605482 1.705135 1.652405 0.098 Uiso 1 1 calc R U . . .
O23_2 O 1.5639(2) 1.6845(3) 1.6440(9) 0.125(4) Uani 1 1 d D U . . .
C24_2 C 1.5388(3) 1.6970(4) 1.5923(14) 0.129(5) Uani 1 1 d D U . . .
O25_2 O 1.5495(2) 1.7236(3) 1.5442(8) 0.109(3) Uani 1 1 d D U . . .
C26_2 C 1.5273(8) 1.6753(7) 1.517(2) 0.219(12) Uani 1 1 d D U . . .
H26A_2 H 1.510041 1.684726 1.483161 0.328 Uiso 1 1 calc R U . . .
H26B_2 H 1.543973 1.670770 1.472685 0.328 Uiso 1 1 calc R U . . .
H26C_2 H 1.520287 1.656232 1.546690 0.328 Uiso 1 1 calc R U . . .
C27_2 C 1.5177(5) 1.7084(7) 1.6686(18) 0.197(12) Uani 1 1 d D U . . .
H27A_2 H 1.499376 1.717615 1.640091 0.296 Uiso 1 1 calc R U . . .
H27B_2 H 1.511565 1.691273 1.709006 0.296 Uiso 1 1 calc R U . . .
H27C_2 H 1.528515 1.723774 1.706640 0.296 Uiso 1 1 calc R U . . .
C28_2 C 1.6173(4) 1.7294(4) 1.3927(9) 0.102(4) Uani 1 1 d D U . . .
H28A_2 H 1.609826 1.750644 1.385782 0.122 Uiso 1 1 calc R U . . .
H28B_2 H 1.635596 1.729592 1.434315 0.122 Uiso 1 1 calc R U . . .
O29_2 O 1.6254(2) 1.7177(3) 1.3044(6) 0.105(3) Uani 1 1 d D U . . .
Si30_2 Si 1.65965(12) 1.71811(18) 1.2605(3) 0.135(2) Uani 1 1 d D U . . .
C31_2 C 1.6879(3) 1.7078(5) 1.3562(11) 0.136(7) Uani 1 1 d D U . . .
H31A_2 H 1.708828 1.707998 1.330511 0.204 Uiso 1 1 calc R U . . .
H31B_2 H 1.686362 1.722793 1.407527 0.204 Uiso 1 1 calc DR U . . .
H31C_2 H 1.683081 1.687404 1.380515 0.204 Uiso 1 1 calc R U . . .
C32_2 C 1.6688(6) 1.7562(6) 1.206(2) 0.185(9) Uani 1 1 d D U . . .
H32A_2 H 1.689709 1.755710 1.179707 0.278 Uiso 1 1 calc R U . . .
H32B_2 H 1.654019 1.760430 1.155131 0.278 Uiso 1 1 calc R U . . .
H32C_2 H 1.667403 1.772200 1.253836 0.278 Uiso 1 1 calc DR U . . .
C33_2 C 1.6595(4) 1.6888(5) 1.1633(10) 0.158(6) Uani 1 1 d D U . . .
C34_2 C 1.6338(4) 1.6971(6) 1.0945(11) 0.142(8) Uani 1 1 d D U . . .
H34A_2 H 1.614339 1.699261 1.129052 0.213 Uiso 1 1 calc R U . . .
H34B_2 H 1.638765 1.716521 1.063320 0.213 Uiso 1 1 calc R U . . .
H34C_2 H 1.631756 1.680973 1.047092 0.213 Uiso 1 1 calc R U . . .
C35_2 C 1.6501(10) 1.6577(6) 1.214(2) 0.231(13) Uani 1 1 d D U . . .
H35A_2 H 1.631075 1.660736 1.249483 0.346 Uiso 1 1 calc R U . . .
H35B_2 H 1.646869 1.641838 1.165778 0.346 Uiso 1 1 calc R U . . .
H35C_2 H 1.666655 1.651334 1.256414 0.346 Uiso 1 1 calc R U . . .
C36_2 C 1.6881(5) 1.6860(10) 1.1079(15) 0.223(14) Uani 1 1 d D U . . .
H36A_2 H 1.705193 1.680627 1.149883 0.335 Uiso 1 1 calc R U . . .
H36B_2 H 1.685510 1.669903 1.060347 0.335 Uiso 1 1 calc R U . . .
H36C_2 H 1.692518 1.705452 1.076575 0.335 Uiso 1 1 calc R U . . .
O1_3 O 1.8176(2) 1.6734(2) 1.6682(7) 0.094(2) Uani 1 1 d D U . . .
C2_3 C 1.8103(3) 1.6476(3) 1.6335(11) 0.090(3) Uani 1 1 d D U . . .
N3_3 N 1.7807(2) 1.6398(3) 1.6159(8) 0.088(3) Uani 1 1 d D U . . .
H3_3 H 1.766302 1.653322 1.628627 0.105 Uiso 1 1 calc R U . . .
C4_3 C 1.7716(3) 1.6122(3) 1.5797(12) 0.100(4) Uani 1 1 d D U . . .
N5_3 N 1.7909(3) 1.5898(3) 1.5584(10) 0.103(4) Uani 1 1 d D U . . .
C6_3 C 1.8203(3) 1.5973(3) 1.5768(11) 0.092(4) Uani 1 1 d D U . . .
C7_3 C 1.8320(3) 1.6233(3) 1.6174(11) 0.097(4) Uani 1 1 d D U . . .
N8_3 N 1.8641(2) 1.6222(3) 1.6292(10) 0.101(3) Uani 1 1 d D U . . .
C9_3 C 1.8718(3) 1.5953(4) 1.5982(15) 0.115(5) Uani 1 1 d D U . . .
N10_3 N 1.8462(3) 1.5785(3) 1.5640(11) 0.112(4) Uani 1 1 d D U . . .
N11_3 N 1.7410(3) 1.6087(3) 1.5639(11) 0.115(5) Uani 1 1 d D U . . .
H11A_3 H 1.734007 1.591532 1.539615 0.139 Uiso 1 1 calc R U . . .
H11B_3 H 1.728130 1.623566 1.578019 0.139 Uiso 1 1 calc R U . . .
C12_3 C 1.9045(4) 1.5854(4) 1.5974(15) 0.148(7) Uani 1 1 d D U . . .
C13_3 C 1.9212(4) 1.5914(4) 1.6749(15) 0.150(7) Uani 1 1 d D U . . .
H13_3 H 1.911997 1.601733 1.726754 0.180 Uiso 1 1 calc R U . . .
C14_3 C 1.9519(4) 1.5825(6) 1.6795(19) 0.191(10) Uani 1 1 d D U . . .
H14_3 H 1.964252 1.587656 1.732646 0.229 Uiso 1 1 calc R U . . .
C15_3 C 1.9640(5) 1.5664(7) 1.606(2) 0.205(11) Uani 1 1 d D U . . .
H15_3 H 1.983896 1.557535 1.612947 0.247 Uiso 1 1 calc R U . . .
C16_3 C 1.9484(4) 1.5623(7) 1.522(2) 0.200(11) Uani 1 1 d D U . . .
H16_3 H 1.958192 1.554525 1.467371 0.240 Uiso 1 1 calc R U . . .
C17_3 C 1.9162(4) 1.5707(6) 1.5227(16) 0.154(7) Uani 1 1 d D U . . .
H17_3 H 1.903461 1.565865 1.470397 0.185 Uiso 1 1 calc R U . . .
C18_3 C 1.8466(4) 1.5472(4) 1.5287(13) 0.133(5) Uani 1 1 d D U . . .
H18_3 H 1.864333 1.536147 1.557877 0.159 Uiso 1 1 calc R U . . .
O19_3 O 1.8506(3) 1.5475(4) 1.4305(11) 0.162(5) Uani 1 1 d D U . . .
C20_3 C 1.8221(5) 1.5422(5) 1.3806(14) 0.158(5) Uani 1 1 d D U . . .
H20_3 H 1.825855 1.527830 1.327022 0.189 Uiso 1 1 calc R U . . .
C21_3 C 1.8003(5) 1.5275(4) 1.4515(14) 0.149(5) Uani 1 1 d D U . . .
H21_3 H 1.780211 1.538674 1.454743 0.179 Uiso 1 1 calc R U . . .
C22_3 C 1.8172(4) 1.5286(3) 1.5457(13) 0.131(4) Uani 1 1 d D U . . .
H22_3 H 1.804152 1.537846 1.596321 0.157 Uiso 1 1 calc R U . . .
O23_3 O 1.8247(4) 1.4972(3) 1.5659(13) 0.173(6) Uani 1 1 d D U . . .
C24_3 C 1.8109(6) 1.4785(4) 1.4996(17) 0.180(7) Uani 1 1 d D U . . .
O25_3 O 1.7959(4) 1.4966(3) 1.4318(13) 0.174(6) Uani 1 1 d D U . . .
C26_3 C 1.7948(9) 1.4521(7) 1.545(3) 0.247(13) Uani 1 1 d D U . . .
H26A_3 H 1.785263 1.439303 1.496520 0.371 Uiso 1 1 calc R U . . .
H26B_3 H 1.809763 1.439938 1.580871 0.371 Uiso 1 1 calc R U . . .
H26C_3 H 1.778835 1.459754 1.588026 0.371 Uiso 1 1 calc R U . . .
C27_3 C 1.8381(8) 1.4626(7) 1.445(3) 0.258(16) Uani 1 1 d D U . . .
H27A_3 H 1.829653 1.448990 1.396677 0.388 Uiso 1 1 calc R U . . .
H27B_3 H 1.850963 1.478268 1.415024 0.388 Uiso 1 1 calc R U . . .
H27C_3 H 1.850579 1.450758 1.489457 0.388 Uiso 1 1 calc R U . . .
C28_3 C 1.8154(8) 1.5741(6) 1.342(2) 0.215(10) Uani 1 1 d D U . . .
H28A_3 H 1.806252 1.586992 1.392102 0.258 Uiso 1 1 calc R U . . .
H28B_3 H 1.834714 1.583810 1.320389 0.258 Uiso 1 1 calc R U . . .
Si30_3 Si 1.7823(3) 1.6009(3) 1.2027(9) 0.232(4) Uani 1 1 d D U . . .
O29_3 O 1.7946(7) 1.5712(5) 1.2663(15) 0.240(9) Uani 1 1 d D U . . .
C31_3 C 1.7665(8) 1.6303(7) 1.289(2) 0.208(11) Uani 1 1 d D U . . .
H31A_3 H 1.759037 1.648204 1.254473 0.312 Uiso 1 1 calc R U . . .
H31B_3 H 1.749537 1.621272 1.325153 0.312 Uiso 1 1 calc R U . . .
H31C_3 H 1.782945 1.636605 1.332626 0.312 Uiso 1 1 calc R U . . .
C32_3 C 1.8151(8) 1.6195(11) 1.136(2) 0.257(15) Uani 1 1 d D U . . .
H32A_3 H 1.807197 1.636824 1.099340 0.386 Uiso 1 1 calc R U . . .
H32B_3 H 1.830665 1.626778 1.180717 0.386 Uiso 1 1 calc R U . . .
H32C_3 H 1.824427 1.604522 1.093178 0.386 Uiso 1 1 calc R U . . .
C33_3 C 1.7539(6) 1.5845(6) 1.1214(15) 0.202(8) Uani 1 1 d D U . . .
C34_3 C 1.7291(9) 1.5654(10) 1.171(3) 0.252(15) Uani 1 1 d D U . . .
H34A_3 H 1.738856 1.548690 1.205691 0.378 Uiso 1 1 calc R U . . .
H34B_3 H 1.717563 1.578443 1.214506 0.378 Uiso 1 1 calc R U . . .
H34C_3 H 1.714982 1.556946 1.123509 0.378 Uiso 1 1 calc R U . . .
C35_3 C 1.7721(10) 1.5622(7) 1.058(2) 0.240(15) Uani 1 1 d D U . . .
H35A_3 H 1.779953 1.545243 1.095597 0.359 Uiso 1 1 calc R U . . .
H35B_3 H 1.758399 1.554279 1.008349 0.359 Uiso 1 1 calc R U . . .
H35C_3 H 1.789346 1.573118 1.028338 0.359 Uiso 1 1 calc R U . . .
C36_3 C 1.7414(10) 1.6110(8) 1.065(3) 0.251(15) Uani 1 1 d D U . . .
H36A_3 H 1.758494 1.622109 1.035597 0.377 Uiso 1 1 calc R U . . .
H36B_3 H 1.727482 1.603332 1.016019 0.377 Uiso 1 1 calc R U . . .
H36C_3 H 1.730063 1.624829 1.107016 0.377 Uiso 1 1 calc R U . . .
O1_4 O 1.8335(2) 1.7466(2) 1.6984(7) 0.090(2) Uani 1 1 d D U . . .
C2_4 C 1.8611(3) 1.7401(3) 1.6992(10) 0.086(3) Uani 1 1 d D U . . .
N3_4 N 1.8710(2) 1.7101(3) 1.6894(8) 0.091(3) Uani 1 1 d D U . . .
H3_4 H 1.856608 1.695995 1.684566 0.110 Uiso 1 1 calc R U . . .
C4_4 C 1.9004(3) 1.7004(3) 1.6865(13) 0.107(4) Uani 1 1 d D U . . .
N5_4 N 1.9245(3) 1.7194(3) 1.6933(11) 0.115(4) Uani 1 1 d D U . . .
C6_4 C 1.9161(3) 1.7484(3) 1.7055(10) 0.094(3) Uani 1 1 d D U . . .
C7_4 C 1.8866(3) 1.7600(3) 1.7087(10) 0.093(3) Uani 1 1 d D U . . .
N8_4 N 1.8875(3) 1.7911(3) 1.7217(10) 0.101(3) Uani 1 1 d D U . . .
C9_4 C 1.9166(3) 1.7983(3) 1.7236(13) 0.111(4) Uani 1 1 d D U . . .
N10_4 N 1.9355(3) 1.7730(3) 1.7135(11) 0.111(3) Uani 1 1 d D U . . .
N11_4 N 1.9065(3) 1.6704(3) 1.6748(14) 0.135(6) Uani 1 1 d D U . . .
H11A_4 H 1.925746 1.664029 1.671966 0.162 Uiso 1 1 calc R U . . .
H11B_4 H 1.891294 1.657216 1.670111 0.162 Uiso 1 1 calc R U . . .
C12_4 C 1.9274(4) 1.8309(3) 1.7301(12) 0.123(5) Uani 1 1 d D U . . .
C13_4 C 1.9124(4) 1.8497(4) 1.7914(14) 0.143(6) Uani 1 1 d D U . . .
H13_4 H 1.896431 1.841543 1.830018 0.172 Uiso 1 1 calc R U . . .
C14_4 C 1.9199(5) 1.8804(4) 1.7985(15) 0.145(6) Uani 1 1 d D U . . .
H14_4 H 1.909230 1.893281 1.841429 0.173 Uiso 1 1 calc R U . . .
C15_4 C 1.9431(6) 1.8919(5) 1.7418(18) 0.179(9) Uani 1 1 d D U . . .
H15_4 H 1.948691 1.912863 1.745848 0.215 Uiso 1 1 calc R U . . .
C16_4 C 1.9578(6) 1.8731(5) 1.6805(19) 0.186(9) Uani 1 1 d D U . . .
H16_4 H 1.973568 1.881281 1.641565 0.223 Uiso 1 1 calc R U . . .
C17_4 C 1.9504(6) 1.8415(5) 1.6723(15) 0.170(8) Uani 1 1 d D U . . .
H17_4 H 1.960800 1.828429 1.629153 0.204 Uiso 1 1 calc R U . . .
C18_4 C 1.9694(3) 1.7735(4) 1.7106(12) 0.125(4) Uani 1 1 d D U . . .
H18_4 H 1.976698 1.792184 1.744805 0.150 Uiso 1 1 calc R U . . .
O19_4 O 1.9793(3) 1.7755(4) 1.6165(9) 0.150(4) Uani 1 1 d D U . . .
C20_4 C 1.9952(4) 1.7472(5) 1.5894(11) 0.143(5) Uani 1 1 d D U . . .
H20_4 H 2.014970 1.752614 1.557130 0.172 Uiso 1 1 calc R U . . .
C21_4 C 2.0025(3) 1.7286(6) 1.6784(10) 0.150(6) Uani 1 1 d D U . . .
H21_4 H 1.996277 1.706702 1.672339 0.180 Uiso 1 1 calc R U . . .
C22_4 C 1.9845(3) 1.7453(5) 1.7560(10) 0.127(5) Uani 1 1 d D U . . .
H22_4 H 1.968716 1.731663 1.785417 0.152 Uiso 1 1 calc R U . . .
O23_4 O 2.0067(3) 1.7544(4) 1.8215(7) 0.150(5) Uani 1 1 d D U . . .
C24_4 C 2.0358(4) 1.7389(8) 1.7969(14) 0.225(9) Uani 1 1 d D U . . .
O25_4 O 2.0334(2) 1.7320(7) 1.7018(10) 0.248(10) Uani 1 1 d D U . . .
C26_4 C 2.0643(7) 1.7576(13) 1.816(3) 0.35(2) Uani 1 1 d D U . . .
H26A_4 H 2.065546 1.762194 1.883805 0.525 Uiso 1 1 calc R U . . .
H26B_4 H 2.082634 1.746045 1.797064 0.525 Uiso 1 1 calc R U . . .
H26C_4 H 2.063326 1.776768 1.780505 0.525 Uiso 1 1 calc R U . . .
C27_4 C 2.0371(6) 1.7097(8) 1.856(2) 0.250(12) Uani 1 1 d D U . . .
H27A_4 H 2.038793 1.715005 1.922732 0.375 Uiso 1 1 calc R U . . .
H27B_4 H 2.018330 1.697688 1.845489 0.375 Uiso 1 1 calc R U . . .
H27C_4 H 2.055116 1.697538 1.837047 0.375 Uiso 1 1 calc R U . . .
C28_4 C 1.9740(3) 1.7321(5) 1.5193(11) 0.123(5) Uani 1 1 d D U . . .
H28A_4 H 1.954451 1.725818 1.549923 0.148 Uiso 1 1 calc R U . . .
H28B_4 H 1.969179 1.746102 1.466488 0.148 Uiso 1 1 calc R U . . .
Si30_4 Si 1.9763(3) 1.6831(2) 1.4061(8) 0.210(4) Uani 1 1 d D U . . .
O29_4 O 1.9909(4) 1.7058(4) 1.4865(10) 0.167(5) Uani 1 1 d D U . . .
C31_4 C 1.9390(7) 1.6632(9) 1.444(3) 0.240(13) Uani 1 1 d D U . . .
H31A_4 H 1.931710 1.650022 1.392150 0.359 Uiso 1 1 calc R U . . .
H31B_4 H 1.942862 1.650681 1.499704 0.359 Uiso 1 1 calc R U . . .
H31C_4 H 1.923283 1.678579 1.457870 0.359 Uiso 1 1 calc R U . . .
C32_4 C 1.9632(10) 1.7072(9) 1.300(2) 0.250(15) Uani 1 1 d D U . . .
H32A_4 H 1.954418 1.693700 1.251233 0.375 Uiso 1 1 calc R U . . .
H32B_4 H 1.947482 1.721907 1.319952 0.375 Uiso 1 1 calc R U . . .
H32C_4 H 1.980869 1.718186 1.273339 0.375 Uiso 1 1 calc R U . . .
C33_4 C 2.0060(7) 1.6556(7) 1.372(3) 0.272(13) Uani 1 1 d D U . . .
C34_4 C 2.0168(13) 1.6382(10) 1.459(3) 0.33(2) Uani 1 1 d D U . . .
H34A_4 H 1.999682 1.626234 1.485031 0.498 Uiso 1 1 calc R U . . .
H34B_4 H 2.033701 1.624344 1.441772 0.498 Uiso 1 1 calc R U . . .
H34C_4 H 2.024138 1.652711 1.506814 0.498 Uiso 1 1 calc R U . . .
C35_4 C 2.0320(9) 1.6747(8) 1.329(4) 0.271(18) Uani 1 1 d D U . . .
H35A_4 H 2.024265 1.685513 1.273085 0.406 Uiso 1 1 calc R U . . .
H35B_4 H 2.039411 1.689513 1.375247 0.406 Uiso 1 1 calc R U . . .
H35C_4 H 2.048974 1.661146 1.310206 0.406 Uiso 1 1 calc R U . . .
C36_4 C 1.9952(12) 1.6325(10) 1.297(4) 0.33(2) Uani 1 1 d D U . . .
H36A_4 H 1.988214 1.643529 1.241029 0.490 Uiso 1 1 calc R U . . .
H36B_4 H 2.012402 1.619028 1.280444 0.490 Uiso 1 1 calc R U . . .
H36C_4 H 1.978223 1.620304 1.322723 0.490 Uiso 1 1 calc R U . . .
O1_5 O 1.78036(17) 1.7615(2) 1.9115(7) 0.081(2) Uani 1 1 d D U . . .
C2_5 C 1.7582(2) 1.7793(3) 1.9272(9) 0.075(3) Uani 1 1 d D U . . .
N3_5 N 1.72814(18) 1.7689(3) 1.9225(8) 0.077(3) Uani 1 1 d D U . . .
H3_5 H 1.725295 1.749795 1.905394 0.093 Uiso 1 1 calc R U . . .
C4_5 C 1.7025(2) 1.7858(3) 1.9422(9) 0.079(3) Uani 1 1 d D U . . .
N5_5 N 1.7036(2) 1.8149(2) 1.9704(7) 0.076(3) Uani 1 1 d D U . . .
C6_5 C 1.7332(2) 1.8255(3) 1.9756(9) 0.076(3) Uani 1 1 d D U . . .
C7_5 C 1.7605(2) 1.8097(3) 1.9562(8) 0.072(3) Uani 1 1 d D U . . .
N8_5 N 1.7851(2) 1.8285(2) 1.9659(7) 0.080(2) Uani 1 1 d D U . . .
C9_5 C 1.7737(3) 1.8547(3) 1.9955(10) 0.085(3) Uani 1 1 d D U . . .
N10_5 N 1.7419(2) 1.8550(2) 2.0019(7) 0.080(3) Uani 1 1 d D U . . .
N11_5 N 1.6755(2) 1.7721(3) 1.9331(8) 0.088(3) Uani 1 1 d D U . . .
H11A_5 H 1.658398 1.782147 1.945595 0.106 Uiso 1 1 calc R U . . .
H11B_5 H 1.674622 1.752916 1.914498 0.106 Uiso 1 1 calc R U . . .
C12_5 C 1.7931(3) 1.8813(3) 2.0175(11) 0.097(4) Uani 1 1 d D U . . .
C13_5 C 1.8177(3) 1.8877(3) 1.9582(12) 0.106(4) Uani 1 1 d D U . . .
H13_5 H 1.821078 1.875007 1.904674 0.127 Uiso 1 1 calc R U . . .
C14_5 C 1.8379(4) 1.9122(4) 1.9749(15) 0.141(6) Uani 1 1 d D U . . .
H14_5 H 1.854581 1.916514 1.933701 0.169 Uiso 1 1 calc R U . . .
C15_5 C 1.8322(5) 1.9299(5) 2.0542(17) 0.159(7) Uani 1 1 d D U . . .
H15_5 H 1.845362 1.946820 2.066694 0.190 Uiso 1 1 calc R U . . .
C16_5 C 1.8087(5) 1.9242(4) 2.1149(16) 0.150(7) Uani 1 1 d D U . . .
H16_5 H 1.806035 1.936059 2.170406 0.180 Uiso 1 1 calc R U . . .
C17_5 C 1.7882(4) 1.9001(4) 2.0936(12) 0.119(5) Uani 1 1 d D U . . .
H17_5 H 1.770724 1.896789 2.132596 0.143 Uiso 1 1 calc R U . . .
C18_5 C 1.7219(3) 1.8804(4) 2.0279(10) 0.096(3) Uani 1 1 d D U . . .
H18_5 H 1.732928 1.899912 2.012700 0.115 Uiso 1 1 calc R U . . .
O19_5 O 1.7158(2) 1.8800(3) 2.1245(7) 0.107(3) Uani 1 1 d D U . . .
C20_5 C 1.6844(3) 1.8699(4) 2.1415(11) 0.121(4) Uani 1 1 d D U . . .
H20_5 H 1.674509 1.884367 2.186872 0.145 Uiso 1 1 calc R U . . .
C21_5 C 1.6669(3) 1.8714(4) 2.0482(11) 0.117(4) Uani 1 1 d D U . . .
H21_5 H 1.656957 1.851257 2.033724 0.141 Uiso 1 1 calc R U . . .
C22_5 C 1.6908(3) 1.8798(4) 1.9714(11) 0.112(4) Uani 1 1 d D U . . .
H22_5 H 1.691361 1.863849 1.921062 0.135 Uiso 1 1 calc R U . . .
O23_5 O 1.6819(3) 1.9075(4) 1.9346(13) 0.172(5) Uani 1 1 d D U . . .
C24_5 C 1.6569(5) 1.9205(4) 1.9916(14) 0.156(6) Uani 1 1 d D U . . .
O25_5 O 1.6447(2) 1.8957(3) 2.0449(11) 0.143(4) Uani 1 1 d D U . . .
C26_5 C 1.6379(6) 1.9349(8) 1.918(2) 0.207(11) Uani 1 1 d D U . . .
H26A_5 H 1.649598 1.951483 1.887986 0.310 Uiso 1 1 calc DR U . . .
H26B_5 H 1.632455 1.919595 1.870111 0.310 Uiso 1 1 calc R U . . .
H26C_5 H 1.619081 1.943204 1.946028 0.310 Uiso 1 1 calc R U . . .
C27_5 C 1.6720(8) 1.9434(6) 2.058(2) 0.211(12) Uani 1 1 d D U . . .
H27A_5 H 1.680373 1.960496 2.021411 0.316 Uiso 1 1 calc R U . . .
H27B_5 H 1.656598 1.951110 2.102704 0.316 Uiso 1 1 calc R U . . .
H27C_5 H 1.688685 1.933344 2.092691 0.316 Uiso 1 1 calc R U . . .
C28_5 C 1.6844(4) 1.8384(4) 2.1847(9) 0.120(4) Uani 1 1 d D U . . .
H28A_5^a H 1.663286 1.829937 2.186732 0.144 Uiso 1 1 calc R U . A 1
H28B_5^a H 1.697702 1.824363 2.147941 0.144 Uiso 1 1 calc R U . A 1
O29_5^a O 1.6961(6) 1.8423(9) 2.2762(16) 0.123(7) Uani 0.5 1 d D U P B 1
Si30_5^a Si 1.7323(3) 1.8447(3) 2.3077(6) 0.118(3) Uani 0.5 1 d D U P B 1
C31_5^a C 1.7468(13) 1.8847(7) 2.323(4) 0.166(16) Uani 0.5 1 d D U P B 1
H31A_5^a H 1.768566 1.884166 2.342177 0.250 Uiso 0.5 1 calc R U P B 1
H31B_5^a H 1.744768 1.895896 2.263899 0.250 Uiso 0.5 1 calc R U P B 1
H31C_5^a H 1.734744 1.894984 2.372470 0.250 Uiso 0.5 1 calc R U P B 1
C32_5^a C 1.7582(6) 1.8214(8) 2.2277(19) 0.108(8) Uani 0.5 1 d D U P B 1
H32A_5^a H 1.779655 1.823417 2.248612 0.162 Uiso 0.5 1 calc R U P B 1
H32B_5^a H 1.752052 1.799874 2.230265 0.162 Uiso 0.5 1 calc R U P B 1
H32C_5^a H 1.756336 1.828912 2.162822 0.162 Uiso 0.5 1 calc R U P B 1
C33_5^a C 1.7312(8) 1.8239(7) 2.4245(16) 0.151(8) Uani 0.5 1 d D U P B 1
C34_5^a C 1.7193(14) 1.7912(8) 2.410(3) 0.148(13) Uani 0.5 1 d D U P B 1
H34A_5^a H 1.699564 1.791787 2.376418 0.222 Uiso 0.5 1 calc R U P B 1
H34B_5^a H 1.734317 1.779579 2.372379 0.222 Uiso 0.5 1 calc R U P B 1
H34C_5^a H 1.716558 1.781246 2.471163 0.222 Uiso 0.5 1 calc R U P B 1
C35_5^a C 1.7085(11) 1.8421(9) 2.488(2) 0.139(13) Uani 0.5 1 d D U P B 1
H35A_5^a H 1.688398 1.843495 2.456656 0.208 Uiso 0.5 1 calc R U P B 1
H35B_5^a H 1.706105 1.831519 2.548517 0.208 Uiso 0.5 1 calc R U P B 1
H35C_5^a H 1.716597 1.862705 2.498914 0.208 Uiso 0.5 1 calc R U P B 1
C36_5^a C 1.7618(10) 1.8225(14) 2.476(3) 0.182(16) Uani 0.5 1 d D U P B 1
H36A_5^a H 1.769606 1.843227 2.486002 0.273 Uiso 0.5 1 calc R U P B 1
H36B_5^a H 1.758830 1.812424 2.537278 0.273 Uiso 0.5 1 calc R U P B 1
H36C_5^a H 1.776588 1.810757 2.438493 0.273 Uiso 0.5 1 calc R U P B 1
Si30_5^b Si 1.7246(3) 1.8152(3) 2.3248(7) 0.127(3) Uani 0.5 1 d D U P B 2
O29_5^b O 1.6956(7) 1.8333(9) 2.2758(18) 0.130(8) Uani 0.5 1 d D U P B 2
C31_5^b C 1.7130(12) 1.7834(9) 2.404(3) 0.187(17) Uani 0.5 1 d D U P B 2
H31D_5^b H 1.731432 1.773695 2.430351 0.281 Uiso 0.5 1 calc R U P B 2
H31E_5^b H 1.700147 1.791375 2.454956 0.281 Uiso 0.5 1 calc R U P B 2
H31F_5^b H 1.701261 1.768207 2.367651 0.281 Uiso 0.5 1 calc R U P B 2
C32_5^b C 1.7483(12) 1.8004(12) 2.224(3) 0.162(16) Uani 0.5 1 d D U P B 2
H32D_5^b H 1.766218 1.789261 2.248041 0.243 Uiso 0.5 1 calc R U P B 2
H32E_5^b H 1.735722 1.786570 2.185082 0.243 Uiso 0.5 1 calc R U P B 2
H32F_5^b H 1.755327 1.817575 2.184758 0.243 Uiso 0.5 1 calc R U P B 2
C33_5^b C 1.7472(7) 1.8434(7) 2.398(2) 0.158(9) Uani 0.5 1 d D U P B 2
C34_5^b C 1.7239(10) 1.8540(11) 2.473(3) 0.141(12) Uani 0.5 1 d D U P B 2
H34D_5^b H 1.716973 1.836387 2.509944 0.211 Uiso 0.5 1 calc R U P B 2
H34E_5^b H 1.733862 1.868886 2.515047 0.211 Uiso 0.5 1 calc R U P B 2
H34F_5^b H 1.706181 1.863639 2.442223 0.211 Uiso 0.5 1 calc R U P B 2
C35_5^b C 1.7581(12) 1.8708(10) 2.340(3) 0.164(15) Uani 0.5 1 d D U P B 2
H35D_5^b H 1.772879 1.863912 2.292218 0.246 Uiso 0.5 1 calc R U P B 2
H35E_5^b H 1.740407 1.880407 2.308987 0.246 Uiso 0.5 1 calc R U P B 2
H35F_5^b H 1.768088 1.885655 2.381811 0.246 Uiso 0.5 1 calc R U P B 2
C36_5^b C 1.7764(9) 1.8293(13) 2.442(4) 0.169(15) Uani 0.5 1 d D U P B 2
H36D_5^b H 1.770642 1.811539 2.480233 0.253 Uiso 0.5 1 calc R U P B 2
H36E_5^b H 1.790558 1.822986 2.392039 0.253 Uiso 0.5 1 calc R U P B 2
H36F_5^b H 1.786471 1.844594 2.482268 0.253 Uiso 0.5 1 calc R U P B 2
O1_6 O 1.72808(18) 1.7053(2) 1.8733(7) 0.090(2) Uani 1 1 d D U . . .
C2_6 C 1.7094(2) 1.6841(3) 1.8579(12) 0.091(3) Uani 1 1 d D U . . .
N3_6 N 1.7188(2) 1.6547(2) 1.8489(9) 0.089(3) Uani 1 1 d D U . . .
H3_6 H 1.738735 1.651187 1.851714 0.107 Uiso 1 1 calc R U . . .
C4_6 C 1.7000(3) 1.6301(3) 1.8359(13) 0.100(4) Uani 1 1 d D U . . .
N5_6 N 1.6701(2) 1.6315(3) 1.8359(9) 0.093(3) Uani 1 1 d D U . . .
C6_6 C 1.6601(3) 1.6610(3) 1.8423(10) 0.087(3) Uani 1 1 d D U . . .
C7_6 C 1.6770(2) 1.6870(3) 1.8518(9) 0.079(3) Uani 1 1 d D U . . .
N8_6 N 1.65865(18) 1.7126(3) 1.8550(7) 0.077(2) Uani 1 1 d D U . . .
C9_6 C 1.6302(2) 1.7028(3) 1.8483(9) 0.078(3) Uani 1 1 d D U . . .
N10_6 N 1.6294(2) 1.6704(3) 1.8392(8) 0.088(3) Uani 1 1 d D U . . .
N11_6 N 1.7140(3) 1.6025(3) 1.8297(13) 0.122(5) Uani 1 1 d D U . . .
H11A_6 H 1.702827 1.585737 1.825724 0.147 Uiso 1 1 calc R U . . .
H11B_6 H 1.734248 1.601283 1.829710 0.147 Uiso 1 1 calc R U . . .
C12_6 C 1.6029(2) 1.7228(3) 1.8509(9) 0.083(3) Uani 1 1 d D U . . .
C13_6 C 1.6031(3) 1.7487(3) 1.7987(9) 0.089(3) Uani 1 1 d D U . . .
H13_6 H 1.620368 1.753260 1.759783 0.107 Uiso 1 1 calc R U . . .
C14_6 C 1.5787(3) 1.7683(3) 1.8020(11) 0.103(4) Uani 1 1 d D U . . .
H14_6 H 1.579555 1.787066 1.768171 0.124 Uiso 1 1 calc R U . . .
C15_6 C 1.5524(3) 1.7612(5) 1.8542(13) 0.130(6) Uani 1 1 d D U . . .
H15_6 H 1.534467 1.773613 1.850149 0.157 Uiso 1 1 calc R U . . .
C16_6 C 1.5529(3) 1.7363(5) 1.9107(14) 0.142(7) Uani 1 1 d D U . . .
H16_6 H 1.535965 1.732383 1.951262 0.171 Uiso 1 1 calc R U . . .
C17_6 C 1.5776(3) 1.7166(4) 1.9105(11) 0.110(5) Uani 1 1 d D U . . .
H17_6 H 1.577673 1.699094 1.950053 0.132 Uiso 1 1 calc R U . . .
C18_6 C 1.6015(3) 1.6519(3) 1.8341(11) 0.104(4) Uani 1 1 d D U . . .
H18_6 H 1.583942 1.665187 1.813866 0.125 Uiso 1 1 calc R U . . .
O19_6 O 1.5955(2) 1.6410(3) 1.9285(9) 0.123(4) Uani 1 1 d D U . . .
C20_6 C 1.5948(4) 1.6076(4) 1.9281(14) 0.133(4) Uani 1 1 d D U . . .
H20_6 H 1.574273 1.599871 1.949360 0.159 Uiso 1 1 calc R U . . .
C21_6 C 1.6027(4) 1.5955(4) 1.8288(14) 0.140(4) Uani 1 1 d D U . . .
H21_6 H 1.622856 1.584493 1.827549 0.169 Uiso 1 1 calc R U . . .
C22_6 C 1.6032(5) 1.6241(4) 1.7680(13) 0.146(6) Uani 1 1 d D U . . .
H22_6 H 1.624001 1.624855 1.737855 0.175 Uiso 1 1 calc R U . . .
O23_6 O 1.5824(5) 1.6203(4) 1.6965(16) 0.227(8) Uani 1 1 d D U . . .
C24_6 C 1.5617(5) 1.5953(4) 1.7247(18) 0.172(7) Uani 1 1 d D U . . .
O25_6 O 1.5785(4) 1.5777(3) 1.7896(15) 0.186(6) Uani 1 1 d D U . . .
C26_6 C 1.5616(9) 1.5790(7) 1.632(2) 0.223(12) Uani 1 1 d D U . . .
H26A_6 H 1.549932 1.591096 1.585504 0.335 Uiso 1 1 calc R U . . .
H26B_6 H 1.582849 1.576500 1.609399 0.335 Uiso 1 1 calc R U . . .
H26C_6 H 1.551967 1.558907 1.638866 0.335 Uiso 1 1 calc R U . . .
C27_6 C 1.5347(8) 1.6153(9) 1.733(2) 0.264(16) Uani 1 1 d D U . . .
H27A_6 H 1.529483 1.623767 1.671451 0.397 Uiso 1 1 calc R U . . .
H27B_6 H 1.517153 1.603386 1.757269 0.397 Uiso 1 1 calc R U . . .
H27C_6 H 1.539272 1.631951 1.777293 0.397 Uiso 1 1 calc DR U . . .
C28_6 C 1.6196(4) 1.5988(4) 1.9966(15) 0.138(5) Uani 1 1 d D U . . .
H28A_6 H 1.640025 1.605449 1.973318 0.165 Uiso 1 1 calc R U . . .
H28B_6 H 1.615819 1.608432 2.058810 0.165 Uiso 1 1 calc R U . . .
Si30_6 Si 1.6364(5) 1.5463(3) 2.0753(14) 0.324(9) Uani 1 1 d D U . . .
O29_6 O 1.6182(4) 1.5661(3) 2.0038(12) 0.165(5) Uani 1 1 d D U . . .
C31_6 C 1.6655(12) 1.5279(14) 1.989(4) 0.43(3) Uani 1 1 d D U . . .
H31A_6 H 1.679245 1.514135 2.023407 0.652 Uiso 1 1 calc R U . . .
H31B_6 H 1.654256 1.516232 1.940641 0.652 Uiso 1 1 calc R U . . .
H31C_6 H 1.677646 1.543960 1.958169 0.652 Uiso 1 1 calc R U . . .
C32_6 C 1.6554(14) 1.5695(9) 2.169(3) 0.38(3) Uani 1 1 d D U . . .
H32A_6 H 1.666544 1.555943 2.211782 0.568 Uiso 1 1 calc R U . . .
H32B_6 H 1.669920 1.583816 2.139367 0.568 Uiso 1 1 calc R U . . .
H32C_6 H 1.639746 1.580961 2.203690 0.568 Uiso 1 1 calc R U . . .
C33_6 C 1.6156(10) 1.5126(7) 2.124(3) 0.374(18) Uani 1 1 d D U . . .
C34_6 C 1.5885(13) 1.4995(11) 2.070(5) 0.41(3) Uani 1 1 d D U . . .
H34A_6 H 1.594648 1.495746 2.004449 0.610 Uiso 1 1 calc R U . . .
H34B_6 H 1.581937 1.480295 2.099077 0.610 Uiso 1 1 calc R U . . .
H34C_6 H 1.571341 1.514153 2.071017 0.610 Uiso 1 1 calc R U . . .
C35_6 C 1.6061(19) 1.5189(16) 2.229(3) 0.46(3) Uani 1 1 d D U . . .
H35A_6 H 1.623744 1.527306 2.263648 0.686 Uiso 1 1 calc R U . . .
H35B_6 H 1.589018 1.533523 2.230739 0.686 Uiso 1 1 calc R U . . .
H35C_6 H 1.599613 1.499665 2.258799 0.686 Uiso 1 1 calc R U . . .
C36_6 C 1.6407(15) 1.4867(11) 2.134(6) 0.50(4) Uani 1 1 d D U . . .
H36A_6 H 1.658482 1.494603 2.168548 0.752 Uiso 1 1 calc R U . . .
H36B_6 H 1.631896 1.469230 2.167432 0.752 Uiso 1 1 calc R U . . .
H36C_6 H 1.647267 1.480224 2.070602 0.752 Uiso 1 1 calc R U . . .
O1_7 O 1.7850(2) 1.6549(2) 1.8679(7) 0.090(2) Uani 1 1 d D U . . .
C2_7 C 1.8065(3) 1.6361(3) 1.8657(11) 0.085(3) Uani 1 1 d D U . . .
N3_7 N 1.8359(2) 1.6458(2) 1.8836(8) 0.076(2) Uani 1 1 d D U . . .
H3_7 H 1.838757 1.665534 1.891946 0.092 Uiso 1 1 calc R U . . .
C4_7 C 1.8605(3) 1.6278(3) 1.8895(9) 0.080(3) Uani 1 1 d D U . . .
N5_7 N 1.8596(3) 1.5974(3) 1.8716(9) 0.091(3) Uani 1 1 d D U . . .
C6_7 C 1.8316(3) 1.5878(3) 1.8459(12) 0.095(4) Uani 1 1 d D U . . .
C7_7 C 1.8050(3) 1.6045(3) 1.8418(11) 0.089(3) Uani 1 1 d D U . . .
N8_7 N 1.7793(3) 1.5871(3) 1.8185(10) 0.103(3) Uani 1 1 d D U . . .
C9_7 C 1.7899(4) 1.5597(3) 1.8100(13) 0.115(4) Uani 1 1 d D U . . .
N10_7 N 1.8219(3) 1.5584(3) 1.8263(9) 0.102(3) Uani 1 1 d D U . . .
N11_7 N 1.8883(2) 1.6398(3) 1.9110(10) 0.100(4) Uani 1 1 d D U . . .
H11A_7 H 1.890122 1.659568 1.921149 0.120 Uiso 1 1 calc R U . . .
H11B_7 H 1.904537 1.627843 1.914823 0.120 Uiso 1 1 calc R U . . .
C12_7 C 1.7696(5) 1.5336(4) 1.7789(15) 0.146(6) Uani 1 1 d D U . . .
C13_7 C 1.7466(5) 1.5379(5) 1.7156(16) 0.169(8) Uani 1 1 d D U . . .
H13_7 H 1.745311 1.557289 1.685678 0.203 Uiso 1 1 calc R U . . .
C14_7 C 1.7248(6) 1.5162(6) 1.691(2) 0.230(13) Uani 1 1 d D U . . .
H14_7 H 1.709354 1.519995 1.645307 0.276 Uiso 1 1 calc R U . . .
C15_7 C 1.7269(8) 1.4888(7) 1.738(2) 0.257(15) Uani 1 1 d D U . . .
H15_7 H 1.711062 1.474010 1.729768 0.308 Uiso 1 1 calc R U . . .
C16_7 C 1.7510(8) 1.4821(6) 1.797(2) 0.243(13) Uani 1 1 d D U . . .
H16_7 H 1.754150 1.461757 1.818341 0.292 Uiso 1 1 calc R U . . .
C17_7 C 1.7719(6) 1.5063(4) 1.8262(17) 0.176(9) Uani 1 1 d D U . . .
H17_7 H 1.786473 1.503415 1.875492 0.211 Uiso 1 1 calc R U . . .
C18_7 C 1.8415(5) 1.5317(4) 1.8223(15) 0.150(5) Uani 1 1 d D U . . .
H18_7 H 1.831148 1.516637 1.779642 0.180 Uiso 1 1 calc R U . . .
O19_7 O 1.8416(5) 1.5190(4) 1.9110(15) 0.199(6) Uani 1 1 d D U . . .
C20_7 C 1.8709(6) 1.5188(6) 1.9506(18) 0.208(8) Uani 1 1 d D U . . .
H20_7 H 1.873673 1.497929 1.978397 0.250 Uiso 1 1 calc R U . . .
C21_7 C 1.8929(6) 1.5205(5) 1.8678(17) 0.206(8) Uani 1 1 d D U . . .
H21_7 H 1.912956 1.530815 1.881820 0.248 Uiso 1 1 calc R U . . .
C22_7 C 1.8737(5) 1.5357(5) 1.7863(15) 0.165(5) Uani 1 1 d D U . . .
H22_7 H 1.879212 1.557724 1.776883 0.198 Uiso 1 1 calc R U . . .
O23_7 O 1.8786(4) 1.5183(4) 1.7055(13) 0.179(5) Uani 1 1 d D U . . .
C24_7 C 1.8966(6) 1.4920(5) 1.732(2) 0.219(9) Uani 1 1 d D U . . .
O25_7 O 1.8959(7) 1.4895(4) 1.8328(19) 0.264(10) Uani 1 1 d D U . . .
C26_7 C 1.9293(7) 1.4979(10) 1.699(4) 0.319(19) Uani 1 1 d D U . . .
H26A_7 H 1.942284 1.480364 1.715982 0.478 Uiso 1 1 calc R U . . .
H26B_7 H 1.929572 1.500818 1.630856 0.478 Uiso 1 1 calc R U . . .
H26C_7 H 1.937201 1.516315 1.730397 0.478 Uiso 1 1 calc R U . . .
C27_7 C 1.8798(8) 1.4642(6) 1.700(3) 0.228(15) Uani 1 1 d D U . . .
H27A_7 H 1.891722 1.445990 1.717547 0.343 Uiso 1 1 calc R U . . .
H27B_7 H 1.859620 1.463459 1.731342 0.343 Uiso 1 1 calc R U . . .
H27C_7 H 1.877011 1.464835 1.631906 0.343 Uiso 1 1 calc R U . . .
C28_7 C 1.8752(8) 1.5406(8) 2.029(2) 0.230(11) Uani 1 1 d D U . . .
H28A_7 H 1.872312 1.561854 2.006828 0.276 Uiso 1 1 calc R U . . .
H28B_7 H 1.859969 1.536535 2.079809 0.276 Uiso 1 1 calc DR U . . .
Si30_7 Si 1.9183(3) 1.5373(3) 2.1710(10) 0.238(5) Uani 1 1 d D U . . .
O29_7 O 1.9060(7) 1.5365(7) 2.0645(17) 0.263(10) Uani 1 1 d D U . . .
C31_7 C 1.9608(6) 1.5436(12) 2.180(3) 0.267(17) Uani 1 1 d D U . . .
H31A_7 H 1.966806 1.543806 2.247031 0.401 Uiso 1 1 calc R U . . .
H31B_7 H 1.971672 1.526980 2.147921 0.401 Uiso 1 1 calc R U . . .
H31C_7 H 1.966186 1.563159 2.151262 0.401 Uiso 1 1 calc R U . . .
C32_7 C 1.9005(13) 1.5709(10) 2.238(4) 0.34(2) Uani 1 1 d D U . . .
H32A_7 H 1.908306 1.571082 2.303118 0.510 Uiso 1 1 calc R U . . .
H32B_7 H 1.906055 1.590139 2.207013 0.510 Uiso 1 1 calc R U . . .
H32C_7 H 1.878022 1.568740 2.239080 0.510 Uiso 1 1 calc R U . . .
C33_7 C 1.9073(8) 1.4996(6) 2.227(3) 0.263(12) Uani 1 1 d D U . . .
C34_7 C 1.9268(13) 1.4740(10) 2.179(5) 0.37(3) Uani 1 1 d D U . . .
H34A_7 H 1.948680 1.477320 2.191656 0.559 Uiso 1 1 calc R U . . .
H34B_7 H 1.920530 1.453961 2.203195 0.559 Uiso 1 1 calc R U . . .
H34C_7 H 1.923254 1.474580 2.110326 0.559 Uiso 1 1 calc R U . . .
C35_7 C 1.8729(8) 1.4949(9) 2.208(3) 0.242(14) Uani 1 1 d D U . . .
H35A_7 H 1.869204 1.495474 2.139861 0.363 Uiso 1 1 calc R U . . .
H35B_7 H 1.866427 1.475059 2.233143 0.363 Uiso 1 1 calc DR U . . .
H35C_7 H 1.861061 1.511228 2.238633 0.363 Uiso 1 1 calc R U . . .
C36_7 C 1.9169(15) 1.4994(14) 2.332(3) 0.35(2) Uani 1 1 d D U . . .
H36A_7 H 1.939207 1.502555 2.336695 0.521 Uiso 1 1 calc R U . . .
H36B_7 H 1.906129 1.515784 2.365547 0.521 Uiso 1 1 calc R U . . .
H36C_7 H 1.911495 1.479614 2.360056 0.521 Uiso 1 1 calc R U . . .
O1_8 O 1.83644(17) 1.7110(2) 1.9047(6) 0.0775(19) Uani 1 1 d D U . . .
C2_8 C 1.8557(2) 1.7315(3) 1.9250(9) 0.069(3) Uani 1 1 d D U . . .
N3_8 N 1.8453(2) 1.7611(2) 1.9371(8) 0.076(2) Uani 1 1 d D U . . .
H3_8 H 1.825478 1.764712 1.929165 0.091 Uiso 1 1 calc R U . . .
C4_8 C 1.8641(2) 1.7854(3) 1.9608(9) 0.073(3) Uani 1 1 d D U . . .
N5_8 N 1.89380(18) 1.7831(2) 1.9745(8) 0.078(3) Uani 1 1 d D U . . .
C6_8 C 1.9040(2) 1.7539(3) 1.9638(9) 0.073(3) Uani 1 1 d D U . . .
C7_8 C 1.8877(2) 1.7286(3) 1.9393(9) 0.072(3) Uani 1 1 d D U . . .
N8_8 N 1.9063(2) 1.7032(2) 1.9306(8) 0.084(3) Uani 1 1 d D U . . .
C9_8 C 1.9338(2) 1.7128(3) 1.9544(11) 0.092(3) Uani 1 1 d D U . . .
N10_8 N 1.93445(18) 1.7441(3) 1.9749(8) 0.082(3) Uani 1 1 d D U . . .
N11_8 N 1.8505(2) 1.8131(3) 1.9732(10) 0.090(3) Uani 1 1 d D U . . .
H11A_8 H 1.861595 1.829014 1.990070 0.109 Uiso 1 1 calc R U . . .
H11B_8 H 1.830478 1.815142 1.964334 0.109 Uiso 1 1 calc R U . . .
C12_8 C 1.9603(4) 1.6912(4) 1.9602(14) 0.147(7) Uani 1 1 d D U . . .
C13_8 C 1.9609(5) 1.6682(6) 1.8933(17) 0.206(12) Uani 1 1 d D U . . .
H13_8 H 1.948103 1.669284 1.839077 0.248 Uiso 1 1 calc R U . . .
C14_8 C 1.9810(6) 1.6433(6) 1.907(2) 0.248(15) Uani 1 1 d D U . . .
H14_8 H 1.982238 1.627393 1.861392 0.298 Uiso 1 1 calc R U . . .
C15_8 C 1.9988(6) 1.6424(7) 1.988(2) 0.236(14) Uani 1 1 d D U . . .
H15_8 H 2.011459 1.625004 1.998442 0.283 Uiso 1 1 calc R U . . .
C16_8 C 1.9989(7) 1.6652(6) 2.053(2) 0.215(13) Uani 1 1 d D U . . .
H16_8 H 2.012192 1.664390 2.106246 0.258 Uiso 1 1 calc R U . . .
C17_8 C 1.9790(5) 1.6899(5) 2.0395(17) 0.175(10) Uani 1 1 d D U . . .
H17_8 H 1.978232 1.705927 2.084709 0.209 Uiso 1 1 calc R U . . .
C18_8 C 1.9613(2) 1.7617(3) 2.0092(9) 0.082(3) Uani 1 1 d D U . . .
H18_8 H 1.980049 1.753854 1.975978 0.099 Uiso 1 1 calc R U . . .
O19_8 O 1.96605(18) 1.7585(3) 2.1048(7) 0.096(3) Uani 1 1 d D U . . .
C20_8 C 1.9523(3) 1.7833(4) 2.1534(10) 0.107(3) Uani 1 1 d D U . . .
H20_8 H 1.965659 1.789352 2.207633 0.128 Uiso 1 1 calc R U . . .
C21_8 C 1.9494(3) 1.8100(3) 2.0858(11) 0.106(3) Uani 1 1 d D U . . .
H21_8 H 1.928049 1.818699 2.084871 0.127 Uiso 1 1 calc R U . . .
C22_8 C 1.9587(2) 1.7962(3) 1.9893(10) 0.090(3) Uani 1 1 d D U . . .
H22_8 H 1.944009 1.801284 1.937291 0.108 Uiso 1 1 calc R U . . .
O23_8 O 1.98941(19) 1.8077(3) 1.9734(8) 0.108(3) Uani 1 1 d D U . . .
C24_8 C 1.9899(3) 1.8359(4) 2.0186(14) 0.134(5) Uani 1 1 d D U . . .
O25_8 O 1.9723(2) 1.8329(3) 2.1005(10) 0.138(4) Uani 1 1 d D U . . .
C26_8 C 1.9772(5) 1.8612(5) 1.956(2) 0.168(7) Uani 1 1 d D U . . .
H26A_8 H 1.977985 1.880660 1.990731 0.252 Uiso 1 1 calc R U . . .
H26B_8 H 1.989687 1.862769 1.899018 0.252 Uiso 1 1 calc R U . . .
H26C_8 H 1.955840 1.856539 1.939586 0.252 Uiso 1 1 calc R U . . .
C27_8 C 2.0234(3) 1.8438(6) 2.0460(17) 0.152(8) Uani 1 1 d D U . . .
H27A_8 H 2.023831 1.863649 2.077921 0.228 Uiso 1 1 calc R U . . .
H27B_8 H 2.031418 1.827995 2.088537 0.228 Uiso 1 1 calc R U . . .
H27C_8 H 2.036159 1.844662 1.989115 0.228 Uiso 1 1 calc R U . . .
C28_8 C 1.9204(4) 1.7740(4) 2.1905(13) 0.119(5) Uani 1 1 d D U . . .
H28A_8 H 1.906539 1.768852 2.137326 0.143 Uiso 1 1 calc R U . . .
H28B_8 H 1.922161 1.755897 2.232038 0.143 Uiso 1 1 calc R U . . .
Si30_8 Si 1.87399(13) 1.79971(18) 2.2916(4) 0.141(2) Uani 1 1 d D U . . .
O29_8 O 1.9085(3) 1.7995(4) 2.2419(11) 0.150(5) Uani 1 1 d D U . . .
C31_8 C 1.8582(6) 1.8387(5) 2.270(3) 0.200(11) Uani 1 1 d D U . . .
H31A_8 H 1.837654 1.840303 2.298217 0.299 Uiso 1 1 calc R U . . .
H31B_8 H 1.871884 1.853948 2.298997 0.299 Uiso 1 1 calc R U . . .
H31C_8 H 1.856913 1.842411 2.202183 0.299 Uiso 1 1 calc R U . . .
C32_8 C 1.8478(4) 1.7714(6) 2.227(2) 0.181(9) Uani 1 1 d D U . . .
H32A_8 H 1.827381 1.771462 2.256681 0.271 Uiso 1 1 calc R U . . .
H32B_8 H 1.846040 1.777317 2.161016 0.271 Uiso 1 1 calc R U . . .
H32C_8 H 1.856711 1.750801 2.231631 0.271 Uiso 1 1 calc R U . . .
C33_8 C 1.8770(4) 1.7873(7) 2.4141(13) 0.203(9) Uani 1 1 d D U . . .
C34_8 C 1.9044(6) 1.8035(11) 2.4635(18) 0.256(17) Uani 1 1 d D U . . .
H34A_8 H 1.922987 1.801250 2.424928 0.383 Uiso 1 1 calc R U . . .
H34B_8 H 1.899623 1.825264 2.471244 0.383 Uiso 1 1 calc R U . . .
H34C_8 H 1.907814 1.794212 2.525480 0.383 Uiso 1 1 calc R U . . .
C35_8 C 1.8841(10) 1.7512(8) 2.423(3) 0.274(15) Uani 1 1 d D U . . .
H35A_8 H 1.867511 1.739565 2.393117 0.411 Uiso 1 1 calc R U . . .
H35B_8 H 1.903724 1.746539 2.392158 0.411 Uiso 1 1 calc R U . . .
H35C_8 H 1.885393 1.745613 2.490050 0.411 Uiso 1 1 calc R U . . .
C36_8 C 1.8472(5) 1.7908(9) 2.4750(18) 0.209(13) Uani 1 1 d D U . . .
H36A_8 H 1.829994 1.780501 2.443434 0.314 Uiso 1 1 calc R U . . .
H36B_8 H 1.850567 1.781473 2.537061 0.314 Uiso 1 1 calc R U . . .
H36C_8 H 1.842376 1.812526 2.482825 0.314 Uiso 1 1 calc R U . . .
O_11 O 1.8921(4) 1.8648(4) 2.0365(19) 0.187(8) Uani 1 1 d D U . . .
C_11 C 1.9084(8) 1.8824(8) 2.091(2) 0.190(11) Uani 1 1 d D U . . .
O_12 O 1.6146(4) 1.7992(4) 1.5616(16) 0.183(7) Uani 1 1 d D U . . .
C_12 C 1.5946(6) 1.8099(7) 1.506(2) 0.178(11) Uani 1 1 d D U . . .
O_13 O 1.7793(7) 1.7082(7) 2.072(2) 0.202(11) Uani 0.75 1 d D U P . .
C_13 C 1.7696(7) 1.7214(9) 2.156(2) 0.167(12) Uani 0.75 1 d D U P . .
C2_21 C 1.5849(9) 1.8533(6) 1.982(5) 0.28(2) Uani 1 1 d D U . . .
C1_21 C 1.6043(5) 1.8269(6) 2.005(3) 0.209(14) Uani 1 1 d D U . . .
N_21 N 1.6165(4) 1.8024(5) 1.9965(15) 0.154(7) Uani 1 1 d D U . . .
C2_22 C 1.6971(9) 1.5120(5) 1.3546(17) 0.187(12) Uani 1 1 d D U . . .
C1_22 C 1.7110(5) 1.5349(5) 1.4130(15) 0.130(6) Uani 1 1 d D U . . .
N_22 N 1.7182(6) 1.5480(8) 1.476(2) 0.234(14) Uani 1 1 d D U . . .

loop_
_atom_site_aniso_label
_atom_site_aniso_U_11
_atom_site_aniso_U_22
_atom_site_aniso_U_33
_atom_site_aniso_U_23
_atom_site_aniso_U_13
_atom_site_aniso_U_12
Rb1 0.0604(6) 0.0939(8) 0.1027(9) -0.0042(7) 0.0007(6) -0.0010(6)
O1_1 0.089(5) 0.083(4) 0.124(7) -0.005(5) -0.037(5) 0.007(4)
C2_1 0.092(6) 0.087(5) 0.127(10) 0.009(6) -0.043(7) -0.005(4)
N3_1 0.084(5) 0.084(5) 0.103(8) 0.023(6) -0.023(6) 0.002(4)
C4_1 0.106(6) 0.081(6) 0.111(10) 0.042(8) -0.012(8) -0.011(5)
N5_1 0.120(6) 0.078(6) 0.106(8) 0.014(6) -0.029(8) -0.008(5)
C6_1 0.115(6) 0.074(6) 0.111(10) 0.030(7) -0.031(8) -0.002(5)
C7_1 0.089(6) 0.081(5) 0.130(11) 0.007(8) -0.046(8) -0.001(5)
N8_1 0.088(5) 0.082(5) 0.112(8) -0.003(6) -0.042(7) 0.006(5)
C9_1 0.113(6) 0.079(6) 0.088(8) -0.006(7) -0.045(7) 0.011(5)
N10_1 0.114(6) 0.076(5) 0.114(9) -0.002(6) -0.045(7) 0.007(5)
N11_1 0.110(6) 0.079(7) 0.147(11) 0.035(8) -0.012(8) -0.017(6)
C12_1 0.118(6) 0.071(8) 0.104(10) -0.014(6) -0.040(7) 0.014(6)
C13_1 0.112(7) 0.082(9) 0.131(12) -0.001(8) -0.051(8) 0.007(7)
C14_1 0.106(7) 0.095(11) 0.23(2) 0.015(11) -0.061(11) -0.008(8)
C15_1 0.100(9) 0.088(10) 0.22(2) 0.004(10) -0.048(10) 0.018(8)
C16_1 0.115(9) 0.093(11) 0.180(17) -0.009(9) -0.051(10) 0.009(8)
C17_1 0.113(8) 0.099(10) 0.155(14) 0.024(9) -0.060(9) 0.002(8)
C18_1 0.137(10) 0.077(6) 0.106(8) 0.003(6) -0.031(7) 0.004(6)
O19_1 0.134(7) 0.097(7) 0.125(7) 0.021(6) -0.029(6) 0.018(6)
C20_1 0.159(11) 0.071(9) 0.122(8) -0.004(7) -0.009(7) 0.014(7)
C21_1 0.150(11) 0.080(8) 0.129(8) 0.005(7) -0.014(6) 0.000(8)
C22_1 0.105(9) 0.085(7) 0.124(8) -0.005(6) -0.020(6) 0.006(6)
O23_1 0.122(8) 0.102(6) 0.126(8) -0.016(5) -0.023(6) 0.003(6)
C24_1 0.167(13) 0.096(7) 0.117(11) -0.018(7) -0.039(7) 0.019(9)
O25_1 0.190(11) 0.094(6) 0.145(9) -0.017(6) -0.014(8) -0.013(7)
C26_1 0.191(14) 0.130(15) 0.19(2) -0.004(15) -0.076(14) 0.029(15)
C27_1 0.160(17) 0.128(13) 0.152(14) -0.052(13) -0.037(11) -0.001(13)
C28_1 0.166(13) 0.093(11) 0.147(11) 0.001(10) 0.012(11) 0.023(8)
O29_1 0.171(10) 0.117(10) 0.192(13) 0.002(9) 0.013(9) 0.008(8)
Si30_1 0.179(7) 0.180(7) 0.260(10) 0.034(7) 0.037(6) 0.022(6)
C31_1 0.19(3) 0.214(18) 0.40(5) 0.10(2) 0.08(3) 0.03(2)
C32_1 0.26(3) 0.27(3) 0.182(18) 0.032(17) 0.051(16) 0.08(3)
C33_1 0.181(14) 0.186(19) 0.25(2) 0.037(15) 0.033(11) -0.005(16)
C34_1 0.28(4) 0.32(4) 0.27(3) 0.01(3) 0.02(2) -0.14(4)
C35_1 0.19(2) 0.21(3) 0.36(4) 0.10(3) 0.09(3) 0.04(2)
C36_1 0.138(19) 0.23(2) 0.28(4) 0.09(2) 0.002(19) -0.008(18)
O1_2 0.068(4) 0.097(6) 0.111(6) -0.029(5) -0.021(4) 0.011(4)
C2_2 0.067(5) 0.089(6) 0.095(8) -0.018(7) -0.014(6) 0.013(5)
N3_2 0.067(5) 0.086(5) 0.077(6) -0.021(5) -0.011(4) 0.012(4)
C4_2 0.064(5) 0.093(6) 0.073(7) -0.012(6) -0.013(5) 0.013(5)
N5_2 0.069(5) 0.095(6) 0.071(6) -0.010(5) -0.009(4) 0.005(4)
C6_2 0.069(5) 0.093(6) 0.063(7) -0.011(6) -0.004(5) 0.003(5)
C7_2 0.069(5) 0.091(6) 0.062(7) -0.021(6) -0.005(5) 0.005(4)
N8_2 0.065(5) 0.093(6) 0.111(8) -0.026(6) -0.006(5) 0.011(5)
C9_2 0.066(5) 0.094(6) 0.100(9) -0.015(7) 0.004(6) 0.001(5)
N10_2 0.067(4) 0.095(6) 0.086(7) -0.022(6) -0.004(4) 0.006(4)
N11_2 0.076(6) 0.090(6) 0.085(7) -0.006(6) -0.019(5) 0.008(5)
C12_2 0.065(7) 0.099(7) 0.174(13) -0.038(8) 0.019(7) -0.007(7)
C13_2 0.085(10) 0.098(8) 0.246(19) -0.017(10) 0.013(11) -0.001(8)
C14_2 0.095(12) 0.113(9) 0.32(3) -0.030(14) 0.032(13) -0.030(10)
C15_2 0.131(17) 0.122(12) 0.33(3) -0.078(15) 0.027(15) -0.029(14)
C16_2 0.161(19) 0.148(13) 0.25(2) -0.095(15) 0.002(15) -0.040(14)
C17_2 0.121(13) 0.129(11) 0.198(17) -0.070(11) -0.007(10) -0.019(11)
C18_2 0.067(5) 0.102(8) 0.076(6) -0.010(6) -0.008(5) -0.002(5)
O19_2 0.079(5) 0.126(6) 0.075(5) -0.011(5) -0.007(4) -0.002(5)
C20_2 0.076(7) 0.131(9) 0.073(6) 0.000(6) -0.020(5) 0.002(6)
C21_2 0.073(5) 0.126(9) 0.071(6) 0.017(6) -0.004(5) 0.018(6)
C22_2 0.067(5) 0.103(9) 0.074(6) 0.007(5) -0.003(5) 0.008(5)
O23_2 0.091(6) 0.144(9) 0.140(9) 0.052(7) 0.045(5) 0.030(6)
C24_2 0.063(6) 0.110(11) 0.215(16) 0.014(9) 0.005(7) 0.005(7)
O25_2 0.076(5) 0.147(8) 0.105(7) 0.019(6) -0.007(4) 0.011(5)
C26_2 0.22(3) 0.153(19) 0.29(3) 0.011(18) -0.06(2) -0.06(2)
C27_2 0.135(16) 0.24(3) 0.21(2) 0.119(16) 0.074(14) 0.098(17)
C28_2 0.115(9) 0.139(10) 0.052(6) 0.000(7) -0.010(5) -0.012(8)
O29_2 0.083(5) 0.169(9) 0.064(5) -0.008(5) -0.012(3) 0.025(6)
Si30_2 0.101(3) 0.220(6) 0.083(3) 0.031(3) -0.004(2) 0.021(4)
C31_2 0.074(7) 0.25(2) 0.082(9) 0.027(11) 0.006(6) 0.017(12)
C32_2 0.135(16) 0.255(15) 0.17(2) 0.080(14) -0.026(15) -0.011(16)
C33_2 0.144(12) 0.261(15) 0.068(9) 0.007(8) 0.005(7) 0.079(13)
C34_2 0.091(9) 0.25(2) 0.083(10) -0.013(10) 0.006(6) 0.047(13)
C35_2 0.35(4) 0.215(14) 0.13(2) 0.001(13) -0.04(2) 0.05(2)
C36_2 0.128(12) 0.43(4) 0.109(14) -0.023(17) -0.012(9) 0.12(2)
O1_3 0.073(5) 0.097(5) 0.112(6) -0.016(5) 0.016(4) 0.001(4)
C2_3 0.070(5) 0.099(7) 0.099(7) -0.015(6) 0.006(6) 0.011(5)
N3_3 0.079(5) 0.104(7) 0.080(7) -0.028(6) -0.002(5) 0.013(5)
C4_3 0.087(6) 0.108(9) 0.106(10) -0.037(8) -0.016(7) 0.024(6)
N5_3 0.083(5) 0.099(8) 0.128(10) -0.039(7) -0.006(6) 0.011(5)
C6_3 0.080(5) 0.098(8) 0.097(9) -0.019(7) -0.006(6) 0.021(5)
C7_3 0.075(5) 0.106(8) 0.109(10) -0.031(8) 0.008(6) 0.011(5)
N8_3 0.077(5) 0.094(7) 0.133(10) -0.003(7) 0.012(6) 0.006(5)
C9_3 0.086(6) 0.099(9) 0.159(14) -0.025(9) 0.003(7) 0.011(6)
N10_3 0.098(6) 0.100(7) 0.139(10) -0.033(7) -0.007(7) 0.032(5)
N11_3 0.093(6) 0.106(9) 0.147(12) -0.055(9) -0.025(7) 0.024(6)
C12_3 0.112(8) 0.126(14) 0.206(16) -0.048(13) -0.031(9) 0.044(9)
C13_3 0.088(8) 0.145(16) 0.217(17) -0.053(15) -0.019(9) 0.012(10)
C14_3 0.096(10) 0.21(2) 0.27(2) -0.062(19) -0.031(12) 0.043(13)
C15_3 0.099(13) 0.21(2) 0.30(3) -0.09(2) -0.029(12) 0.048(15)
C16_3 0.100(11) 0.21(2) 0.29(2) -0.09(2) -0.015(12) 0.047(15)
C17_3 0.089(9) 0.168(18) 0.207(17) -0.043(15) 0.002(10) 0.021(11)
C18_3 0.114(9) 0.123(9) 0.161(10) -0.074(10) -0.019(8) 0.032(7)
O19_3 0.140(9) 0.185(13) 0.162(9) -0.075(9) -0.023(7) 0.032(8)
C20_3 0.152(12) 0.162(12) 0.159(11) -0.073(9) -0.035(8) 0.056(10)
C21_3 0.136(10) 0.138(9) 0.173(13) -0.073(9) -0.057(8) 0.037(9)
C22_3 0.115(9) 0.108(7) 0.169(10) -0.055(8) -0.051(8) 0.032(7)
O23_3 0.180(12) 0.099(7) 0.239(14) -0.061(8) -0.099(11) 0.026(7)
C24_3 0.176(16) 0.123(10) 0.242(19) -0.083(9) -0.091(12) 0.032(10)
O25_3 0.156(11) 0.143(9) 0.221(13) -0.095(9) -0.078(10) 0.042(7)
C26_3 0.26(3) 0.18(2) 0.31(3) -0.044(17) -0.13(2) -0.04(2)
C27_3 0.31(3) 0.15(2) 0.31(3) -0.07(2) -0.03(2) 0.14(2)
C28_3 0.24(3) 0.197(18) 0.20(2) -0.018(14) -0.021(15) 0.072(16)
Si30_3 0.265(12) 0.220(10) 0.211(9) 0.024(7) -0.009(7) 0.026(8)
O29_3 0.30(2) 0.250(18) 0.169(16) 0.001(12) -0.026(13) 0.078(17)
C31_3 0.21(3) 0.21(2) 0.21(2) 0.002(17) -0.019(18) 0.001(19)
C32_3 0.24(3) 0.36(5) 0.17(3) 0.03(2) -0.014(17) 0.01(2)
C33_3 0.30(2) 0.19(2) 0.109(14) 0.046(10) 0.017(10) 0.008(14)
C34_3 0.29(3) 0.26(4) 0.20(3) 0.06(3) 0.02(2) -0.03(2)
C35_3 0.36(5) 0.21(3) 0.14(2) 0.033(13) 0.04(2) 0.03(2)
C36_3 0.32(4) 0.24(3) 0.19(3) 0.08(2) -0.01(2) 0.04(3)
O1_4 0.080(4) 0.099(5) 0.092(6) 0.015(5) 0.006(4) -0.011(4)
C2_4 0.080(4) 0.099(6) 0.078(8) 0.009(6) 0.016(5) -0.009(4)
N3_4 0.078(5) 0.100(6) 0.097(7) -0.005(6) 0.037(5) -0.016(5)
C4_4 0.079(6) 0.114(7) 0.129(12) -0.016(9) 0.034(8) -0.014(5)
N5_4 0.085(6) 0.128(7) 0.132(10) -0.025(9) 0.038(7) -0.025(6)
C6_4 0.082(6) 0.121(6) 0.080(8) -0.009(8) 0.026(7) -0.023(5)
C7_4 0.086(5) 0.111(7) 0.081(8) 0.017(8) 0.017(6) -0.024(5)
N8_4 0.087(5) 0.111(6) 0.105(8) 0.017(8) -0.004(6) -0.020(5)
C9_4 0.096(6) 0.123(7) 0.115(11) 0.019(9) 0.008(8) -0.036(5)
N10_4 0.087(5) 0.126(7) 0.120(9) 0.015(8) 0.028(6) -0.035(5)
N11_4 0.068(7) 0.122(8) 0.214(17) -0.036(11) 0.054(9) -0.011(6)
C12_4 0.133(12) 0.115(8) 0.120(12) 0.038(8) -0.009(8) -0.039(8)
C13_4 0.126(14) 0.111(9) 0.193(18) 0.024(10) -0.011(11) -0.014(9)
C14_4 0.145(14) 0.116(9) 0.172(17) 0.033(10) -0.041(11) -0.028(10)
C15_4 0.22(2) 0.145(15) 0.18(2) 0.057(12) -0.014(14) -0.049(15)
C16_4 0.20(2) 0.163(15) 0.19(2) 0.021(14) 0.005(14) -0.101(16)
C17_4 0.208(19) 0.162(14) 0.141(16) 0.025(12) 0.025(12) -0.096(14)
C18_4 0.086(6) 0.167(12) 0.121(9) -0.017(9) 0.036(7) -0.046(6)
O19_4 0.117(8) 0.200(11) 0.134(8) -0.004(7) 0.048(7) -0.053(7)
C20_4 0.086(9) 0.233(15) 0.110(8) -0.010(8) 0.027(6) -0.034(9)
C21_4 0.066(6) 0.292(17) 0.092(8) -0.040(9) -0.005(6) 0.028(10)
C22_4 0.079(7) 0.194(14) 0.108(8) -0.030(8) 0.020(5) -0.029(7)
O23_4 0.135(8) 0.241(15) 0.074(6) -0.008(7) 0.011(5) -0.069(8)
C24_4 0.080(8) 0.49(3) 0.107(10) -0.026(15) 0.000(8) -0.044(12)
O25_4 0.055(5) 0.56(3) 0.125(9) -0.066(12) 0.001(5) 0.016(10)
C26_4 0.149(14) 0.69(6) 0.21(3) -0.04(4) -0.02(2) -0.15(3)
C27_4 0.116(16) 0.45(3) 0.19(2) -0.04(2) -0.017(17) 0.08(2)
C28_4 0.062(7) 0.216(14) 0.092(9) -0.001(9) 0.004(6) 0.011(8)
Si30_4 0.290(12) 0.155(7) 0.184(8) -0.004(5) 0.011(7) 0.008(7)
O29_4 0.137(10) 0.245(14) 0.119(9) -0.007(9) -0.002(7) 0.049(9)
C31_4 0.25(2) 0.25(4) 0.23(3) 0.00(2) -0.04(2) -0.018(19)
C32_4 0.30(4) 0.30(4) 0.15(2) 0.004(19) -0.06(2) -0.01(3)
C33_4 0.32(3) 0.19(2) 0.31(3) -0.037(17) 0.06(2) 0.019(15)
C34_4 0.38(6) 0.18(3) 0.44(5) 0.04(3) 0.04(4) 0.06(3)
C35_4 0.26(3) 0.15(2) 0.40(6) -0.01(3) 0.03(3) 0.04(2)
C36_4 0.32(5) 0.24(4) 0.42(5) -0.13(3) 0.12(4) -0.03(3)
O1_5 0.055(4) 0.084(5) 0.105(5) -0.013(4) 0.002(4) 0.002(3)
C2_5 0.047(4) 0.086(5) 0.092(8) -0.012(6) -0.005(5) -0.003(4)
N3_5 0.049(4) 0.087(6) 0.095(7) -0.020(6) 0.001(4) -0.005(4)
C4_5 0.066(5) 0.092(7) 0.079(8) -0.031(7) -0.002(5) 0.004(5)
N5_5 0.068(4) 0.091(6) 0.069(6) -0.026(5) -0.011(4) 0.015(4)
C6_5 0.070(5) 0.093(6) 0.063(7) -0.015(6) -0.012(5) 0.010(4)
C7_5 0.063(5) 0.088(6) 0.066(7) -0.017(6) -0.012(5) 0.004(4)
N8_5 0.071(5) 0.088(6) 0.079(6) -0.013(5) -0.015(5) 0.003(4)
C9_5 0.072(5) 0.086(6) 0.097(9) -0.015(6) -0.024(6) 0.019(4)
N10_5 0.071(4) 0.089(6) 0.079(6) -0.018(5) -0.023(4) 0.016(4)
N11_5 0.051(4) 0.108(8) 0.105(8) -0.043(7) 0.001(5) 0.005(5)
C12_5 0.079(7) 0.085(7) 0.126(10) -0.008(6) -0.041(6) 0.015(5)
C13_5 0.080(8) 0.093(9) 0.146(12) -0.002(8) -0.035(6) 0.002(6)
C14_5 0.115(11) 0.080(10) 0.228(18) -0.006(10) -0.037(11) -0.013(8)
C15_5 0.130(13) 0.100(13) 0.25(2) -0.034(11) -0.062(11) -0.017(11)
C16_5 0.129(13) 0.108(12) 0.212(18) -0.049(12) -0.069(11) 0.006(10)
C17_5 0.107(10) 0.108(10) 0.143(12) -0.035(8) -0.044(8) 0.008(8)
C18_5 0.078(6) 0.106(9) 0.105(7) -0.037(7) -0.025(5) 0.023(6)
O19_5 0.089(5) 0.126(7) 0.106(6) -0.047(6) -0.026(5) 0.037(5)
C20_5 0.094(7) 0.148(11) 0.121(8) -0.041(7) -0.010(6) 0.017(8)
C21_5 0.075(6) 0.125(10) 0.151(10) -0.041(8) -0.028(6) 0.034(7)
C22_5 0.083(7) 0.128(10) 0.127(8) -0.035(8) -0.036(5) 0.035(7)
O23_5 0.123(9) 0.173(12) 0.219(14) 0.024(9) -0.029(8) 0.055(8)
C24_5 0.152(14) 0.116(10) 0.200(17) -0.060(8) -0.069(9) 0.051(8)
O25_5 0.077(6) 0.139(9) 0.211(12) -0.073(8) -0.033(6) 0.043(6)
C26_5 0.136(18) 0.26(3) 0.23(2) -0.027(16) -0.082(17) 0.076(17)
C27_5 0.26(3) 0.129(16) 0.25(3) -0.025(15) -0.13(2) -0.006(16)
C28_5 0.114(10) 0.167(11) 0.078(7) -0.041(7) -0.005(6) 0.014(9)
O29_5^a 0.124(10) 0.18(2) 0.068(9) -0.042(10) 0.013(9) 0.000(12)
Si30_5^a 0.149(7) 0.134(8) 0.071(5) 0.004(5) -0.020(5) -0.025(6)
C31_5^a 0.19(4) 0.130(17) 0.18(4) 0.014(17) -0.06(3) -0.02(2)
C32_5^a 0.080(14) 0.15(2) 0.095(15) 0.026(16) -0.035(11) -0.007(15)
C33_5^a 0.22(2) 0.153(17) 0.080(13) 0.011(13) -0.012(11) -0.001(17)
C34_5^a 0.21(4) 0.132(16) 0.10(3) 0.026(15) 0.03(2) 0.02(2)
C35_5^a 0.21(3) 0.13(3) 0.081(17) -0.004(18) -0.002(19) -0.04(2)
C36_5^a 0.22(3) 0.23(4) 0.09(3) 0.05(3) -0.02(2) 0.01(3)
Si30_5^b 0.156(9) 0.143(9) 0.081(6) 0.000(5) 0.011(5) 0.031(7)
O29_5^b 0.136(14) 0.18(2) 0.073(10) -0.036(11) -0.001(10) 0.021(13)
C31_5^b 0.21(4) 0.20(3) 0.16(4) 0.04(2) 0.04(3) 0.00(3)
C32_5^b 0.20(4) 0.18(4) 0.10(2) 0.013(18) 0.03(2) 0.08(3)
C33_5^b 0.18(2) 0.21(2) 0.081(17) 0.006(12) -0.029(12) -0.010(15)
C34_5^b 0.17(3) 0.15(3) 0.11(2) -0.028(18) -0.038(16) -0.02(2)
C35_5^b 0.19(4) 0.22(3) 0.09(2) 0.01(2) -0.06(2) -0.04(3)
C36_5^b 0.16(3) 0.21(4) 0.13(3) 0.04(3) -0.009(19) -0.01(2)
O1_6 0.054(4) 0.096(5) 0.119(6) -0.036(5) 0.017(4) -0.009(3)
C2_6 0.053(4) 0.099(6) 0.122(9) -0.024(7) 0.013(5) -0.007(4)
N3_6 0.058(5) 0.095(5) 0.115(8) -0.017(6) 0.029(5) -0.010(4)
C4_6 0.063(5) 0.106(7) 0.129(11) -0.001(9) 0.016(7) -0.019(5)
N5_6 0.065(5) 0.105(6) 0.108(8) 0.006(7) 0.013(5) -0.014(5)
C6_6 0.062(5) 0.111(6) 0.087(8) -0.010(8) 0.001(6) -0.014(5)
C7_6 0.054(4) 0.108(7) 0.076(7) -0.008(7) 0.010(5) -0.011(4)
N8_6 0.046(4) 0.113(6) 0.073(6) -0.024(6) 0.009(4) -0.010(4)
C9_6 0.050(4) 0.112(6) 0.072(7) -0.001(6) 0.007(5) -0.014(4)
N10_6 0.058(4) 0.115(6) 0.090(7) 0.001(6) 0.005(5) -0.021(4)
N11_6 0.072(6) 0.095(7) 0.199(15) -0.025(9) 0.021(8) -0.029(5)
C12_6 0.047(5) 0.122(8) 0.080(8) 0.015(6) 0.001(5) -0.009(5)
C13_6 0.059(6) 0.111(9) 0.097(10) 0.005(7) 0.009(6) -0.007(5)
C14_6 0.071(7) 0.105(10) 0.135(12) 0.018(9) 0.012(7) -0.004(6)
C15_6 0.066(7) 0.185(16) 0.141(14) 0.051(12) 0.026(8) 0.022(9)
C16_6 0.061(8) 0.213(18) 0.153(15) 0.072(13) 0.037(8) 0.020(9)
C17_6 0.051(6) 0.165(13) 0.115(11) 0.040(10) 0.011(6) -0.002(7)
C18_6 0.057(6) 0.109(7) 0.146(9) 0.046(6) -0.012(7) -0.015(6)
O19_6 0.076(6) 0.116(7) 0.178(9) 0.062(6) 0.048(6) 0.022(5)
C20_6 0.070(8) 0.122(8) 0.207(11) 0.061(8) 0.021(8) -0.009(8)
C21_6 0.089(10) 0.116(8) 0.216(11) 0.029(8) -0.013(9) -0.012(8)
C22_6 0.149(14) 0.118(9) 0.169(10) 0.023(7) -0.058(9) -0.055(10)
O23_6 0.222(15) 0.151(12) 0.307(17) 0.043(10) -0.159(14) -0.094(11)
C24_6 0.131(12) 0.120(13) 0.27(2) -0.034(11) -0.057(12) -0.035(8)
O25_6 0.141(11) 0.122(10) 0.296(16) 0.031(10) -0.018(11) -0.054(8)
C26_6 0.24(3) 0.17(2) 0.254(19) -0.048(17) 0.03(2) -0.10(2)
C27_6 0.25(2) 0.19(3) 0.35(5) 0.00(3) -0.01(3) 0.065(19)
C28_6 0.105(10) 0.131(10) 0.177(13) 0.066(11) 0.030(9) 0.018(9)
Si30_6 0.44(2) 0.193(10) 0.343(18) 0.070(11) -0.092(15) 0.100(12)
O29_6 0.213(15) 0.125(8) 0.157(11) 0.037(8) -0.001(10) -0.006(9)
C31_6 0.28(5) 0.35(6) 0.67(7) -0.03(5) -0.04(4) 0.12(4)
C32_6 0.40(6) 0.36(4) 0.37(4) 0.12(3) -0.23(4) 0.08(3)
C33_6 0.58(4) 0.22(3) 0.33(4) 0.15(2) -0.09(3) 0.08(2)
C34_6 0.63(6) 0.16(3) 0.43(6) 0.04(4) -0.07(6) 0.03(3)
C35_6 0.61(9) 0.42(7) 0.34(4) 0.11(4) -0.06(4) 0.05(6)
C36_6 0.67(8) 0.23(4) 0.61(9) 0.15(5) -0.06(7) 0.14(4)
O1_7 0.061(4) 0.086(4) 0.123(6) 0.004(4) 0.003(4) -0.009(3)
C2_7 0.072(5) 0.081(4) 0.102(8) 0.003(5) -0.001(6) -0.007(4)
N3_7 0.068(4) 0.073(6) 0.088(7) 0.007(5) 0.000(5) -0.003(4)
C4_7 0.081(6) 0.086(6) 0.072(8) 0.002(6) -0.010(6) 0.009(5)
N5_7 0.094(6) 0.077(5) 0.102(8) -0.002(6) -0.017(6) 0.010(5)
C6_7 0.095(6) 0.076(6) 0.115(10) 0.020(7) 0.000(7) -0.008(5)
C7_7 0.082(6) 0.077(5) 0.108(10) 0.013(6) 0.008(7) -0.016(5)
N8_7 0.086(6) 0.099(6) 0.125(9) 0.004(7) 0.009(6) -0.027(5)
C9_7 0.125(8) 0.090(7) 0.128(12) -0.001(9) 0.022(8) -0.031(6)
N10_7 0.135(7) 0.075(5) 0.097(8) 0.002(6) 0.001(7) -0.011(5)
N11_7 0.073(5) 0.093(8) 0.136(10) -0.016(7) -0.017(6) 0.020(5)
C12_7 0.158(13) 0.113(9) 0.169(16) -0.012(10) 0.025(10) -0.054(10)
C13_7 0.182(18) 0.155(15) 0.171(18) -0.005(13) 0.003(12) -0.084(14)
C14_7 0.24(3) 0.22(2) 0.22(3) 0.028(18) -0.035(18) -0.15(2)
C15_7 0.34(3) 0.22(2) 0.21(3) 0.022(18) -0.07(2) -0.18(2)
C16_7 0.32(3) 0.183(18) 0.23(3) 0.032(18) -0.05(2) -0.16(2)
C17_7 0.22(2) 0.122(12) 0.184(19) 0.007(12) 0.006(14) -0.091(14)
C18_7 0.185(10) 0.079(9) 0.187(13) -0.023(10) -0.041(10) 0.006(9)
O19_7 0.262(14) 0.108(10) 0.227(15) 0.036(10) -0.071(11) 0.009(12)
C20_7 0.267(19) 0.101(13) 0.256(14) -0.003(12) -0.089(12) 0.045(16)
C21_7 0.230(13) 0.128(13) 0.261(15) -0.061(14) -0.101(13) 0.055(15)
C22_7 0.151(10) 0.120(12) 0.225(13) -0.058(9) -0.056(10) 0.034(10)
O23_7 0.148(10) 0.138(10) 0.251(13) -0.077(10) -0.050(10) 0.022(8)
C24_7 0.172(15) 0.170(15) 0.314(19) -0.107(16) -0.078(18) 0.076(12)
O25_7 0.31(2) 0.153(12) 0.328(18) -0.082(13) -0.119(18) 0.104(15)
C26_7 0.172(16) 0.25(4) 0.53(5) 0.03(5) -0.07(3) 0.061(18)
C27_7 0.23(3) 0.141(13) 0.31(4) -0.07(2) -0.07(3) 0.057(16)
C28_7 0.27(2) 0.16(2) 0.26(2) -0.033(17) -0.055(16) 0.02(2)
Si30_7 0.231(10) 0.251(11) 0.232(10) -0.047(9) -0.010(8) 0.001(9)
O29_7 0.27(2) 0.25(2) 0.275(16) -0.026(16) -0.075(17) -0.01(2)
C31_7 0.248(16) 0.34(5) 0.21(3) -0.01(3) -0.04(2) -0.04(2)
C32_7 0.37(5) 0.27(3) 0.38(5) -0.11(4) -0.04(5) 0.07(4)
C33_7 0.26(2) 0.244(19) 0.28(3) -0.03(2) 0.03(3) 0.01(2)
C34_7 0.31(4) 0.27(2) 0.54(7) -0.05(5) 0.08(6) 0.07(4)
C35_7 0.26(2) 0.23(3) 0.23(3) -0.07(3) 0.05(3) 0.01(2)
C36_7 0.39(6) 0.32(5) 0.34(3) 0.04(3) -0.07(4) -0.07(5)
O1_8 0.059(4) 0.080(5) 0.094(5) 0.011(4) -0.008(3) -0.005(3)
C2_8 0.055(5) 0.077(6) 0.073(7) 0.001(6) -0.002(5) -0.003(4)
N3_8 0.050(4) 0.077(5) 0.100(7) 0.010(5) -0.005(4) 0.000(4)
C4_8 0.056(5) 0.079(6) 0.086(8) -0.003(6) -0.008(5) 0.005(4)
N5_8 0.046(4) 0.088(6) 0.099(7) 0.000(6) -0.010(4) 0.003(4)
C6_8 0.049(4) 0.089(6) 0.082(8) 0.005(6) -0.004(5) 0.002(4)
C7_8 0.056(4) 0.080(6) 0.079(7) 0.009(6) 0.004(5) 0.002(4)
N8_8 0.073(5) 0.088(6) 0.091(7) -0.001(6) 0.001(5) 0.011(4)
C9_8 0.060(5) 0.108(7) 0.108(9) -0.016(8) 0.007(6) 0.017(5)
N10_8 0.045(4) 0.109(6) 0.091(7) -0.010(6) 0.006(4) 0.009(4)
N11_8 0.051(5) 0.080(6) 0.141(10) -0.008(6) -0.022(6) 0.004(4)
C12_8 0.100(9) 0.158(13) 0.185(15) -0.077(12) -0.043(10) 0.061(10)
C13_8 0.142(16) 0.23(2) 0.25(2) -0.138(17) -0.056(15) 0.104(16)
C14_8 0.21(2) 0.23(2) 0.31(3) -0.15(2) -0.08(2) 0.125(19)
C15_8 0.159(19) 0.21(2) 0.33(3) -0.12(2) -0.080(19) 0.115(19)
C16_8 0.20(2) 0.17(2) 0.28(3) -0.068(17) -0.10(2) 0.101(17)
C17_8 0.118(13) 0.184(17) 0.221(19) -0.069(15) -0.064(13) 0.084(13)
C18_8 0.048(5) 0.115(7) 0.084(6) -0.008(6) 0.005(5) 0.010(5)
O19_8 0.053(4) 0.142(7) 0.093(5) -0.013(5) -0.008(4) 0.005(5)
C20_8 0.071(6) 0.152(9) 0.098(8) -0.042(6) -0.011(6) -0.007(7)
C21_8 0.057(6) 0.124(8) 0.136(10) -0.035(6) -0.002(6) -0.013(6)
C22_8 0.043(5) 0.116(7) 0.112(7) -0.011(6) -0.014(5) -0.010(5)
O23_8 0.059(4) 0.130(7) 0.136(8) -0.007(6) -0.001(5) -0.021(5)
C24_8 0.057(7) 0.146(10) 0.197(14) -0.033(9) -0.012(7) -0.030(7)
O25_8 0.063(5) 0.154(9) 0.198(10) -0.071(7) -0.004(6) -0.026(6)
C26_8 0.103(13) 0.139(12) 0.26(2) -0.021(14) -0.037(13) -0.006(11)
C27_8 0.058(7) 0.175(19) 0.22(2) -0.061(16) -0.019(8) -0.023(9)
C28_8 0.092(8) 0.151(12) 0.114(12) -0.007(9) 0.012(7) 0.002(8)
Si30_8 0.101(3) 0.197(6) 0.126(4) 0.010(4) 0.008(3) 0.013(3)
O29_8 0.107(7) 0.180(12) 0.164(11) -0.048(9) 0.033(7) -0.008(7)
C31_8 0.144(19) 0.202(14) 0.25(3) 0.052(18) 0.07(2) 0.036(13)
C32_8 0.075(9) 0.26(2) 0.206(19) -0.04(2) 0.023(11) -0.003(12)
C33_8 0.105(11) 0.33(2) 0.178(11) 0.089(17) -0.023(8) -0.018(16)
C34_8 0.128(15) 0.51(5) 0.131(15) 0.02(3) 0.007(12) -0.08(3)
C35_8 0.24(4) 0.34(3) 0.24(4) 0.15(2) 0.04(3) 0.02(2)
C36_8 0.124(12) 0.35(4) 0.159(16) 0.10(2) -0.009(11) -0.033(18)
O_11 0.127(11) 0.139(13) 0.29(2) 0.007(13) -0.064(13) 0.025(10)
C_11 0.18(3) 0.19(3) 0.19(3) -0.02(2) 0.008(18) -0.023(19)
O_12 0.137(12) 0.175(15) 0.237(19) -0.056(13) -0.068(12) 0.027(11)
C_12 0.134(17) 0.17(2) 0.23(3) -0.039(19) -0.058(16) 0.019(16)
O_13 0.22(2) 0.19(2) 0.20(2) 0.025(17) 0.075(19) 0.03(2)
C_13 0.102(17) 0.18(3) 0.22(3) 0.00(2) 0.057(19) -0.005(19)
C2_21 0.20(3) 0.121(18) 0.52(7) -0.08(3) 0.03(4) -0.011(15)
C1_21 0.081(13) 0.175(19) 0.37(4) -0.07(2) 0.040(18) -0.026(11)
N_21 0.096(11) 0.198(18) 0.168(16) -0.045(14) 0.000(10) 0.012(11)
C2_22 0.34(4) 0.104(14) 0.117(16) -0.031(11) -0.043(19) -0.013(18)
C1_22 0.137(15) 0.114(14) 0.140(15) -0.039(10) 0.023(11) -0.006(11)
N_22 0.153(17) 0.25(3) 0.30(3) -0.18(2) -0.016(18) -0.026(18)

loop_
_atom_type_symbol
_atom_type_description
_atom_type_scat_dispersion_real
_atom_type_scat_dispersion_imag
_atom_type_scat_source
C C -0.0001 0.0005 'International Tables Vol C Tables 4.2.6.8 and 6.1.1.4'
H H 0.0000 0.0000 'International Tables Vol C Tables 4.2.6.8 and 6.1.1.4'
N N 0.0004 0.0010 'International Tables Vol C Tables 4.2.6.8 and 6.1.1.4'
O O 0.0017 0.0018 'International Tables Vol C Tables 4.2.6.8 and 6.1.1.4'
Si Si 0.0268 0.0229 'International Tables Vol C Tables 4.2.6.8 and 6.1.1.4'
Rb Rb 0.2615 1.1837 'International Tables Vol C Tables 4.2.6.8 and 6.1.1.4'

loop_
_geom_angle_atom_site_label_1
_geom_angle_atom_site_label_2
_geom_angle_atom_site_label_3
_geom_angle
O1_3 Rb1 O1_5 153.6(3)
O1_3 Rb1 O1_1 116.2(3)
O1_5 Rb1 O1_1 70.6(3)
O1_3 Rb1 O1_6 129.7(3)
O1_5 Rb1 O1_6 74.2(2)
O1_1 Rb1 O1_6 86.8(3)
O1_3 Rb1 O1_8 86.4(3)
O1_5 Rb1 O1_8 71.6(3)
O1_1 Rb1 O1_8 128.8(3)
O1_6 Rb1 O1_8 114.2(3)
O1_3 Rb1 O1_4 72.5(3)
O1_5 Rb1 O1_4 86.6(3)
O1_1 Rb1 O1_4 72.6(3)
O1_6 Rb1 O1_4 155.7(3)
O1_8 Rb1 O1_4 72.0(3)
O1_3 Rb1 O1_7 71.6(3)
O1_5 Rb1 O1_7 113.7(3)
O1_1 Rb1 O1_7 155.4(3)
O1_6 Rb1 O1_7 72.0(3)
O1_8 Rb1 O1_7 73.0(3)
O1_4 Rb1 O1_7 130.7(3)
O1_3 Rb1 O1_2 74.5(3)
O1_5 Rb1 O1_2 130.0(2)
O1_1 Rb1 O1_2 73.0(3)
O1_6 Rb1 O1_2 70.7(3)
O1_8 Rb1 O1_2 156.6(3)
O1_4 Rb1 O1_2 113.5(3)
O1_7 Rb1 O1_2 87.9(3)
O1_3 Rb1 C2_6 114.0(3)
O1_5 Rb1 C2_6 90.3(3)
O1_1 Rb1 C2_6 92.3(3)
O1_6 Rb1 C2_6 16.1(3)
O1_8 Rb1 C2_6 120.9(3)
O1_4 Rb1 C2_6 164.8(3)
O1_7 Rb1 C2_6 64.0(3)
O1_2 Rb1 C2_6 58.2(3)
O1_3 Rb1 C2_7 59.0(3)
O1_5 Rb1 C2_7 119.9(3)
O1_1 Rb1 C2_7 166.3(3)
O1_6 Rb1 C2_7 87.9(3)
O1_8 Rb1 C2_7 64.8(3)
O1_4 Rb1 C2_7 115.0(3)
O1_7 Rb1 C2_7 15.9(3)
O1_2 Rb1 C2_7 93.3(3)
C2_6 Rb1 C2_7 79.4(3)
O1_3 Rb1 C2_4 63.8(3)
O1_5 Rb1 C2_4 92.0(3)
O1_1 Rb1 C2_4 88.1(3)
O1_6 Rb1 C2_4 166.2(3)
O1_8 Rb1 C2_4 60.3(3)
O1_4 Rb1 C2_4 15.5(3)
O1_7 Rb1 C2_4 115.3(3)
O1_2 Rb1 C2_4 119.8(3)
C2_6 Rb1 C2_4 177.7(3)
C2_7 Rb1 C2_4 99.8(3)
O1_3 Rb1 C2_1 121.1(4)
O1_5 Rb1 C2_1 59.0(3)
O1_1 Rb1 C2_1 15.6(3)
O1_6 Rb1 C2_1 93.3(3)
O1_8 Rb1 C2_1 113.3(3)
O1_4 Rb1 C2_1 63.7(3)
O1_7 Rb1 C2_1 165.2(3)
O1_2 Rb1 C2_1 88.5(3)
C2_6 Rb1 C2_1 102.1(3)
C2_7 Rb1 C2_1 178.1(3)
C2_4 Rb1 C2_1 78.8(3)
C2_1 O1_1 Rb1 127.6(8)
O1_1 C2_1 N3_1 121.2(12)
O1_1 C2_1 C7_1 126.2(12)
N3_1 C2_1 C7_1 112.3(11)
O1_1 C2_1 Rb1 36.8(6)
N3_1 C2_1 Rb1 91.2(7)
C7_1 C2_1 Rb1 144.1(11)
C2_1 N3_1 C4_1 127.4(11)
C2_1 N3_1 H3_1 116.3
C4_1 N3_1 H3_1 116.3
N11_1 C4_1 N5_1 120.3(12)
N11_1 C4_1 N3_1 119.4(12)
N5_1 C4_1 N3_1 120.2(12)
C4_1 N5_1 C6_1 113.9(11)
N10_1 C6_1 N5_1 127.5(12)
N10_1 C6_1 C7_1 105.5(11)
N5_1 C6_1 C7_1 126.9(12)
C6_1 C7_1 N8_1 111.7(11)
C6_1 C7_1 C2_1 118.8(12)
N8_1 C7_1 C2_1 129.4(11)
C9_1 N8_1 C7_1 103.4(10)
N8_1 C9_1 N10_1 112.6(11)
N8_1 C9_1 C12_1 120.9(11)
N10_1 C9_1 C12_1 126.4(11)
C6_1 N10_1 C9_1 106.7(10)
C6_1 N10_1 C18_1 127.6(12)
C9_1 N10_1 C18_1 125.7(12)
C4_1 N11_1 H11A_1 120.0
C4_1 N11_1 H11B_1 120.0
H11A_1 N11_1 H11B_1 120.0
C13_1 C12_1 C17_1 119.0(13)
C13_1 C12_1 C9_1 119.6(12)
C17_1 C12_1 C9_1 121.3(14)
C12_1 C13_1 C14_1 121.7(13)
C12_1 C13_1 H13_1 119.2
C14_1 C13_1 H13_1 119.2
C13_1 C14_1 C15_1 117.3(15)
C13_1 C14_1 H14_1 121.4
C15_1 C14_1 H14_1 121.3
C16_1 C15_1 C14_1 121.0(15)
C16_1 C15_1 H15_1 119.5
C14_1 C15_1 H15_1 119.5
C15_1 C16_1 C17_1 120.1(16)
C15_1 C16_1 H16_1 119.9
C17_1 C16_1 H16_1 119.9
C12_1 C17_1 C16_1 120.8(16)
C12_1 C17_1 H17_1 119.6
C16_1 C17_1 H17_1 119.6
O19_1 C18_1 N10_1 108.7(12)
O19_1 C18_1 C22_1 109.6(12)
N10_1 C18_1 C22_1 115.2(12)
O19_1 C18_1 H18_1 107.7
N10_1 C18_1 H18_1 107.7
C22_1 C18_1 H18_1 107.7
C18_1 O19_1 C20_1 111.3(11)
O19_1 C20_1 C28_1 108.8(13)
O19_1 C20_1 C21_1 108.6(12)
C28_1 C20_1 C21_1 111.8(16)
O19_1 C20_1 H20_1 109.2
C28_1 C20_1 H20_1 109.2
C21_1 C20_1 H20_1 109.2
O25_1 C21_1 C22_1 106.2(13)
O25_1 C21_1 C20_1 114.4(14)
C22_1 C21_1 C20_1 104.4(13)
O25_1 C21_1 H21_1 110.6
C22_1 C21_1 H21_1 110.6
C20_1 C21_1 H21_1 110.6
O23_1 C22_1 C18_1 115.2(13)
O23_1 C22_1 C21_1 105.4(11)
C18_1 C22_1 C21_1 105.9(12)
O23_1 C22_1 H22_1 110.0
C18_1 C22_1 H22_1 110.0
C21_1 C22_1 H22_1 110.0
C22_1 O23_1 C24_1 106.9(12)
O25_1 C24_1 O23_1 104.9(12)
O25_1 C24_1 C27_1 107.0(16)
O23_1 C24_1 C27_1 109.1(15)
O25_1 C24_1 C26_1 112.7(17)
O23_1 C24_1 C26_1 108.7(16)
C27_1 C24_1 C26_1 114.0(17)
C21_1 O25_1 C24_1 109.1(13)
C24_1 C26_1 H26A_1 109.5
C24_1 C26_1 H26B_1 109.5
H26A_1 C26_1 H26B_1 109.5
C24_1 C26_1 H26C_1 109.5
H26A_1 C26_1 H26C_1 109.5
H26B_1 C26_1 H26C_1 109.5
C24_1 C27_1 H27A_1 109.5
C24_1 C27_1 H27B_1 109.5
H27A_1 C27_1 H27B_1 109.5
C24_1 C27_1 H27C_1 109.5
H27A_1 C27_1 H27C_1 109.5
H27B_1 C27_1 H27C_1 109.5
O29_1 C28_1 C20_1 109.4(14)
O29_1 C28_1 H28A_1 109.8
C20_1 C28_1 H28A_1 109.8
O29_1 C28_1 H28B_1 109.8
C20_1 C28_1 H28B_1 109.8
H28A_1 C28_1 H28B_1 108.3
C28_1 O29_1 Si30_1 131.5(13)
O29_1 Si30_1 C33_1 104.5(12)
O29_1 Si30_1 C32_1 113.7(15)
C33_1 Si30_1 C32_1 115.0(15)
O29_1 Si30_1 C31_1 109.2(14)
C33_1 Si30_1 C31_1 106.7(16)
C32_1 Si30_1 C31_1 107.5(19)
Si30_1 C31_1 H31A_1 109.5
Si30_1 C31_1 H31B_1 109.5
H31A_1 C31_1 H31B_1 109.5
Si30_1 C31_1 H31C_1 109.5
H31A_1 C31_1 H31C_1 109.5
H31B_1 C31_1 H31C_1 109.5
Si30_1 C32_1 H32A_1 109.5
Si30_1 C32_1 H32B_1 109.5
H32A_1 C32_1 H32B_1 109.5
Si30_1 C32_1 H32C_1 109.5
H32A_1 C32_1 H32C_1 109.5
H32B_1 C32_1 H32C_1 109.5
C36_1 C33_1 C34_1 113(3)
C36_1 C33_1 C35_1 107(2)
C34_1 C33_1 C35_1 107(3)
C36_1 C33_1 Si30_1 110.8(18)
C34_1 C33_1 Si30_1 112(2)
C35_1 C33_1 Si30_1 107(2)
C33_1 C34_1 H34A_1 109.5
C33_1 C34_1 H34B_1 109.5
H34A_1 C34_1 H34B_1 109.5
C33_1 C34_1 H34C_1 109.5
H34A_1 C34_1 H34C_1 109.5
H34B_1 C34_1 H34C_1 109.5
C33_1 C35_1 H35A_1 109.5
C33_1 C35_1 H35B_1 109.5
H35A_1 C35_1 H35B_1 109.5
C33_1 C35_1 H35C_1 109.5
H35A_1 C35_1 H35C_1 109.5
H35B_1 C35_1 H35C_1 109.5
C33_1 C36_1 H36A_1 109.5
C33_1 C36_1 H36B_1 109.5
H36A_1 C36_1 H36B_1 109.5
C33_1 C36_1 H36C_1 109.5
H36A_1 C36_1 H36C_1 109.5
H36B_1 C36_1 H36C_1 109.5
C2_2 O1_2 Rb1 130.0(8)
O1_2 C2_2 N3_2 119.7(11)
O1_2 C2_2 C7_2 127.1(11)
N3_2 C2_2 C7_2 113.2(10)
C2_2 N3_2 C4_2 124.1(10)
C2_2 N3_2 H3_2 117.9
C4_2 N3_2 H3_2 117.9
N5_2 C4_2 N11_2 117.8(10)
N5_2 C4_2 N3_2 124.5(11)
N11_2 C4_2 N3_2 117.6(11)
C4_2 N5_2 C6_2 111.1(10)
N5_2 C6_2 C7_2 128.3(11)
N5_2 C6_2 N10_2 125.2(10)
C7_2 C6_2 N10_2 106.5(10)
C6_2 C7_2 C2_2 118.6(11)
C6_2 C7_2 N8_2 111.7(10)
C2_2 C7_2 N8_2 129.7(10)
C9_2 N8_2 C7_2 102.5(10)
N8_2 C9_2 N10_2 114.7(10)
N8_2 C9_2 C12_2 122.6(11)
N10_2 C9_2 C12_2 122.7(10)
C6_2 N10_2 C9_2 104.6(9)
C6_2 N10_2 C18_2 129.5(10)
C9_2 N10_2 C18_2 125.5(10)
C4_2 N11_2 H11A_2 120.0
C4_2 N11_2 H11B_2 120.0
H11A_2 N11_2 H11B_2 120.0
C13_2 C12_2 C17_2 122.3(15)
C13_2 C12_2 C9_2 116.2(14)
C17_2 C12_2 C9_2 121.5(15)
C12_2 C13_2 C14_2 122.8(18)
C12_2 C13_2 H13_2 118.6
C14_2 C13_2 H13_2 118.6
C15_2 C14_2 C13_2 115.1(19)
C15_2 C14_2 H14_2 122.4
C13_2 C14_2 H14_2 122.4
C14_2 C15_2 C16_2 123.4(19)
C14_2 C15_2 H15_2 118.3
C16_2 C15_2 H15_2 118.3
C17_2 C16_2 C15_2 120(2)
C17_2 C16_2 H16_2 120.2
C15_2 C16_2 H16_2 120.2
C12_2 C17_2 C16_2 116.8(18)
C12_2 C17_2 H17_2 121.6
C16_2 C17_2 H17_2 121.6
O19_2 C18_2 N10_2 109.6(10)
O19_2 C18_2 C22_2 105.4(10)
N10_2 C18_2 C22_2 114.7(10)
O19_2 C18_2 H18_2 109.0
N10_2 C18_2 H18_2 109.0
C22_2 C18_2 H18_2 109.0
C18_2 O19_2 C20_2 111.2(9)
O19_2 C20_2 C21_2 106.9(10)
O19_2 C20_2 C28_2 109.3(11)
C21_2 C20_2 C28_2 113.9(12)
O19_2 C20_2 H20_2 108.9
C21_2 C20_2 H20_2 108.9
C28_2 C20_2 H20_2 108.9
O25_2 C21_2 C20_2 114.9(11)
O25_2 C21_2 C22_2 106.3(10)
C20_2 C21_2 C22_2 106.5(11)
O25_2 C21_2 H21_2 109.6
C20_2 C21_2 H21_2 109.6
C22_2 C21_2 H21_2 109.6
O23_2 C22_2 C21_2 105.6(9)
O23_2 C22_2 C18_2 112.3(12)
C21_2 C22_2 C18_2 107.1(10)
O23_2 C22_2 H22_2 110.6
C21_2 C22_2 H22_2 110.6
C18_2 C22_2 H22_2 110.6
C24_2 O23_2 C22_2 107.5(10)
O23_2 C24_2 O25_2 108.2(11)
O23_2 C24_2 C27_2 102.8(15)
O25_2 C24_2 C27_2 105.7(15)
O23_2 C24_2 C26_2 112.1(18)
O25_2 C24_2 C26_2 106.5(18)
C27_2 C24_2 C26_2 121(2)
C21_2 O25_2 C24_2 107.0(10)
C24_2 C26_2 H26A_2 109.5
C24_2 C26_2 H26B_2 109.5
H26A_2 C26_2 H26B_2 109.5
C24_2 C26_2 H26C_2 109.5
H26A_2 C26_2 H26C_2 109.5
H26B_2 C26_2 H26C_2 109.5
C24_2 C27_2 H27A_2 109.5
C24_2 C27_2 H27B_2 109.5
H27A_2 C27_2 H27B_2 109.5
C24_2 C27_2 H27C_2 109.5
H27A_2 C27_2 H27C_2 109.5
H27B_2 C27_2 H27C_2 109.5
O29_2 C28_2 C20_2 110.2(12)
O29_2 C28_2 H28A_2 109.6
C20_2 C28_2 H28A_2 109.6
O29_2 C28_2 H28B_2 109.6
C20_2 C28_2 H28B_2 109.6
H28A_2 C28_2 H28B_2 108.1
C28_2 O29_2 Si30_2 125.1(9)
O29_2 Si30_2 C32_2 111.3(11)
O29_2 Si30_2 C33_2 105.9(8)
C32_2 Si30_2 C33_2 107.5(11)
O29_2 Si30_2 C31_2 108.6(6)
C32_2 Si30_2 C31_2 111.8(10)
C33_2 Si30_2 C31_2 111.6(9)
Si30_2 C31_2 H31A_2 109.5
Si30_2 C31_2 H31B_2 109.5
H31A_2 C31_2 H31B_2 109.5
Si30_2 C31_2 H31C_2 109.5
H31A_2 C31_2 H31C_2 109.5
H31B_2 C31_2 H31C_2 109.5
Si30_2 C32_2 H32A_2 109.5
Si30_2 C32_2 H32B_2 109.5
H32A_2 C32_2 H32B_2 109.5
Si30_2 C32_2 H32C_2 109.5
H32A_2 C32_2 H32C_2 109.5
H32B_2 C32_2 H32C_2 109.5
C36_2 C33_2 C34_2 107.1(14)
C36_2 C33_2 C35_2 112(2)
C34_2 C33_2 C35_2 108(2)
C36_2 C33_2 Si30_2 116.6(18)
C34_2 C33_2 Si30_2 108.0(13)
C35_2 C33_2 Si30_2 104.8(14)
C33_2 C34_2 H34A_2 109.5
C33_2 C34_2 H34B_2 109.5
H34A_2 C34_2 H34B_2 109.5
C33_2 C34_2 H34C_2 109.5
H34A_2 C34_2 H34C_2 109.5
H34B_2 C34_2 H34C_2 109.5
C33_2 C35_2 H35A_2 109.5
C33_2 C35_2 H35B_2 109.5
H35A_2 C35_2 H35B_2 109.5
C33_2 C35_2 H35C_2 109.5
H35A_2 C35_2 H35C_2 109.5
H35B_2 C35_2 H35C_2 109.5
C33_2 C36_2 H36A_2 109.5
C33_2 C36_2 H36B_2 109.5
H36A_2 C36_2 H36B_2 109.5
C33_2 C36_2 H36C_2 109.5
H36A_2 C36_2 H36C_2 109.5
H36B_2 C36_2 H36C_2 109.5
C2_3 O1_3 Rb1 131.3(8)
O1_3 C2_3 N3_3 122.1(11)
O1_3 C2_3 C7_3 123.7(11)
N3_3 C2_3 C7_3 114.0(11)
O1_3 C2_3 Rb1 33.8(6)
N3_3 C2_3 Rb1 91.2(7)
C7_3 C2_3 Rb1 148.2(9)
C2_3 N3_3 C4_3 124.5(11)
C2_3 N3_3 H3_3 117.8
C4_3 N3_3 H3_3 117.8
N5_3 C4_3 N11_3 119.8(12)
N5_3 C4_3 N3_3 123.8(12)
N11_3 C4_3 N3_3 116.5(11)
C4_3 N5_3 C6_3 112.1(11)
N5_3 C6_3 C7_3 129.2(11)
N5_3 C6_3 N10_3 126.5(12)
C7_3 C6_3 N10_3 104.2(10)
C6_3 C7_3 N8_3 112.6(10)
C6_3 C7_3 C2_3 116.0(11)
N8_3 C7_3 C2_3 131.2(12)
C9_3 N8_3 C7_3 104.4(11)
N8_3 C9_3 N10_3 112.5(11)
N8_3 C9_3 C12_3 120.9(13)
N10_3 C9_3 C12_3 126.6(13)
C6_3 N10_3 C9_3 106.3(10)
C6_3 N10_3 C18_3 127.0(12)
C9_3 N10_3 C18_3 126.6(12)
C4_3 N11_3 H11A_3 120.0
C4_3 N11_3 H11B_3 120.0
H11A_3 N11_3 H11B_3 120.0
C17_3 C12_3 C13_3 122.3(15)
C17_3 C12_3 C9_3 120.7(16)
C13_3 C12_3 C9_3 117.0(15)
C12_3 C13_3 C14_3 120.1(17)
C12_3 C13_3 H13_3 119.9
C14_3 C13_3 H13_3 119.9
C15_3 C14_3 C13_3 118.5(19)
C15_3 C14_3 H14_3 120.7
C13_3 C14_3 H14_3 120.7
C14_3 C15_3 C16_3 122.4(18)
C14_3 C15_3 H15_3 118.8
C16_3 C15_3 H15_3 118.8
C15_3 C16_3 C17_3 116.0(18)
C15_3 C16_3 H16_3 122.0
C17_3 C16_3 H16_3 122.0
C12_3 C17_3 C16_3 119.7(17)
C12_3 C17_3 H17_3 120.2
C16_3 C17_3 H17_3 120.2
O19_3 C18_3 N10_3 109.5(16)
O19_3 C18_3 C22_3 105.3(13)
N10_3 C18_3 C22_3 115.9(13)
O19_3 C18_3 H18_3 108.6
N10_3 C18_3 H18_3 108.6
C22_3 C18_3 H18_3 108.6
C18_3 O19_3 C20_3 112.3(15)
O19_3 C20_3 C28_3 101.3(18)
O19_3 C20_3 C21_3 106.0(15)
C28_3 C20_3 C21_3 120(2)
O19_3 C20_3 H20_3 109.5
C28_3 C20_3 H20_3 109.5
C21_3 C20_3 H20_3 109.5
O25_3 C21_3 C22_3 105.9(14)
O25_3 C21_3 C20_3 111.3(17)
C22_3 C21_3 C20_3 105.4(14)
O25_3 C21_3 H21_3 111.3
C22_3 C21_3 H21_3 111.3
C20_3 C21_3 H21_3 111.3
O23_3 C22_3 C21_3 104.6(12)
O23_3 C22_3 C18_3 110.5(14)
C21_3 C22_3 C18_3 106.3(15)
O23_3 C22_3 H22_3 111.7
C21_3 C22_3 H22_3 111.7
C18_3 C22_3 H22_3 111.7
C24_3 O23_3 C22_3 109.3(13)
O23_3 C24_3 O25_3 109.5(14)
O23_3 C24_3 C26_3 111(2)
O25_3 C24_3 C26_3 121(2)
O23_3 C24_3 C27_3 106(2)
O25_3 C24_3 C27_3 105(2)
C26_3 C24_3 C27_3 103(2)
C21_3 O25_3 C24_3 110.2(13)
C24_3 C26_3 H26A_3 109.5
C24_3 C26_3 H26B_3 109.5
H26A_3 C26_3 H26B_3 109.5
C24_3 C26_3 H26C_3 109.5
H26A_3 C26_3 H26C_3 109.5
H26B_3 C26_3 H26C_3 109.5
C24_3 C27_3 H27A_3 109.5
C24_3 C27_3 H27B_3 109.5
H27A_3 C27_3 H27B_3 109.5
C24_3 C27_3 H27C_3 109.5
H27A_3 C27_3 H27C_3 109.5
H27B_3 C27_3 H27C_3 109.5
O29_3 C28_3 C20_3 108(2)
O29_3 C28_3 H28A_3 110.0
C20_3 C28_3 H28A_3 110.0
O29_3 C28_3 H28B_3 110.0
C20_3 C28_3 H28B_3 110.0
H28A_3 C28_3 H28B_3 108.4
O29_3 Si30_3 C33_3 104.4(13)
O29_3 Si30_3 C32_3 111.3(17)
C33_3 Si30_3 C32_3 111.1(15)
O29_3 Si30_3 C31_3 107.0(14)
C33_3 Si30_3 C31_3 115.4(15)
C32_3 Si30_3 C31_3 107.7(18)
C28_3 O29_3 Si30_3 123(2)
Si30_3 C31_3 H31A_3 109.5
Si30_3 C31_3 H31B_3 109.5
H31A_3 C31_3 H31B_3 109.5
Si30_3 C31_3 H31C_3 109.5
H31A_3 C31_3 H31C_3 109.5
H31B_3 C31_3 H31C_3 109.5
Si30_3 C32_3 H32A_3 109.5
Si30_3 C32_3 H32B_3 109.5
H32A_3 C32_3 H32B_3 109.5
Si30_3 C32_3 H32C_3 109.5
H32A_3 C32_3 H32C_3 109.5
H32B_3 C32_3 H32C_3 109.5
C36_3 C33_3 C34_3 114(3)
C36_3 C33_3 C35_3 111(2)
C34_3 C33_3 C35_3 107(2)
C36_3 C33_3 Si30_3 106(2)
C34_3 C33_3 Si30_3 113.5(19)
C35_3 C33_3 Si30_3 106(2)
C33_3 C34_3 H34A_3 109.5
C33_3 C34_3 H34B_3 109.5
H34A_3 C34_3 H34B_3 109.5
C33_3 C34_3 H34C_3 109.5
H34A_3 C34_3 H34C_3 109.5
H34B_3 C34_3 H34C_3 109.5
C33_3 C35_3 H35A_3 109.5
C33_3 C35_3 H35B_3 109.5
H35A_3 C35_3 H35B_3 109.5
C33_3 C35_3 H35C_3 109.5
H35A_3 C35_3 H35C_3 109.5
H35B_3 C35_3 H35C_3 109.5
C33_3 C36_3 H36A_3 109.5
C33_3 C36_3 H36B_3 109.5
H36A_3 C36_3 H36B_3 109.5
C33_3 C36_3 H36C_3 109.5
H36A_3 C36_3 H36C_3 109.5
H36B_3 C36_3 H36C_3 109.5
C2_4 O1_4 Rb1 126.7(8)
O1_4 C2_4 N3_4 121.3(11)
O1_4 C2_4 C7_4 128.3(13)
N3_4 C2_4 C7_4 110.4(11)
O1_4 C2_4 Rb1 37.8(6)
N3_4 C2_4 Rb1 90.4(7)
C7_4 C2_4 Rb1 149.8(9)
C4_4 N3_4 C2_4 126.4(11)
C4_4 N3_4 H3_4 116.8
C2_4 N3_4 H3_4 116.8
N5_4 C4_4 N3_4 123.0(13)
N5_4 C4_4 N11_4 117.3(13)
N3_4 C4_4 N11_4 119.7(12)
C6_4 N5_4 C4_4 112.5(12)
N5_4 C6_4 N10_4 126.1(12)
N5_4 C6_4 C7_4 127.8(12)
N10_4 C6_4 C7_4 106.0(11)
N8_4 C7_4 C6_4 110.3(11)
N8_4 C7_4 C2_4 129.9(12)
C6_4 C7_4 C2_4 119.8(12)
C9_4 N8_4 C7_4 105.5(12)
N8_4 C9_4 N10_4 112.2(12)
N8_4 C9_4 C12_4 122.3(14)
N10_4 C9_4 C12_4 125.3(13)
C6_4 N10_4 C9_4 105.9(10)
C6_4 N10_4 C18_4 128.5(13)
C9_4 N10_4 C18_4 125.6(12)
C4_4 N11_4 H11A_4 120.0
C4_4 N11_4 H11B_4 120.0
H11A_4 N11_4 H11B_4 120.0
C13_4 C12_4 C17_4 121.8(15)
C13_4 C12_4 C9_4 117.4(14)
C17_4 C12_4 C9_4 120.7(16)
C12_4 C13_4 C14_4 121.2(18)
C12_4 C13_4 H13_4 119.4
C14_4 C13_4 H13_4 119.4
C15_4 C14_4 C13_4 118.8(19)
C15_4 C14_4 H14_4 120.6
C13_4 C14_4 H14_4 120.6
C16_4 C15_4 C14_4 120(2)
C16_4 C15_4 H15_4 120.2
C14_4 C15_4 H15_4 120.2
C15_4 C16_4 C17_4 122(2)
C15_4 C16_4 H16_4 118.8
C17_4 C16_4 H16_4 118.8
C12_4 C17_4 C16_4 116.3(18)
C12_4 C17_4 H17_4 121.9
C16_4 C17_4 H17_4 121.9
O19_4 C18_4 N10_4 109.5(13)
O19_4 C18_4 C22_4 108.4(13)
N10_4 C18_4 C22_4 113.7(12)
O19_4 C18_4 H18_4 108.4
N10_4 C18_4 H18_4 108.4
C22_4 C18_4 H18_4 108.4
C18_4 O19_4 C20_4 110.0(14)
O19_4 C20_4 C28_4 104.7(14)
O19_4 C20_4 C21_4 109.1(13)
C28_4 C20_4 C21_4 115.8(16)
O19_4 C20_4 H20_4 109.0
C28_4 C20_4 H20_4 109.0
C21_4 C20_4 H20_4 109.0
O25_4 C21_4 C22_4 105.7(13)
O25_4 C21_4 C20_4 109.7(17)
C22_4 C21_4 C20_4 103.5(14)
O25_4 C21_4 H21_4 112.4
C22_4 C21_4 H21_4 112.4
C20_4 C21_4 H21_4 112.4
O23_4 C22_4 C21_4 105.2(11)
O23_4 C22_4 C18_4 110.2(16)
C21_4 C22_4 C18_4 107.4(13)
O23_4 C22_4 H22_4 111.3
C21_4 C22_4 H22_4 111.3
C18_4 C22_4 H22_4 111.3
C22_4 O23_4 C24_4 107.6(12)
O25_4 C24_4 O23_4 105.5(14)
O25_4 C24_4 C26_4 111(2)
O23_4 C24_4 C26_4 114(3)
O25_4 C24_4 C27_4 111(3)
O23_4 C24_4 C27_4 106.6(17)
C26_4 C24_4 C27_4 109(2)
C24_4 O25_4 C21_4 109.0(12)
C24_4 C26_4 H26A_4 109.5
C24_4 C26_4 H26B_4 109.5
H26A_4 C26_4 H26B_4 109.5
C24_4 C26_4 H26C_4 109.5
H26A_4 C26_4 H26C_4 109.5
H26B_4 C26_4 H26C_4 109.5
C24_4 C27_4 H27A_4 109.5
C24_4 C27_4 H27B_4 109.5
H27A_4 C27_4 H27B_4 109.5
C24_4 C27_4 H27C_4 109.5
H27A_4 C27_4 H27C_4 109.5
H27B_4 C27_4 H27C_4 109.5
O29_4 C28_4 C20_4 104.6(13)
O29_4 C28_4 H28A_4 110.8
C20_4 C28_4 H28A_4 110.8
O29_4 C28_4 H28B_4 110.8
C20_4 C28_4 H28B_4 110.8
H28A_4 C28_4 H28B_4 108.9
O29_4 Si30_4 C33_4 108.2(14)
O29_4 Si30_4 C31_4 114.2(15)
C33_4 Si30_4 C31_4 111.8(17)
O29_4 Si30_4 C32_4 109.1(14)
C33_4 Si30_4 C32_4 111.1(17)
C31_4 Si30_4 C32_4 102.4(17)
C28_4 O29_4 Si30_4 120.8(12)
Si30_4 C31_4 H31A_4 109.5
Si30_4 C31_4 H31B_4 109.5
H31A_4 C31_4 H31B_4 109.5
Si30_4 C31_4 H31C_4 109.5
H31A_4 C31_4 H31C_4 109.5
H31B_4 C31_4 H31C_4 109.5
Si30_4 C32_4 H32A_4 109.5
Si30_4 C32_4 H32B_4 109.5
H32A_4 C32_4 H32B_4 109.5
Si30_4 C32_4 H32C_4 109.5
H32A_4 C32_4 H32C_4 109.5
H32B_4 C32_4 H32C_4 109.5
C34_4 C33_4 C35_4 112(3)
C34_4 C33_4 C36_4 109(3)
C35_4 C33_4 C36_4 108(3)
C34_4 C33_4 Si30_4 109(2)
C35_4 C33_4 Si30_4 106(2)
C36_4 C33_4 Si30_4 114(2)
C33_4 C34_4 H34A_4 109.5
C33_4 C34_4 H34B_4 109.5
H34A_4 C34_4 H34B_4 109.5
C33_4 C34_4 H34C_4 109.5
H34A_4 C34_4 H34C_4 109.5
H34B_4 C34_4 H34C_4 109.5
C33_4 C35_4 H35A_4 109.5
C33_4 C35_4 H35B_4 109.5
H35A_4 C35_4 H35B_4 109.5
C33_4 C35_4 H35C_4 109.5
H35A_4 C35_4 H35C_4 109.5
H35B_4 C35_4 H35C_4 109.5
C33_4 C36_4 H36A_4 109.5
C33_4 C36_4 H36B_4 109.5
H36A_4 C36_4 H36B_4 109.5
C33_4 C36_4 H36C_4 109.5
H36A_4 C36_4 H36C_4 109.5
H36B_4 C36_4 H36C_4 109.5
C2_5 O1_5 Rb1 129.9(7)
O1_5 C2_5 N3_5 120.5(10)
O1_5 C2_5 C7_5 126.2(9)
N3_5 C2_5 C7_5 113.2(9)
O1_5 C2_5 Rb1 35.1(5)
N3_5 C2_5 Rb1 90.8(7)
C7_5 C2_5 Rb1 151.4(8)
C4_5 N3_5 C2_5 125.5(10)
C4_5 N3_5 H3_5 117.3
C2_5 N3_5 H3_5 117.3
N11_5 C4_5 N5_5 119.6(10)
N11_5 C4_5 N3_5 117.1(11)
N5_5 C4_5 N3_5 123.3(10)
C4_5 N5_5 C6_5 112.0(9)
N5_5 C6_5 N10_5 125.7(10)
N5_5 C6_5 C7_5 128.0(10)
N10_5 C6_5 C7_5 106.3(9)
N8_5 C7_5 C2_5 131.4(10)
N8_5 C7_5 C6_5 110.5(10)
C2_5 C7_5 C6_5 118.1(10)
C9_5 N8_5 C7_5 105.1(10)
N8_5 C9_5 N10_5 113.8(10)
N8_5 C9_5 C12_5 122.7(11)
N10_5 C9_5 C12_5 123.5(10)
C9_5 N10_5 C6_5 104.2(9)
C9_5 N10_5 C18_5 128.0(10)
C6_5 N10_5 C18_5 127.8(10)
C4_5 N11_5 H11A_5 120.0
C4_5 N11_5 H11B_5 120.0
H11A_5 N11_5 H11B_5 120.0
C17_5 C12_5 C13_5 118.4(13)
C17_5 C12_5 C9_5 123.5(14)
C13_5 C12_5 C9_5 118.1(13)
C12_5 C13_5 C14_5 122.0(15)
C12_5 C13_5 H13_5 119.0
C14_5 C13_5 H13_5 119.0
C15_5 C14_5 C13_5 117.0(17)
C15_5 C14_5 H14_5 121.5
C13_5 C14_5 H14_5 121.5
C16_5 C15_5 C14_5 122.9(17)
C16_5 C15_5 H15_5 118.6
C14_5 C15_5 H15_5 118.6
C15_5 C16_5 C17_5 118.4(17)
C15_5 C16_5 H16_5 120.8
C17_5 C16_5 H16_5 120.8
C12_5 C17_5 C16_5 121.2(16)
C12_5 C17_5 H17_5 119.4
C16_5 C17_5 H17_5 119.4
O19_5 C18_5 N10_5 110.6(11)
O19_5 C18_5 C22_5 109.5(11)
N10_5 C18_5 C22_5 111.7(10)
O19_5 C18_5 H18_5 108.3
N10_5 C18_5 H18_5 108.3
C22_5 C18_5 H18_5 108.3
C18_5 O19_5 C20_5 110.3(10)
O19_5 C20_5 C28_5 110.2(13)
O19_5 C20_5 C21_5 108.1(12)
C28_5 C20_5 C21_5 113.1(14)
O19_5 C20_5 H20_5 108.5
C28_5 C20_5 H20_5 108.5
C21_5 C20_5 H20_5 108.5
O25_5 C21_5 C20_5 113.2(13)
O25_5 C21_5 C22_5 104.4(13)
C20_5 C21_5 C22_5 106.6(11)
O25_5 C21_5 H21_5 110.8
C20_5 C21_5 H21_5 110.8
C22_5 C21_5 H21_5 110.8
O23_5 C22_5 C21_5 106.9(12)
O23_5 C22_5 C18_5 114.9(14)
C21_5 C22_5 C18_5 102.8(11)
O23_5 C22_5 H22_5 110.6
C21_5 C22_5 H22_5 110.6
C18_5 C22_5 H22_5 110.6
C22_5 O23_5 C24_5 109.8(15)
O25_5 C24_5 O23_5 105.8(13)
O25_5 C24_5 C26_5 120(2)
O23_5 C24_5 C26_5 100.8(18)
O25_5 C24_5 C27_5 109.4(19)
O23_5 C24_5 C27_5 106(2)
C26_5 C24_5 C27_5 113.5(19)
C24_5 O25_5 C21_5 109.4(13)
C24_5 C26_5 H26A_5 109.5
C24_5 C26_5 H26B_5 109.5
H26A_5 C26_5 H26B_5 109.5
C24_5 C26_5 H26C_5 109.5
H26A_5 C26_5 H26C_5 109.5
H26B_5 C26_5 H26C_5 109.5
C24_5 C27_5 H27A_5 109.5
C24_5 C27_5 H27B_5 109.5
H27A_5 C27_5 H27B_5 109.5
C24_5 C27_5 H27C_5 109.5
H27A_5 C27_5 H27C_5 109.5
H27B_5 C27_5 H27C_5 109.5
O29_5^b C28_5 C20_5 122(2)
O29_5^a C28_5 C20_5 105.4(19)
O29_5^a C28_5 H28A_5^a 110.7
C20_5 C28_5 H28A_5^a 110.7
O29_5^a C28_5 H28B_5^a 110.7
C20_5 C28_5 H28B_5^a 110.7
H28A_5^a C28_5 H28B_5^a 108.8
C28_5 O29_5^a Si30_5^a 127(2)
O29_5^a Si30_5^a C31_5^a 115(2)
O29_5^a Si30_5^a C33_5^a 100.5(15)
C31_5^a Si30_5^a C33_5^a 110.7(19)
O29_5^a Si30_5^a C32_5^a 111.7(14)
C31_5^a Si30_5^a C32_5^a 112(2)
C33_5^a Si30_5^a C32_5^a 106.3(15)
Si30_5^a C31_5^a H31A_5^a 109.5
Si30_5^a C31_5^a H31B_5^a 109.5
H31A_5^a C31_5^a H31B_5^a 109.5
Si30_5^a C31_5^a H31C_5^a 109.5
H31A_5^a C31_5^a H31C_5^a 109.5
H31B_5^a C31_5^a H31C_5^a 109.5
Si30_5^a C32_5^a H32A_5^a 109.5
Si30_5^a C32_5^a H32B_5^a 109.5
H32A_5^a C32_5^a H32B_5^a 109.5
Si30_5^a C32_5^a H32C_5^a 109.5
H32A_5^a C32_5^a H32C_5^a 109.5
H32B_5^a C32_5^a H32C_5^a 109.5
C36_5^a C33_5^a C34_5^a 109(3)
C36_5^a C33_5^a C35_5^a 107(3)
C34_5^a C33_5^a C35_5^a 110(3)
C36_5^a C33_5^a Si30_5^a 115(2)
C34_5^a C33_5^a Si30_5^a 110(2)
C35_5^a C33_5^a Si30_5^a 106(2)
C33_5^a C34_5^a H34A_5^a 109.5
C33_5^a C34_5^a H34B_5^a 109.5
H34A_5^a C34_5^a H34B_5^a 109.5
C33_5^a C34_5^a H34C_5^a 109.5
H34A_5^a C34_5^a H34C_5^a 109.5
H34B_5^a C34_5^a H34C_5^a 109.5
C33_5^a C35_5^a H35A_5^a 109.5
C33_5^a C35_5^a H35B_5^a 109.5
H35A_5^a C35_5^a H35B_5^a 109.5
C33_5^a C35_5^a H35C_5^a 109.5
H35A_5^a C35_5^a H35C_5^a 109.5
H35B_5^a C35_5^a H35C_5^a 109.5
C33_5^a C36_5^a H36A_5^a 109.5
C33_5^a C36_5^a H36B_5^a 109.5
H36A_5^a C36_5^a H36B_5^a 109.5
C33_5^a C36_5^a H36C_5^a 109.5
H36A_5^a C36_5^a H36C_5^a 109.5
H36B_5^a C36_5^a H36C_5^a 109.5
O29_5^b Si30_5^b C31_5^b 114(2)
O29_5^b Si30_5^b C32_5^b 105.2(17)
C31_5^b Si30_5^b C32_5^b 110(2)
O29_5^b Si30_5^b C33_5^b 108.5(17)
C31_5^b Si30_5^b C33_5^b 107.5(16)
C32_5^b Si30_5^b C33_5^b 111(2)
C28_5 O29_5^b Si30_5^b 137(2)
Si30_5^b C31_5^b H31D_5^b 109.5
Si30_5^b C31_5^b H31E_5^b 109.5
H31D_5^b C31_5^b H31E_5^b 109.5
Si30_5^b C31_5^b H31F_5^b 109.5
H31D_5^b C31_5^b H31F_5^b 109.5
H31E_5^b C31_5^b H31F_5^b 109.5
Si30_5^b C32_5^b H32D_5^b 109.5
Si30_5^b C32_5^b H32E_5^b 109.5
H32D_5^b C32_5^b H32E_5^b 109.5
Si30_5^b C32_5^b H32F_5^b 109.5
H32D_5^b C32_5^b H32F_5^b 109.5
H32E_5^b C32_5^b H32F_5^b 109.5
C35_5^b C33_5^b C34_5^b 110(3)
C35_5^b C33_5^b C36_5^b 106(3)
C34_5^b C33_5^b C36_5^b 112(3)
C35_5^b C33_5^b Si30_5^b 112(2)
C34_5^b C33_5^b Si30_5^b 104(2)
C36_5^b C33_5^b Si30_5^b 113(3)
C33_5^b C34_5^b H34D_5^b 109.5
C33_5^b C34_5^b H34E_5^b 109.5
H34D_5^b C34_5^b H34E_5^b 109.5
C33_5^b C34_5^b H34F_5^b 109.5
H34D_5^b C34_5^b H34F_5^b 109.5
H34E_5^b C34_5^b H34F_5^b 109.5
C33_5^b C35_5^b H35D_5^b 109.5
C33_5^b C35_5^b H35E_5^b 109.5
H35D_5^b C35_5^b H35E_5^b 109.5
C33_5^b C35_5^b H35F_5^b 109.5
H35D_5^b C35_5^b H35F_5^b 109.5
H35E_5^b C35_5^b H35F_5^b 109.5
C33_5^b C36_5^b H36D_5^b 109.5
C33_5^b C36_5^b H36E_5^b 109.5
H36D_5^b C36_5^b H36E_5^b 109.5
C33_5^b C36_5^b H36F_5^b 109.5
H36D_5^b C36_5^b H36F_5^b 109.5
H36E_5^b C36_5^b H36F_5^b 109.5
C2_6 O1_6 Rb1 125.6(8)
O1_6 C2_6 N3_6 121.7(10)
O1_6 C2_6 C7_6 126.0(12)
N3_6 C2_6 C7_6 112.2(11)
O1_6 C2_6 Rb1 38.4(6)
N3_6 C2_6 Rb1 91.9(6)
C7_6 C2_6 Rb1 147.0(10)
C2_6 N3_6 C4_6 125.6(11)
C2_6 N3_6 H3_6 117.2
C4_6 N3_6 H3_6 117.2
N5_6 C4_6 N11_6 119.3(12)
N5_6 C4_6 N3_6 124.1(13)
N11_6 C4_6 N3_6 116.5(11)
C4_6 N5_6 C6_6 111.3(11)
C7_6 C6_6 N5_6 128.5(10)
C7_6 C6_6 N10_6 105.9(11)
N5_6 C6_6 N10_6 125.6(11)
C6_6 C7_6 N8_6 111.6(9)
C6_6 C7_6 C2_6 118.0(11)
N8_6 C7_6 C2_6 130.3(11)
C9_6 N8_6 C7_6 106.2(10)
N8_6 C9_6 N10_6 110.7(10)
N8_6 C9_6 C12_6 124.2(11)
N10_6 C9_6 C12_6 125.1(9)
C6_6 N10_6 C9_6 105.6(9)
C6_6 N10_6 C18_6 129.1(11)
C9_6 N10_6 C18_6 125.2(10)
C4_6 N11_6 H11A_6 120.0
C4_6 N11_6 H11B_6 120.0
H11A_6 N11_6 H11B_6 120.0
C13_6 C12_6 C17_6 119.8(11)
C13_6 C12_6 C9_6 118.5(10)
C17_6 C12_6 C9_6 121.6(11)
C12_6 C13_6 C14_6 120.0(11)
C12_6 C13_6 H13_6 120.0
C14_6 C13_6 H13_6 120.0
C13_6 C14_6 C15_6 120.9(14)
C13_6 C14_6 H14_6 119.6
C15_6 C14_6 H14_6 119.6
C16_6 C15_6 C14_6 118.7(14)
C16_6 C15_6 H15_6 120.6
C14_6 C15_6 H15_6 120.6
C15_6 C16_6 C17_6 121.1(13)
C15_6 C16_6 H16_6 119.4
C17_6 C16_6 H16_6 119.4
C16_6 C17_6 C12_6 119.1(13)
C16_6 C17_6 H17_6 120.5
C12_6 C17_6 H17_6 120.5
O19_6 C18_6 N10_6 106.7(11)
O19_6 C18_6 C22_6 108.4(12)
N10_6 C18_6 C22_6 115.4(13)
O19_6 C18_6 H18_6 108.8
N10_6 C18_6 H18_6 108.8
C22_6 C18_6 H18_6 108.8
C18_6 O19_6 C20_6 109.2(13)
O19_6 C20_6 C28_6 103.9(14)
O19_6 C20_6 C21_6 110.1(13)
C28_6 C20_6 C21_6 110.2(14)
O19_6 C20_6 H20_6 110.8
C28_6 C20_6 H20_6 110.8
C21_6 C20_6 H20_6 110.8
O25_6 C21_6 C22_6 104.0(13)
O25_6 C21_6 C20_6 112.5(16)
C22_6 C21_6 C20_6 103.8(14)
O25_6 C21_6 H21_6 112.0
C22_6 C21_6 H21_6 112.0
C20_6 C21_6 H21_6 112.0
O23_6 C22_6 C21_6 108.0(13)
O23_6 C22_6 C18_6 121.4(19)
C21_6 C22_6 C18_6 107.6(14)
O23_6 C22_6 H22_6 106.3
C21_6 C22_6 H22_6 106.3
C18_6 C22_6 H22_6 106.3
C22_6 O23_6 C24_6 107.1(15)
O25_6 C24_6 C27_6 133(2)
O25_6 C24_6 O23_6 105.5(14)
C27_6 C24_6 O23_6 94(2)
O25_6 C24_6 C26_6 109(2)
C27_6 C24_6 C26_6 111(2)
O23_6 C24_6 C26_6 96.5(19)
C24_6 O25_6 C21_6 109.8(13)
C24_6 C26_6 H26A_6 109.5
C24_6 C26_6 H26B_6 109.5
H26A_6 C26_6 H26B_6 109.5
C24_6 C26_6 H26C_6 109.5
H26A_6 C26_6 H26C_6 109.5
H26B_6 C26_6 H26C_6 109.5
C24_6 C27_6 H27A_6 109.5
C24_6 C27_6 H27B_6 109.5
H27A_6 C27_6 H27B_6 109.5
C24_6 C27_6 H27C_6 109.5
H27A_6 C27_6 H27C_6 109.5
H27B_6 C27_6 H27C_6 109.5
O29_6 C28_6 C20_6 105.8(16)
O29_6 C28_6 H28A_6 110.6
C20_6 C28_6 H28A_6 110.6
O29_6 C28_6 H28B_6 110.6
C20_6 C28_6 H28B_6 110.6
H28A_6 C28_6 H28B_6 108.7
O29_6 Si30_6 C33_6 116.1(16)
O29_6 Si30_6 C32_6 112.6(14)
C33_6 Si30_6 C32_6 112(2)
O29_6 Si30_6 C31_6 99(2)
C33_6 Si30_6 C31_6 103(2)
C32_6 Si30_6 C31_6 113(2)
C28_6 O29_6 Si30_6 125.7(16)
Si30_6 C31_6 H31A_6 109.5
Si30_6 C31_6 H31B_6 109.5
H31A_6 C31_6 H31B_6 109.5
Si30_6 C31_6 H31C_6 109.5
H31A_6 C31_6 H31C_6 109.5
H31B_6 C31_6 H31C_6 109.5
Si30_6 C32_6 H32A_6 109.5
Si30_6 C32_6 H32B_6 109.5
H32A_6 C32_6 H32B_6 109.5
Si30_6 C32_6 H32C_6 109.5
H32A_6 C32_6 H32C_6 109.5
H32B_6 C32_6 H32C_6 109.5
C34_6 C33_6 C35_6 110(3)
C34_6 C33_6 C36_6 108(3)
C35_6 C33_6 C36_6 103(3)
C34_6 C33_6 Si30_6 119(3)
C35_6 C33_6 Si30_6 110(3)
C36_6 C33_6 Si30_6 105(3)
C33_6 C34_6 H34A_6 109.5
C33_6 C34_6 H34B_6 109.5
H34A_6 C34_6 H34B_6 109.5
C33_6 C34_6 H34C_6 109.5
H34A_6 C34_6 H34C_6 109.5
H34B_6 C34_6 H34C_6 109.5
C33_6 C35_6 H35A_6 109.5
C33_6 C35_6 H35B_6 109.5
H35A_6 C35_6 H35B_6 109.5
C33_6 C35_6 H35C_6 109.5
H35A_6 C35_6 H35C_6 109.5
H35B_6 C35_6 H35C_6 109.5
C33_6 C36_6 H36A_6 109.5
C33_6 C36_6 H36B_6 109.5
H36A_6 C36_6 H36B_6 109.5
C33_6 C36_6 H36C_6 109.5
H36A_6 C36_6 H36C_6 109.5
H36B_6 C36_6 H36C_6 109.5
C2_7 O1_7 Rb1 125.7(8)
O1_7 C2_7 N3_7 119.5(11)
O1_7 C2_7 C7_7 127.8(11)
N3_7 C2_7 C7_7 112.7(11)
O1_7 C2_7 Rb1 38.4(6)
N3_7 C2_7 Rb1 90.6(7)
C7_7 C2_7 Rb1 143.1(10)
C4_7 N3_7 C2_7 125.4(11)
C4_7 N3_7 H3_7 117.3
C2_7 N3_7 H3_7 117.3
N3_7 C4_7 N11_7 120.2(11)
N3_7 C4_7 N5_7 123.1(11)
N11_7 C4_7 N5_7 116.7(11)
C6_7 N5_7 C4_7 112.6(11)
N5_7 C6_7 C7_7 127.9(12)
N5_7 C6_7 N10_7 128.4(12)
C7_7 C6_7 N10_7 103.3(11)
C6_7 C7_7 N8_7 113.4(11)
C6_7 C7_7 C2_7 117.9(11)
N8_7 C7_7 C2_7 128.7(12)
C9_7 N8_7 C7_7 104.2(12)
N8_7 C9_7 N10_7 112.0(12)
N8_7 C9_7 C12_7 121.4(15)
N10_7 C9_7 C12_7 126.4(15)
C6_7 N10_7 C9_7 107.1(11)
C6_7 N10_7 C18_7 125.6(13)
C9_7 N10_7 C18_7 127.2(13)
C4_7 N11_7 H11A_7 120.0
C4_7 N11_7 H11B_7 120.0
H11A_7 N11_7 H11B_7 120.0
C13_7 C12_7 C17_7 119.9(16)
C13_7 C12_7 C9_7 121.3(16)
C17_7 C12_7 C9_7 118.1(17)
C12_7 C13_7 C14_7 125(2)
C12_7 C13_7 H13_7 117.5
C14_7 C13_7 H13_7 117.5
C15_7 C14_7 C13_7 116(2)
C15_7 C14_7 H14_7 122.2
C13_7 C14_7 H14_7 122.2
C16_7 C15_7 C14_7 122(2)
C16_7 C15_7 H15_7 119.0
C14_7 C15_7 H15_7 119.0
C15_7 C16_7 C17_7 120(2)
C15_7 C16_7 H16_7 120.2
C17_7 C16_7 H16_7 120.2
C12_7 C17_7 C16_7 116.5(19)
C12_7 C17_7 H17_7 121.7
C16_7 C17_7 H17_7 121.7
O19_7 C18_7 N10_7 106.9(16)
O19_7 C18_7 C22_7 110.9(17)
N10_7 C18_7 C22_7 117.8(16)
O19_7 C18_7 H18_7 106.9
N10_7 C18_7 H18_7 106.9
C22_7 C18_7 H18_7 106.9
C18_7 O19_7 C20_7 112(2)
O19_7 C20_7 C28_7 114(2)
O19_7 C20_7 C21_7 105.2(19)
C28_7 C20_7 C21_7 118(3)
O19_7 C20_7 H20_7 106.0
C28_7 C20_7 H20_7 106.0
C21_7 C20_7 H20_7 106.0
O25_7 C21_7 C20_7 106(2)
O25_7 C21_7 C22_7 101.1(16)
C20_7 C21_7 C22_7 104.9(18)
O25_7 C21_7 H21_7 114.5
C20_7 C21_7 H21_7 114.5
C22_7 C21_7 H21_7 114.5
O23_7 C22_7 C18_7 110.9(17)
O23_7 C22_7 C21_7 107.0(14)
C18_7 C22_7 C21_7 101.2(17)
O23_7 C22_7 H22_7 112.4
C18_7 C22_7 H22_7 112.4
C21_7 C22_7 H22_7 112.4
C22_7 O23_7 C24_7 107.9(17)
O23_7 C24_7 O25_7 107.8(18)
O23_7 C24_7 C27_7 108.2(19)
O25_7 C24_7 C27_7 103(2)
O23_7 C24_7 C26_7 107(2)
O25_7 C24_7 C26_7 109(3)
C27_7 C24_7 C26_7 121(3)
C24_7 O25_7 C21_7 105.7(19)
C24_7 C26_7 H26A_7 109.5
C24_7 C26_7 H26B_7 109.5
H26A_7 C26_7 H26B_7 109.5
C24_7 C26_7 H26C_7 109.5
H26A_7 C26_7 H26C_7 109.5
H26B_7 C26_7 H26C_7 109.5
C24_7 C27_7 H27A_7 109.5
C24_7 C27_7 H27B_7 109.5
H27A_7 C27_7 H27B_7 109.5
C24_7 C27_7 H27C_7 109.5
H27A_7 C27_7 H27C_7 109.5
H27B_7 C27_7 H27C_7 109.5
O29_7 C28_7 C20_7 107(2)
O29_7 C28_7 H28A_7 110.3
C20_7 C28_7 H28A_7 110.3
O29_7 C28_7 H28B_7 110.3
C20_7 C28_7 H28B_7 110.3
H28A_7 C28_7 H28B_7 108.5
O29_7 Si30_7 C31_7 113.7(18)
O29_7 Si30_7 C33_7 107.1(17)
C31_7 Si30_7 C33_7 110.3(18)
O29_7 Si30_7 C32_7 111(2)
C31_7 Si30_7 C32_7 105(2)
C33_7 Si30_7 C32_7 111(2)
C28_7 O29_7 Si30_7 129(3)
Si30_7 C31_7 H31A_7 109.5
Si30_7 C31_7 H31B_7 109.5
H31A_7 C31_7 H31B_7 109.5
Si30_7 C31_7 H31C_7 109.5
H31A_7 C31_7 H31C_7 109.5
H31B_7 C31_7 H31C_7 109.5
Si30_7 C32_7 H32A_7 109.5
Si30_7 C32_7 H32B_7 109.5
H32A_7 C32_7 H32B_7 109.5
Si30_7 C32_7 H32C_7 109.5
H32A_7 C32_7 H32C_7 109.5
H32B_7 C32_7 H32C_7 109.5
C35_7 C33_7 C36_7 116(3)
C35_7 C33_7 C34_7 111(3)
C36_7 C33_7 C34_7 106(3)
C35_7 C33_7 Si30_7 107(2)
C36_7 C33_7 Si30_7 110(3)
C34_7 C33_7 Si30_7 107(3)
C33_7 C34_7 H34A_7 109.5
C33_7 C34_7 H34B_7 109.5
H34A_7 C34_7 H34B_7 109.5
C33_7 C34_7 H34C_7 109.5
H34A_7 C34_7 H34C_7 109.5
H34B_7 C34_7 H34C_7 109.5
C33_7 C35_7 H35A_7 109.5
C33_7 C35_7 H35B_7 109.5
H35A_7 C35_7 H35B_7 109.5
C33_7 C35_7 H35C_7 109.5
H35A_7 C35_7 H35C_7 109.5
H35B_7 C35_7 H35C_7 109.5
C33_7 C36_7 H36A_7 109.5
C33_7 C36_7 H36B_7 109.5
H36A_7 C36_7 H36B_7 109.5
C33_7 C36_7 H36C_7 109.5
H36A_7 C36_7 H36C_7 109.5
H36B_7 C36_7 H36C_7 109.5
C2_8 O1_8 Rb1 129.7(7)
O1_8 C2_8 N3_8 118.6(9)
O1_8 C2_8 C7_8 128.5(11)
N3_8 C2_8 C7_8 112.9(9)
C4_8 N3_8 C2_8 123.9(9)
C4_8 N3_8 H3_8 118.1
C2_8 N3_8 H3_8 118.1
N5_8 C4_8 N11_8 118.6(10)
N5_8 C4_8 N3_8 124.0(10)
N11_8 C4_8 N3_8 117.4(9)
C4_8 N5_8 C6_8 112.0(10)
C7_8 C6_8 N5_8 128.7(9)
C7_8 C6_8 N10_8 105.8(10)
N5_8 C6_8 N10_8 125.5(10)
C6_8 C7_8 N8_8 112.0(9)
C6_8 C7_8 C2_8 118.4(10)
N8_8 C7_8 C2_8 129.5(11)
C9_8 N8_8 C7_8 104.5(10)
N8_8 C9_8 N10_8 112.8(10)
N8_8 C9_8 C12_8 120.9(13)
N10_8 C9_8 C12_8 126.3(12)
C6_8 N10_8 C9_8 104.8(9)
C6_8 N10_8 C18_8 128.6(10)
C9_8 N10_8 C18_8 126.4(9)
C4_8 N11_8 H11A_8 120.0
C4_8 N11_8 H11B_8 120.0
H11A_8 N11_8 H11B_8 120.0
C13_8 C12_8 C17_8 121.1(15)
C13_8 C12_8 C9_8 116.0(13)
C17_8 C12_8 C9_8 121.3(14)
C12_8 C13_8 C14_8 118.7(17)
C12_8 C13_8 H13_8 120.6
C14_8 C13_8 H13_8 120.6
C15_8 C14_8 C13_8 118.7(18)
C15_8 C14_8 H14_8 120.6
C13_8 C14_8 H14_8 120.6
C16_8 C15_8 C14_8 123.0(19)
C16_8 C15_8 H15_8 118.5
C14_8 C15_8 H15_8 118.5
C15_8 C16_8 C17_8 118.1(18)
C15_8 C16_8 H16_8 120.9
C17_8 C16_8 H16_8 120.9
C12_8 C17_8 C16_8 120.2(17)
C12_8 C17_8 H17_8 119.9
C16_8 C17_8 H17_8 119.9
O19_8 C18_8 N10_8 112.9(10)
O19_8 C18_8 C22_8 106.9(10)
N10_8 C18_8 C22_8 113.0(9)
O19_8 C18_8 H18_8 107.9
N10_8 C18_8 H18_8 107.9
C22_8 C18_8 H18_8 107.9
C18_8 O19_8 C20_8 109.7(11)
O19_8 C20_8 C21_8 108.5(11)
O19_8 C20_8 C28_8 110.1(12)
C21_8 C20_8 C28_8 110.3(13)
O19_8 C20_8 H20_8 109.3
C21_8 C20_8 H20_8 109.3
C28_8 C20_8 H20_8 109.3
O25_8 C21_8 C20_8 113.1(13)
O25_8 C21_8 C22_8 102.6(10)
C20_8 C21_8 C22_8 103.8(11)
O25_8 C21_8 H21_8 112.2
C20_8 C21_8 H21_8 112.2
C22_8 C21_8 H21_8 112.2
O23_8 C22_8 C18_8 107.7(10)
O23_8 C22_8 C21_8 104.2(9)
C18_8 C22_8 C21_8 103.7(11)
O23_8 C22_8 H22_8 113.5
C18_8 C22_8 H22_8 113.5
C21_8 C22_8 H22_8 113.5
C24_8 O23_8 C22_8 104.6(10)
O23_8 C24_8 O25_8 107.0(13)
O23_8 C24_8 C26_8 112.0(16)
O25_8 C24_8 C26_8 110.6(17)
O23_8 C24_8 C27_8 109.2(14)
O25_8 C24_8 C27_8 109.1(15)
C26_8 C24_8 C27_8 109.0(16)
C24_8 O25_8 C21_8 109.0(11)
C24_8 C26_8 H26A_8 109.5
C24_8 C26_8 H26B_8 109.5
H26A_8 C26_8 H26B_8 109.5
C24_8 C26_8 H26C_8 109.5
H26A_8 C26_8 H26C_8 109.5
H26B_8 C26_8 H26C_8 109.5
C24_8 C27_8 H27A_8 109.5
C24_8 C27_8 H27B_8 109.5
H27A_8 C27_8 H27B_8 109.5
C24_8 C27_8 H27C_8 109.5
H27A_8 C27_8 H27C_8 109.5
H27B_8 C27_8 H27C_8 109.5
O29_8 C28_8 C20_8 107.1(13)
O29_8 C28_8 H28A_8 110.3
C20_8 C28_8 H28A_8 110.3
O29_8 C28_8 H28B_8 110.3
C20_8 C28_8 H28B_8 110.3
H28A_8 C28_8 H28B_8 108.6
O29_8 Si30_8 C33_8 109.8(9)
O29_8 Si30_8 C31_8 105.6(10)
C33_8 Si30_8 C31_8 117.0(14)
O29_8 Si30_8 C32_8 109.3(9)
C33_8 Si30_8 C32_8 107.7(13)
C31_8 Si30_8 C32_8 107.4(14)
C28_8 O29_8 Si30_8 123.3(12)
Si30_8 C31_8 H31A_8 109.5
Si30_8 C31_8 H31B_8 109.5
H31A_8 C31_8 H31B_8 109.5
Si30_8 C31_8 H31C_8 109.5
H31A_8 C31_8 H31C_8 109.5
H31B_8 C31_8 H31C_8 109.5
Si30_8 C32_8 H32A_8 109.5
Si30_8 C32_8 H32B_8 109.5
H32A_8 C32_8 H32B_8 109.5
Si30_8 C32_8 H32C_8 109.5
H32A_8 C32_8 H32C_8 109.5
H32B_8 C32_8 H32C_8 109.5
C34_8 C33_8 C36_8 110(2)
C34_8 C33_8 C35_8 105(2)
C36_8 C33_8 C35_8 102(2)
C34_8 C33_8 Si30_8 110.5(16)
C36_8 C33_8 Si30_8 116.0(15)
C35_8 C33_8 Si30_8 112.4(19)
C33_8 C34_8 H34A_8 109.5
C33_8 C34_8 H34B_8 109.5
H34A_8 C34_8 H34B_8 109.5
C33_8 C34_8 H34C_8 109.5
H34A_8 C34_8 H34C_8 109.5
H34B_8 C34_8 H34C_8 109.5
C33_8 C35_8 H35A_8 109.5
C33_8 C35_8 H35B_8 109.5
H35A_8 C35_8 H35B_8 109.5
C33_8 C35_8 H35C_8 109.5
H35A_8 C35_8 H35C_8 109.5
H35B_8 C35_8 H35C_8 109.5
C33_8 C36_8 H36A_8 109.5
C33_8 C36_8 H36B_8 109.5
H36A_8 C36_8 H36B_8 109.5
C33_8 C36_8 H36C_8 109.5
H36A_8 C36_8 H36C_8 109.5
H36B_8 C36_8 H36C_8 109.5
N_21 C1_21 C2_21 159(4)
N_22 C1_22 C2_22 162(3)

loop_
_geom_bond_atom_site_label_1
_geom_bond_atom_site_label_2
_geom_bond_distance
Rb1 O1_3 2.763(9)
Rb1 O1_5 2.799(9)
Rb1 O1_1 2.802(9)
Rb1 O1_6 2.811(8)
Rb1 O1_8 2.820(8)
Rb1 O1_4 2.822(9)
Rb1 O1_7 2.822(9)
Rb1 O1_2 2.824(9)
Rb1 C2_6 3.683(12)
Rb1 C2_7 3.687(13)
Rb1 C2_4 3.693(12)
Rb1 C2_1 3.704(13)
O1_1 C2_1 1.255(14)
C2_1 N3_1 1.350(15)
C2_1 C7_1 1.424(17)
N3_1 C4_1 1.393(16)
N3_1 H3_1 0.8800
C4_1 N11_1 1.327(16)
C4_1 N5_1 1.347(16)
N5_1 C6_1 1.370(16)
C6_1 N10_1 1.351(16)
C6_1 C7_1 1.380(16)
C7_1 N8_1 1.389(15)
N8_1 C9_1 1.313(15)
C9_1 N10_1 1.395(15)
C9_1 C12_1 1.477(16)
N10_1 C18_1 1.486(16)
N11_1 H11A_1 0.8800
N11_1 H11B_1 0.8800
C12_1 C13_1 1.371(18)
C12_1 C17_1 1.393(17)
C13_1 C14_1 1.416(18)
C13_1 H13_1 0.9500
C14_1 C15_1 1.421(19)
C14_1 H14_1 0.9500
C15_1 C16_1 1.36(2)
C15_1 H15_1 0.9500
C16_1 C17_1 1.394(19)
C16_1 H16_1 0.9500
C17_1 H17_1 0.9500
C18_1 O19_1 1.401(17)
C18_1 C22_1 1.513(18)
C18_1 H18_1 1.0000
O19_1 C20_1 1.423(18)
C20_1 C28_1 1.511(19)
C20_1 C21_1 1.543(19)
C20_1 H20_1 1.0000
C21_1 O25_1 1.379(17)
C21_1 C22_1 1.534(19)
C21_1 H21_1 1.0000
C22_1 O23_1 1.405(16)
C22_1 H22_1 1.0000
O23_1 C24_1 1.469(18)
C24_1 O25_1 1.422(19)
C24_1 C27_1 1.503(19)
C24_1 C26_1 1.52(2)
C26_1 H26A_1 0.9800
C26_1 H26B_1 0.9800
C26_1 H26C_1 0.9800
C27_1 H27A_1 0.9800
C27_1 H27B_1 0.9800
C27_1 H27C_1 0.9800
C28_1 O29_1 1.437(19)
C28_1 H28A_1 0.9900
C28_1 H28B_1 0.9900
O29_1 Si30_1 1.673(16)
Si30_1 C33_1 1.83(2)
Si30_1 C32_1 1.83(2)
Si30_1 C31_1 1.88(2)
C31_1 H31A_1 0.9800
C31_1 H31B_1 0.9800
C31_1 H31C_1 0.9800
C32_1 H32A_1 0.9800
C32_1 H32B_1 0.9800
C32_1 H32C_1 0.9800
C33_1 C36_1 1.51(2)
C33_1 C34_1 1.55(2)
C33_1 C35_1 1.56(2)
C34_1 H34A_1 0.9800
C34_1 H34B_1 0.9800
C34_1 H34C_1 0.9800
C35_1 H35A_1 0.9800
C35_1 H35B_1 0.9800
C35_1 H35C_1 0.9800
C36_1 H36A_1 0.9800
C36_1 H36B_1 0.9800
C36_1 H36C_1 0.9800
O1_2 C2_2 1.265(13)
C2_2 N3_2 1.358(14)
C2_2 C7_2 1.384(15)
N3_2 C4_2 1.372(13)
N3_2 H3_2 0.8800
C4_2 N5_2 1.303(14)
C4_2 N11_2 1.336(15)
N5_2 C6_2 1.358(14)
C6_2 C7_2 1.365(15)
C6_2 N10_2 1.377(14)
C7_2 N8_2 1.405(15)
N8_2 C9_2 1.310(14)
C9_2 N10_2 1.393(15)
C9_2 C12_2 1.490(16)
N10_2 C18_2 1.461(13)
N11_2 H11A_2 0.8800
N11_2 H11B_2 0.8800
C12_2 C13_2 1.346(19)
C12_2 C17_2 1.39(2)
C13_2 C14_2 1.40(2)
C13_2 H13_2 0.9500
C14_2 C15_2 1.38(2)
C14_2 H14_2 0.9500
C15_2 C16_2 1.40(2)
C15_2 H15_2 0.9500
C16_2 C17_2 1.40(2)
C16_2 H16_2 0.9500
C17_2 H17_2 0.9500
C18_2 O19_2 1.447(14)
C18_2 C22_2 1.530(16)
C18_2 H18_2 1.0000
O19_2 C20_2 1.456(16)
C20_2 C21_2 1.503(16)
C20_2 C28_2 1.533(17)
C20_2 H20_2 1.0000
C21_2 O25_2 1.419(14)
C21_2 C22_2 1.516(16)
C21_2 H21_2 1.0000
C22_2 O23_2 1.440(15)
C22_2 H22_2 1.0000
O23_2 C24_2 1.419(17)
C24_2 O25_2 1.427(17)
C24_2 C27_2 1.50(2)
C24_2 C26_2 1.51(2)
C26_2 H26A_2 0.9800
C26_2 H26B_2 0.9800
C26_2 H26C_2 0.9800
C27_2 H27A_2 0.9800
C27_2 H27B_2 0.9800
C27_2 H27C_2 0.9800
C28_2 O29_2 1.397(15)
C28_2 H28A_2 0.9900
C28_2 H28B_2 0.9900
O29_2 Si30_2 1.612(10)
Si30_2 C32_2 1.878(19)
Si30_2 C33_2 1.880(18)
Si30_2 C31_2 1.882(14)
C31_2 H31A_2 0.9800
C31_2 H31B_2 0.9800
C31_2 H31C_2 0.9800
C32_2 H32A_2 0.9800
C32_2 H32B_2 0.9800
C32_2 H32C_2 0.9800
C33_2 C36_2 1.47(2)
C33_2 C34_2 1.527(19)
C33_2 C35_2 1.59(2)
C34_2 H34A_2 0.9800
C34_2 H34B_2 0.9800
C34_2 H34C_2 0.9800
C35_2 H35A_2 0.9800
C35_2 H35B_2 0.9800
C35_2 H35C_2 0.9800
C36_2 H36A_2 0.9800
C36_2 H36B_2 0.9800
C36_2 H36C_2 0.9800
O1_3 C2_3 1.272(14)
C2_3 N3_3 1.352(15)
C2_3 C7_3 1.434(16)
N3_3 C4_3 1.366(16)
N3_3 H3_3 0.8800
C4_3 N5_3 1.323(15)
C4_3 N11_3 1.355(16)
N5_3 C6_3 1.345(15)
C6_3 C7_3 1.373(17)
C6_3 N10_3 1.402(15)
C7_3 N8_3 1.404(15)
N8_3 C9_3 1.298(16)
C9_3 N10_3 1.415(17)
C9_3 C12_3 1.482(18)
N10_3 C18_3 1.459(17)
N11_3 H11A_3 0.8800
N11_3 H11B_3 0.8800
C12_3 C17_3 1.34(2)
C12_3 C13_3 1.34(2)
C13_3 C14_3 1.39(2)
C13_3 H13_3 0.9500
C14_3 C15_3 1.36(2)
C14_3 H14_3 0.9500
C15_3 C16_3 1.38(2)
C15_3 H15_3 0.9500
C16_3 C17_3 1.44(2)
C16_3 H16_3 0.9500
C17_3 H17_3 0.9500
C18_3 O19_3 1.40(2)
C18_3 C22_3 1.53(2)
C18_3 H18_3 1.0000
O19_3 C20_3 1.440(19)
C20_3 C28_3 1.52(2)
C20_3 C21_3 1.53(2)
C20_3 H20_3 1.0000
C21_3 O25_3 1.391(18)
C21_3 C22_3 1.524(19)
C21_3 H21_3 1.0000
C22_3 O23_3 1.439(18)
C22_3 H22_3 1.0000
O23_3 C24_3 1.382(19)
C24_3 O25_3 1.40(2)
C24_3 C26_3 1.50(2)
C24_3 C27_3 1.57(2)
C26_3 H26A_3 0.9800
C26_3 H26B_3 0.9800
C26_3 H26C_3 0.9800
C27_3 H27A_3 0.9800
C27_3 H27B_3 0.9800
C27_3 H27C_3 0.9800
C28_3 O29_3 1.41(2)
C28_3 H28A_3 0.9900
C28_3 H28B_3 0.9900
Si30_3 O29_3 1.670(19)
Si30_3 C33_3 1.83(2)
Si30_3 C32_3 1.89(2)
Si30_3 C31_3 1.90(2)
C31_3 H31A_3 0.9800
C31_3 H31B_3 0.9800
C31_3 H31C_3 0.9800
C32_3 H32A_3 0.9800
C32_3 H32B_3 0.9800
C32_3 H32C_3 0.9800
C33_3 C36_3 1.51(2)
C33_3 C34_3 1.53(2)
C33_3 C35_3 1.54(2)
C34_3 H34A_3 0.9800
C34_3 H34B_3 0.9800
C34_3 H34C_3 0.9800
C35_3 H35A_3 0.9800
C35_3 H35B_3 0.9800
C35_3 H35C_3 0.9800
C36_3 H36A_3 0.9800
C36_3 H36B_3 0.9800
C36_3 H36C_3 0.9800
O1_4 C2_4 1.232(14)
C2_4 N3_4 1.387(16)
C2_4 C7_4 1.415(16)
N3_4 C4_4 1.346(16)
N3_4 H3_4 0.8800
C4_4 N5_4 1.338(16)
C4_4 N11_4 1.349(17)
N5_4 C6_4 1.330(16)
C6_4 N10_4 1.372(15)
C6_4 C7_4 1.374(16)
C7_4 N8_4 1.374(16)
N8_4 C9_4 1.302(16)
C9_4 N10_4 1.384(17)
C9_4 C12_4 1.501(17)
N10_4 C18_4 1.473(16)
N11_4 H11A_4 0.8800
N11_4 H11B_4 0.8800
C12_4 C13_4 1.36(2)
C12_4 C17_4 1.371(19)
C13_4 C14_4 1.39(2)
C13_4 H13_4 0.9500
C14_4 C15_4 1.38(2)
C14_4 H14_4 0.9500
C15_4 C16_4 1.36(2)
C15_4 H15_4 0.9500
C16_4 C17_4 1.42(2)
C16_4 H16_4 0.9500
C17_4 H17_4 0.9500
C18_4 O19_4 1.405(18)
C18_4 C22_4 1.54(2)
C18_4 H18_4 1.0000
O19_4 C20_4 1.47(2)
C20_4 C28_4 1.508(19)
C20_4 C21_4 1.53(2)
C20_4 H20_4 1.0000
C21_4 O25_4 1.391(17)
C21_4 C22_4 1.533(19)
C21_4 H21_4 1.0000
C22_4 O23_4 1.395(17)
C22_4 H22_4 1.0000
O23_4 C24_4 1.48(2)
C24_4 O25_4 1.39(2)
C24_4 C26_4 1.51(2)
C24_4 C27_4 1.53(2)
C26_4 H26A_4 0.9800
C26_4 H26B_4 0.9800
C26_4 H26C_4 0.9800
C27_4 H27A_4 0.9800
C27_4 H27B_4 0.9800
C27_4 H27C_4 0.9800
C28_4 O29_4 1.442(19)
C28_4 H28A_4 0.9900
C28_4 H28B_4 0.9900
Si30_4 O29_4 1.638(17)
Si30_4 C33_4 1.82(2)
Si30_4 C31_4 1.91(2)
Si30_4 C32_4 1.93(2)
C31_4 H31A_4 0.9800
C31_4 H31B_4 0.9800
C31_4 H31C_4 0.9800
C32_4 H32A_4 0.9800
C32_4 H32B_4 0.9800
C32_4 H32C_4 0.9800
C33_4 C34_4 1.53(3)
C33_4 C35_4 1.53(3)
C33_4 C36_4 1.53(3)
C34_4 H34A_4 0.9800
C34_4 H34B_4 0.9800
C34_4 H34C_4 0.9800
C35_4 H35A_4 0.9800
C35_4 H35B_4 0.9800
C35_4 H35C_4 0.9800
C36_4 H36A_4 0.9800
C36_4 H36B_4 0.9800
C36_4 H36C_4 0.9800
O1_5 C2_5 1.259(12)
C2_5 N3_5 1.383(13)
C2_5 C7_5 1.395(15)
N3_5 C4_5 1.364(14)
N3_5 H3_5 0.8800
C4_5 N11_5 1.324(14)
C4_5 N5_5 1.332(15)
N5_5 C6_5 1.367(14)
C6_5 N10_5 1.391(14)
C6_5 C7_5 1.397(14)
C7_5 N8_5 1.355(14)
N8_5 C9_5 1.318(14)
C9_5 N10_5 1.384(14)
C9_5 C12_5 1.469(16)
N10_5 C18_5 1.456(14)
N11_5 H11A_5 0.8800
N11_5 H11B_5 0.8800
C12_5 C17_5 1.373(18)
C12_5 C13_5 1.388(18)
C13_5 C14_5 1.404(18)
C13_5 H13_5 0.9500
C14_5 C15_5 1.39(2)
C14_5 H14_5 0.9500
C15_5 C16_5 1.36(2)
C15_5 H15_5 0.9500
C16_5 C17_5 1.409(19)
C16_5 H16_5 0.9500
C17_5 H17_5 0.9500
C18_5 O19_5 1.397(16)
C18_5 C22_5 1.572(16)
C18_5 H18_5 1.0000
O19_5 C20_5 1.451(17)
C20_5 C28_5 1.51(2)
C20_5 C21_5 1.527(18)
C20_5 H20_5 1.0000
C21_5 O25_5 1.435(16)
C21_5 C22_5 1.547(19)
C21_5 H21_5 1.0000
C22_5 O23_5 1.373(18)
C22_5 H22_5 1.0000
O23_5 C24_5 1.47(2)
C24_5 O25_5 1.43(2)
C24_5 C26_5 1.47(2)
C24_5 C27_5 1.52(2)
C26_5 H26A_5 0.9800
C26_5 H26B_5 0.9800
C26_5 H26C_5 0.9800
C27_5 H27A_5 0.9800
C27_5 H27B_5 0.9800
C27_5 H27C_5 0.9800
C28_5 O29_5^b 1.40(2)
C28_5 O29_5^a 1.40(2)
C28_5 H28A_5^a 0.9900
C28_5 H28B_5^a 0.9900
O29_5^a Si30_5^a 1.64(2)
Si30_5^a C31_5^a 1.87(2)
Si30_5^a C33_5^a 1.89(2)
Si30_5^a C32_5^a 1.89(2)
C31_5^a H31A_5^a 0.9800
C31_5^a H31B_5^a 0.9800
C31_5^a H31C_5^a 0.9800
C32_5^a H32A_5^a 0.9800
C32_5^a H32B_5^a 0.9800
C32_5^a H32C_5^a 0.9800
C33_5^a C36_5^a 1.52(3)
C33_5^a C34_5^a 1.54(3)
C33_5^a C35_5^a 1.55(3)
C34_5^a H34A_5^a 0.9800
C34_5^a H34B_5^a 0.9800
C34_5^a H34C_5^a 0.9800
C35_5^a H35A_5^a 0.9800
C35_5^a H35B_5^a 0.9800
C35_5^a H35C_5^a 0.9800
C36_5^a H36A_5^a 0.9800
C36_5^a H36B_5^a 0.9800
C36_5^a H36C_5^a 0.9800
Si30_5^b O29_5^b 1.64(2)
Si30_5^b C31_5^b 1.86(2)
Si30_5^b C32_5^b 1.88(2)
Si30_5^b C33_5^b 1.88(2)
C31_5^b H31D_5^b 0.9800
C31_5^b H31E_5^b 0.9800
C31_5^b H31F_5^b 0.9800
C32_5^b H32D_5^b 0.9800
C32_5^b H32E_5^b 0.9800
C32_5^b H32F_5^b 0.9800
C33_5^b C35_5^b 1.53(3)
C33_5^b C34_5^b 1.54(3)
C33_5^b C36_5^b 1.54(3)
C34_5^b H34D_5^b 0.9800
C34_5^b H34E_5^b 0.9800
C34_5^b H34F_5^b 0.9800
C35_5^b H35D_5^b 0.9800
C35_5^b H35E_5^b 0.9800
C35_5^b H35F_5^b 0.9800
C36_5^b H36D_5^b 0.9800
C36_5^b H36E_5^b 0.9800
C36_5^b H36F_5^b 0.9800
O1_6 C2_6 1.251(13)
C2_6 N3_6 1.355(15)
C2_6 C7_6 1.412(15)
N3_6 C4_6 1.360(15)
N3_6 H3_6 0.8800
C4_6 N5_6 1.298(15)
C4_6 N11_6 1.355(17)
N5_6 C6_6 1.365(15)
C6_6 C7_6 1.359(16)
C6_6 N10_6 1.391(14)
C7_6 N8_6 1.375(15)
N8_6 C9_6 1.309(13)
C9_6 N10_6 1.422(15)
C9_6 C12_6 1.476(15)
N10_6 C18_6 1.462(15)
N11_6 H11A_6 0.8800
N11_6 H11B_6 0.8800
C12_6 C13_6 1.352(16)
C12_6 C17_6 1.410(15)
C13_6 C14_6 1.365(17)
C13_6 H13_6 0.9500
C14_6 C15_6 1.395(17)
C14_6 H14_6 0.9500
C15_6 C16_6 1.351(19)
C15_6 H15_6 0.9500
C16_6 C17_6 1.374(18)
C16_6 H16_6 0.9500
C17_6 H17_6 0.9500
C18_6 O19_6 1.444(16)
C18_6 C22_6 1.53(2)
C18_6 H18_6 1.0000
O19_6 C20_6 1.457(18)
C20_6 C28_6 1.50(2)
C20_6 C21_6 1.54(2)
C20_6 H20_6 1.0000
C21_6 O25_6 1.420(18)
C21_6 C22_6 1.52(2)
C21_6 H21_6 1.0000
C22_6 O23_6 1.367(18)
C22_6 H22_6 1.0000
O23_6 C24_6 1.47(2)
C24_6 O25_6 1.40(2)
C24_6 C27_6 1.47(2)
C24_6 C26_6 1.50(2)
C26_6 H26A_6 0.9800
C26_6 H26B_6 0.9800
C26_6 H26C_6 0.9800
C27_6 H27A_6 0.9800
C27_6 H27B_6 0.9800
C27_6 H27C_6 0.9800
C28_6 O29_6 1.435(19)
C28_6 H28A_6 0.9900
C28_6 H28B_6 0.9900
Si30_6 O29_6 1.551(17)
Si30_6 C33_6 1.86(2)
Si30_6 C32_6 1.86(2)
Si30_6 C31_6 1.94(3)
C31_6 H31A_6 0.9800
C31_6 H31B_6 0.9800
C31_6 H31C_6 0.9800
C32_6 H32A_6 0.9800
C32_6 H32B_6 0.9800
C32_6 H32C_6 0.9800
C33_6 C34_6 1.52(3)
C33_6 C35_6 1.57(3)
C33_6 C36_6 1.58(3)
C34_6 H34A_6 0.9800
C34_6 H34B_6 0.9800
C34_6 H34C_6 0.9800
C35_6 H35A_6 0.9800
C35_6 H35B_6 0.9800
C35_6 H35C_6 0.9800
C36_6 H36A_6 0.9800
C36_6 H36B_6 0.9800
C36_6 H36C_6 0.9800
O1_7 C2_7 1.241(14)
C2_7 N3_7 1.369(14)
C2_7 C7_7 1.427(16)
N3_7 C4_7 1.328(14)
N3_7 H3_7 0.8800
C4_7 N11_7 1.348(15)
C4_7 N5_7 1.356(15)
N5_7 C6_7 1.336(15)
C6_7 C7_7 1.366(16)
C6_7 N10_7 1.382(16)
C7_7 N8_7 1.388(15)
N8_7 C9_7 1.290(17)
C9_7 N10_7 1.408(17)
C9_7 C12_7 1.508(18)
N10_7 C18_7 1.446(18)
N11_7 H11A_7 0.8800
N11_7 H11B_7 0.8800
C12_7 C13_7 1.36(2)
C12_7 C17_7 1.37(2)
C13_7 C14_7 1.38(2)
C13_7 H13_7 0.9500
C14_7 C15_7 1.37(2)
C14_7 H14_7 0.9500
C15_7 C16_7 1.37(2)
C15_7 H15_7 0.9500
C16_7 C17_7 1.45(2)
C16_7 H16_7 0.9500
C17_7 H17_7 0.9500
C18_7 O19_7 1.37(2)
C18_7 C22_7 1.50(2)
C18_7 H18_7 1.0000
O19_7 C20_7 1.39(2)
C20_7 C28_7 1.48(2)
C20_7 C21_7 1.51(2)
C20_7 H20_7 1.0000
C21_7 O25_7 1.45(2)
C21_7 C22_7 1.57(2)
C21_7 H21_7 1.0000
C22_7 O23_7 1.39(2)
C22_7 H22_7 1.0000
O23_7 C24_7 1.44(2)
C24_7 O25_7 1.44(2)
C24_7 C27_7 1.48(2)
C24_7 C26_7 1.51(2)
C26_7 H26A_7 0.9800
C26_7 H26B_7 0.9800
C26_7 H26C_7 0.9800
C27_7 H27A_7 0.9800
C27_7 H27B_7 0.9800
C27_7 H27C_7 0.9800
C28_7 O29_7 1.44(2)
C28_7 H28A_7 0.9900
C28_7 H28B_7 0.9900
Si30_7 O29_7 1.60(2)
Si30_7 C31_7 1.87(2)
Si30_7 C33_7 1.89(2)
Si30_7 C32_7 1.92(2)
C31_7 H31A_7 0.9800
C31_7 H31B_7 0.9800
C31_7 H31C_7 0.9800
C32_7 H32A_7 0.9800
C32_7 H32B_7 0.9800
C32_7 H32C_7 0.9800
C33_7 C35_7 1.53(2)
C33_7 C36_7 1.54(3)
C33_7 C34_7 1.57(3)
C34_7 H34A_7 0.9800
C34_7 H34B_7 0.9800
C34_7 H34C_7 0.9800
C35_7 H35A_7 0.9800
C35_7 H35B_7 0.9800
C35_7 H35C_7 0.9800
C36_7 H36A_7 0.9800
C36_7 H36B_7 0.9800
C36_7 H36C_7 0.9800
O1_8 C2_8 1.260(12)
C2_8 N3_8 1.383(14)
C2_8 C7_8 1.409(14)
N3_8 C4_8 1.381(14)
N3_8 H3_8 0.8800
C4_8 N5_8 1.308(13)
C4_8 N11_8 1.358(14)
N5_8 C6_8 1.362(14)
C6_8 C7_8 1.357(15)
C6_8 N10_8 1.398(13)
C7_8 N8_8 1.378(14)
N8_8 C9_8 1.308(15)
C9_8 N10_8 1.399(15)
C9_8 C12_8 1.493(16)
N10_8 C18_8 1.478(14)
N11_8 H11A_8 0.8800
N11_8 H11B_8 0.8800
C12_8 C13_8 1.38(2)
C12_8 C17_8 1.39(2)
C13_8 C14_8 1.41(2)
C13_8 H13_8 0.9500
C14_8 C15_8 1.38(2)
C14_8 H14_8 0.9500
C15_8 C16_8 1.36(2)
C15_8 H15_8 0.9500
C16_8 C17_8 1.40(2)
C16_8 H16_8 0.9500
C17_8 H17_8 0.9500
C18_8 O19_8 1.378(14)
C18_8 C22_8 1.541(17)
C18_8 H18_8 1.0000
O19_8 C20_8 1.418(16)
C20_8 C21_8 1.515(19)
C20_8 C28_8 1.533(18)
C20_8 H20_8 1.0000
C21_8 O25_8 1.427(15)
C21_8 C22_8 1.550(17)
C21_8 H21_8 1.0000
C22_8 O23_8 1.440(14)
C22_8 H22_8 1.0000
O23_8 C24_8 1.388(18)
C24_8 O25_8 1.397(19)
C24_8 C26_8 1.52(2)
C24_8 C27_8 1.542(17)
C26_8 H26A_8 0.9800
C26_8 H26B_8 0.9800
C26_8 H26C_8 0.9800
C27_8 H27A_8 0.9800
C27_8 H27B_8 0.9800
C27_8 H27C_8 0.9800
C28_8 O29_8 1.428(18)
C28_8 H28A_8 0.9900
C28_8 H28B_8 0.9900
Si30_8 O29_8 1.656(12)
Si30_8 C33_8 1.824(18)
Si30_8 C31_8 1.862(19)
Si30_8 C32_8 1.911(19)
C31_8 H31A_8 0.9800
C31_8 H31B_8 0.9800
C31_8 H31C_8 0.9800
C32_8 H32A_8 0.9800
C32_8 H32B_8 0.9800
C32_8 H32C_8 0.9800
C33_8 C34_8 1.55(2)
C33_8 C36_8 1.56(2)
C33_8 C35_8 1.61(2)
C34_8 H34A_8 0.9800
C34_8 H34B_8 0.9800
C34_8 H34C_8 0.9800
C35_8 H35A_8 0.9800
C35_8 H35B_8 0.9800
C35_8 H35C_8 0.9800
C36_8 H36A_8 0.9800
C36_8 H36B_8 0.9800
C36_8 H36C_8 0.9800
O_11 C_11 1.30(2)
O_12 C_12 1.27(2)
O_13 C_13 1.39(2)
C2_21 C1_21 1.46(2)
C1_21 N_21 1.20(2)
C2_22 C1_22 1.43(2)
C1_22 N_22 1.105(19)

loop_
_geom_torsion_atom_site_label_1
_geom_torsion_atom_site_label_2
_geom_torsion_atom_site_label_3
_geom_torsion_atom_site_label_4
_geom_torsion
Rb1 O1_1 C2_1 N3_1 40(2)
Rb1 O1_1 C2_1 C7_1 -134.2(14)
O1_1 C2_1 N3_1 C4_1 177.4(15)
C7_1 C2_1 N3_1 C4_1 -8(2)
Rb1 C2_1 N3_1 C4_1 -160.1(14)
C2_1 N3_1 C4_1 N11_1 -179.4(16)
C2_1 N3_1 C4_1 N5_1 3(2)
N11_1 C4_1 N5_1 C6_1 -174.2(16)
N3_1 C4_1 N5_1 C6_1 3(2)
C4_1 N5_1 C6_1 N10_1 -179.7(16)
C4_1 N5_1 C6_1 C7_1 -4(2)
N10_1 C6_1 C7_1 N8_1 -1(2)
N5_1 C6_1 C7_1 N8_1 -177.3(15)
N10_1 C6_1 C7_1 C2_1 175.7(15)
N5_1 C6_1 C7_1 C2_1 0(3)
O1_1 C2_1 C7_1 C6_1 -179.5(17)
N3_1 C2_1 C7_1 C6_1 6(2)
Rb1 C2_1 C7_1 C6_1 133.4(15)
O1_1 C2_1 C7_1 N8_1 -3(3)
N3_1 C2_1 C7_1 N8_1 -177.7(16)
Rb1 C2_1 C7_1 N8_1 -50(3)
C6_1 C7_1 N8_1 C9_1 2.1(19)
C2_1 C7_1 N8_1 C9_1 -174.3(18)
C7_1 N8_1 C9_1 N10_1 -2.3(17)
C7_1 N8_1 C9_1 C12_1 178.0(14)
N5_1 C6_1 N10_1 C9_1 175.8(16)
C7_1 C6_1 N10_1 C9_1 -0.3(17)
N5_1 C6_1 N10_1 C18_1 -5(3)
C7_1 C6_1 N10_1 C18_1 178.4(15)
N8_1 C9_1 N10_1 C6_1 1.7(18)
C12_1 C9_1 N10_1 C6_1 -178.6(15)
N8_1 C9_1 N10_1 C18_1 -177.0(14)
C12_1 C9_1 N10_1 C18_1 3(2)
N8_1 C9_1 C12_1 C13_1 40.2(19)
N10_1 C9_1 C12_1 C13_1 -139.4(14)
N8_1 C9_1 C12_1 C17_1 -136.4(15)
N10_1 C9_1 C12_1 C17_1 44(2)
C17_1 C12_1 C13_1 C14_1 0.2(13)
C9_1 C12_1 C13_1 C14_1 -176.5(13)
C12_1 C13_1 C14_1 C15_1 1.1(13)
C13_1 C14_1 C15_1 C16_1 -2(2)
C14_1 C15_1 C16_1 C17_1 1(3)
C13_1 C12_1 C17_1 C16_1 -1(2)
C9_1 C12_1 C17_1 C16_1 175.5(15)
C15_1 C16_1 C17_1 C12_1 1(3)
C6_1 N10_1 C18_1 O19_1 86.5(18)
C9_1 N10_1 C18_1 O19_1 -95.1(18)
C6_1 N10_1 C18_1 C22_1 -37(2)
C9_1 N10_1 C18_1 C22_1 141.5(15)
N10_1 C18_1 O19_1 C20_1 -121.3(13)
C22_1 C18_1 O19_1 C20_1 5.4(17)
C18_1 O19_1 C20_1 C28_1 116.6(16)
C18_1 O19_1 C20_1 C21_1 -5.2(17)
O19_1 C20_1 C21_1 O25_1 -112.7(15)
C28_1 C20_1 C21_1 O25_1 127.3(16)
O19_1 C20_1 C21_1 C22_1 2.9(17)
C28_1 C20_1 C21_1 C22_1 -117.1(14)
O19_1 C18_1 C22_1 O23_1 112.7(15)
N10_1 C18_1 C22_1 O23_1 -124.3(15)
O19_1 C18_1 C22_1 C21_1 -3.4(17)
N10_1 C18_1 C22_1 C21_1 119.6(15)
O25_1 C21_1 C22_1 O23_1 -1.2(17)
C20_1 C21_1 C22_1 O23_1 -122.3(13)
O25_1 C21_1 C22_1 C18_1 121.4(14)
C20_1 C21_1 C22_1 C18_1 0.3(16)
C18_1 C22_1 O23_1 C24_1 -99.3(14)
C21_1 C22_1 O23_1 C24_1 17.1(15)
C22_1 O23_1 C24_1 O25_1 -27.0(15)
C22_1 O23_1 C24_1 C27_1 -141.3(16)
C22_1 O23_1 C24_1 C26_1 93.8(18)
C22_1 C21_1 O25_1 C24_1 -16.0(18)
C20_1 C21_1 O25_1 C24_1 98.5(16)
O23_1 C24_1 O25_1 C21_1 26.6(17)
C27_1 C24_1 O25_1 C21_1 142.5(16)
C26_1 C24_1 O25_1 C21_1 -91.5(18)
O19_1 C20_1 C28_1 O29_1 172.4(15)
C21_1 C20_1 C28_1 O29_1 -68(2)
C20_1 C28_1 O29_1 Si30_1 -176.1(15)
C28_1 O29_1 Si30_1 C33_1 -100(2)
C28_1 O29_1 Si30_1 C32_1 26(3)
C28_1 O29_1 Si30_1 C31_1 146(2)
O29_1 Si30_1 C33_1 C36_1 55(2)
C32_1 Si30_1 C33_1 C36_1 -70(3)
C31_1 Si30_1 C33_1 C36_1 171(2)
O29_1 Si30_1 C33_1 C34_1 -72(2)
C32_1 Si30_1 C33_1 C34_1 163(2)
C31_1 Si30_1 C33_1 C34_1 44(3)
O29_1 Si30_1 C33_1 C35_1 172(2)
C32_1 Si30_1 C33_1 C35_1 46(3)
C31_1 Si30_1 C33_1 C35_1 -73(3)
Rb1 O1_2 C2_2 N3_2 33(2)
Rb1 O1_2 C2_2 C7_2 -147.5(11)
O1_2 C2_2 N3_2 C4_2 178.9(13)
C7_2 C2_2 N3_2 C4_2 -0.7(19)
C2_2 N3_2 C4_2 N5_2 -2(2)
C2_2 N3_2 C4_2 N11_2 -179.5(13)
N11_2 C4_2 N5_2 C6_2 -179.3(12)
N3_2 C4_2 N5_2 C6_2 3.5(18)
C4_2 N5_2 C6_2 C7_2 -2.4(19)
C4_2 N5_2 C6_2 N10_2 178.6(12)
N5_2 C6_2 C7_2 C2_2 0(2)
N10_2 C6_2 C7_2 C2_2 178.9(12)
N5_2 C6_2 C7_2 N8_2 -178.4(13)
N10_2 C6_2 C7_2 N8_2 0.7(15)
O1_2 C2_2 C7_2 C6_2 -177.8(14)
N3_2 C2_2 C7_2 C6_2 1.7(18)
O1_2 C2_2 C7_2 N8_2 0(3)
N3_2 C2_2 C7_2 N8_2 179.6(13)
C6_2 C7_2 N8_2 C9_2 -1.7(15)
C2_2 C7_2 N8_2 C9_2 -179.6(15)
C7_2 N8_2 C9_2 N10_2 2.0(16)
C7_2 N8_2 C9_2 C12_2 178.9(14)
N5_2 C6_2 N10_2 C9_2 179.7(13)
C7_2 C6_2 N10_2 C9_2 0.5(14)
N5_2 C6_2 N10_2 C18_2 -8(2)
C7_2 C6_2 N10_2 C18_2 172.8(12)
N8_2 C9_2 N10_2 C6_2 -1.7(16)
C12_2 C9_2 N10_2 C6_2 -178.5(14)
N8_2 C9_2 N10_2 C18_2 -174.4(12)
C12_2 C9_2 N10_2 C18_2 9(2)
N8_2 C9_2 C12_2 C13_2 44.9(19)
N10_2 C9_2 C12_2 C13_2 -138.5(14)
N8_2 C9_2 C12_2 C17_2 -136.3(17)
N10_2 C9_2 C12_2 C17_2 40(2)
C17_2 C12_2 C13_2 C14_2 1.3(14)
C9_2 C12_2 C13_2 C14_2 -179.9(13)
C12_2 C13_2 C14_2 C15_2 0.0(15)
C13_2 C14_2 C15_2 C16_2 -2(3)
C14_2 C15_2 C16_2 C17_2 2(4)
C13_2 C12_2 C17_2 C16_2 -1(3)
C9_2 C12_2 C17_2 C16_2 -179.6(18)
C15_2 C16_2 C17_2 C12_2 -1(3)
C6_2 N10_2 C18_2 O19_2 92.2(15)
C9_2 N10_2 C18_2 O19_2 -96.9(15)
C6_2 N10_2 C18_2 C22_2 -26.1(19)
C9_2 N10_2 C18_2 C22_2 144.8(13)
N10_2 C18_2 O19_2 C20_2 -106.7(11)
C22_2 C18_2 O19_2 C20_2 17.2(13)
C18_2 O19_2 C20_2 C21_2 -16.1(13)
C18_2 O19_2 C20_2 C28_2 107.7(11)
O19_2 C20_2 C21_2 O25_2 -109.6(12)
C28_2 C20_2 C21_2 O25_2 129.6(14)
O19_2 C20_2 C21_2 C22_2 7.9(13)
C28_2 C20_2 C21_2 C22_2 -112.9(13)
O25_2 C21_2 C22_2 O23_2 5.5(15)
C20_2 C21_2 C22_2 O23_2 -117.5(12)
O25_2 C21_2 C22_2 C18_2 125.3(11)
C20_2 C21_2 C22_2 C18_2 2.3(14)
O19_2 C18_2 C22_2 O23_2 103.8(12)
N10_2 C18_2 C22_2 O23_2 -135.5(12)
O19_2 C18_2 C22_2 C21_2 -11.6(13)
N10_2 C18_2 C22_2 C21_2 109.1(12)
C21_2 C22_2 O23_2 C24_2 9.1(16)
C18_2 C22_2 O23_2 C24_2 -107.3(13)
C22_2 O23_2 C24_2 O25_2 -20.6(17)
C22_2 O23_2 C24_2 C27_2 -132.1(17)
C22_2 O23_2 C24_2 C26_2 97(2)
C20_2 C21_2 O25_2 C24_2 99.8(14)
C22_2 C21_2 O25_2 C24_2 -17.8(16)
O23_2 C24_2 O25_2 C21_2 24.2(17)
C27_2 C24_2 O25_2 C21_2 133.7(16)
C26_2 C24_2 O25_2 C21_2 -96.5(19)
O19_2 C20_2 C28_2 O29_2 60.2(14)
C21_2 C20_2 C28_2 O29_2 179.8(11)
C20_2 C28_2 O29_2 Si30_2 -144.9(11)
C28_2 O29_2 Si30_2 C32_2 -81.8(16)
C28_2 O29_2 Si30_2 C33_2 161.7(13)
C28_2 O29_2 Si30_2 C31_2 41.7(16)
O29_2 Si30_2 C33_2 C36_2 176.7(16)
C32_2 Si30_2 C33_2 C36_2 57.6(19)
C31_2 Si30_2 C33_2 C36_2 -65.4(18)
O29_2 Si30_2 C33_2 C34_2 56.2(15)
C32_2 Si30_2 C33_2 C34_2 -62.9(16)
C31_2 Si30_2 C33_2 C34_2 174.1(13)
O29_2 Si30_2 C33_2 C35_2 -58.3(18)
C32_2 Si30_2 C33_2 C35_2 -177.4(18)
C31_2 Si30_2 C33_2 C35_2 59.6(18)
Rb1 O1_3 C2_3 N3_3 27(2)
Rb1 O1_3 C2_3 C7_3 -147.2(12)
O1_3 C2_3 N3_3 C4_3 -179.3(15)
C7_3 C2_3 N3_3 C4_3 -4(2)
Rb1 C2_3 N3_3 C4_3 -164.6(13)
C2_3 N3_3 C4_3 N5_3 1(3)
C2_3 N3_3 C4_3 N11_3 -178.1(16)
N11_3 C4_3 N5_3 C6_3 178.9(17)
N3_3 C4_3 N5_3 C6_3 0(2)
C4_3 N5_3 C6_3 C7_3 4(3)
C4_3 N5_3 C6_3 N10_3 178.7(17)
N5_3 C6_3 C7_3 N8_3 177.1(17)
N10_3 C6_3 C7_3 N8_3 1.2(19)
N5_3 C6_3 C7_3 C2_3 -8(3)
N10_3 C6_3 C7_3 C2_3 176.5(15)
O1_3 C2_3 C7_3 C6_3 -178.1(16)
N3_3 C2_3 C7_3 C6_3 7(2)
Rb1 C2_3 C7_3 C6_3 147.0(15)
O1_3 C2_3 C7_3 N8_3 -4(3)
N3_3 C2_3 C7_3 N8_3 -178.6(16)
Rb1 C2_3 C7_3 N8_3 -39(3)
C6_3 C7_3 N8_3 C9_3 -2(2)
C2_3 C7_3 N8_3 C9_3 -176.0(19)
C7_3 N8_3 C9_3 N10_3 1(2)
C7_3 N8_3 C9_3 C12_3 179.0(19)
N5_3 C6_3 N10_3 C9_3 -176.4(18)
C7_3 C6_3 N10_3 C9_3 -0.4(19)
N5_3 C6_3 N10_3 C18_3 0(3)
C7_3 C6_3 N10_3 C18_3 175.8(18)
N8_3 C9_3 N10_3 C6_3 -1(2)
C12_3 C9_3 N10_3 C6_3 -178(2)
N8_3 C9_3 N10_3 C18_3 -176.8(18)
C12_3 C9_3 N10_3 C18_3 6(3)
N8_3 C9_3 C12_3 C17_3 -137(2)
N10_3 C9_3 C12_3 C17_3 41(3)
N8_3 C9_3 C12_3 C13_3 44(3)
N10_3 C9_3 C12_3 C13_3 -138(2)
C17_3 C12_3 C13_3 C14_3 0.5(17)
C9_3 C12_3 C13_3 C14_3 179(2)
C12_3 C13_3 C14_3 C15_3 -3.4(17)
C13_3 C14_3 C15_3 C16_3 10(4)
C14_3 C15_3 C16_3 C17_3 -12(4)
C13_3 C12_3 C17_3 C16_3 -3(3)
C9_3 C12_3 C17_3 C16_3 178(2)
C15_3 C16_3 C17_3 C12_3 9(4)
C6_3 N10_3 C18_3 O19_3 92(2)
C9_3 N10_3 C18_3 O19_3 -93(2)
C6_3 N10_3 C18_3 C22_3 -27(3)
C9_3 N10_3 C18_3 C22_3 148.2(18)
N10_3 C18_3 O19_3 C20_3 -102.0(17)
C22_3 C18_3 O19_3 C20_3 23.2(19)
C18_3 O19_3 C20_3 C28_3 107(2)
C18_3 O19_3 C20_3 C21_3 -19(2)
O19_3 C20_3 C21_3 O25_3 -107.6(16)
C28_3 C20_3 C21_3 O25_3 138.7(19)
O19_3 C20_3 C21_3 C22_3 6.7(19)
C28_3 C20_3 C21_3 C22_3 -107(2)
O25_3 C21_3 C22_3 O23_3 7(2)
C20_3 C21_3 C22_3 O23_3 -110.6(17)
O25_3 C21_3 C22_3 C18_3 124.4(16)
C20_3 C21_3 C22_3 C18_3 6.4(17)
O19_3 C18_3 C22_3 O23_3 95.4(17)
N10_3 C18_3 C22_3 O23_3 -143.4(16)
O19_3 C18_3 C22_3 C21_3 -17.5(17)
N10_3 C18_3 C22_3 C21_3 103.7(17)
C21_3 C22_3 O23_3 C24_3 -7(2)
C18_3 C22_3 O23_3 C24_3 -120.7(19)
C22_3 O23_3 C24_3 O25_3 4(3)
C22_3 O23_3 C24_3 C26_3 -133(2)
C22_3 O23_3 C24_3 C27_3 116(2)
C22_3 C21_3 O25_3 C24_3 -6(2)
C20_3 C21_3 O25_3 C24_3 108.4(19)
O23_3 C24_3 O25_3 C21_3 1(3)
C26_3 C24_3 O25_3 C21_3 133(2)
C27_3 C24_3 O25_3 C21_3 -112(2)
O19_3 C20_3 C28_3 O29_3 160(3)
C21_3 C20_3 C28_3 O29_3 -84(3)
C20_3 C28_3 O29_3 Si30_3 -178(2)
C33_3 Si30_3 O29_3 C28_3 -176(3)
C32_3 Si30_3 O29_3 C28_3 64(3)
C31_3 Si30_3 O29_3 C28_3 -53(3)
O29_3 Si30_3 C33_3 C36_3 178(2)
C32_3 Si30_3 C33_3 C36_3 -62(3)
C31_3 Si30_3 C33_3 C36_3 61(2)
O29_3 Si30_3 C33_3 C34_3 52(3)
C32_3 Si30_3 C33_3 C34_3 172(3)
C31_3 Si30_3 C33_3 C34_3 -65(3)
O29_3 Si30_3 C33_3 C35_3 -64(2)
C32_3 Si30_3 C33_3 C35_3 56(2)
C31_3 Si30_3 C33_3 C35_3 178.6(19)
Rb1 O1_4 C2_4 N3_4 39.5(17)
Rb1 O1_4 C2_4 C7_4 -141.2(12)
O1_4 C2_4 N3_4 C4_4 177.9(14)
C7_4 C2_4 N3_4 C4_4 -2(2)
Rb1 C2_4 N3_4 C4_4 -159.2(13)
C2_4 N3_4 C4_4 N5_4 0(3)
C2_4 N3_4 C4_4 N11_4 -178.8(16)
N3_4 C4_4 N5_4 C6_4 2(2)
N11_4 C4_4 N5_4 C6_4 -179.4(17)
C4_4 N5_4 C6_4 N10_4 -179.0(16)
C4_4 N5_4 C6_4 C7_4 -2(2)
N5_4 C6_4 C7_4 N8_4 -179.5(16)
N10_4 C6_4 C7_4 N8_4 -2.1(17)
N5_4 C6_4 C7_4 C2_4 1(2)
N10_4 C6_4 C7_4 C2_4 178.1(13)
O1_4 C2_4 C7_4 N8_4 2(3)
N3_4 C2_4 C7_4 N8_4 -178.6(14)
Rb1 C2_4 C7_4 N8_4 -48(3)
O1_4 C2_4 C7_4 C6_4 -178.3(14)
N3_4 C2_4 C7_4 C6_4 1.1(19)
Rb1 C2_4 C7_4 C6_4 132.0(16)
C6_4 C7_4 N8_4 C9_4 1.8(18)
C2_4 C7_4 N8_4 C9_4 -178.5(16)
C7_4 N8_4 C9_4 N10_4 -0.8(19)
C7_4 N8_4 C9_4 C12_4 175.8(15)
N5_4 C6_4 N10_4 C9_4 179.0(17)
C7_4 C6_4 N10_4 C9_4 1.5(17)
N5_4 C6_4 N10_4 C18_4 0(3)
C7_4 C6_4 N10_4 C18_4 -177.4(15)
N8_4 C9_4 N10_4 C6_4 0(2)
C12_4 C9_4 N10_4 C6_4 -176.9(16)
N8_4 C9_4 N10_4 C18_4 178.5(15)
C12_4 C9_4 N10_4 C18_4 2(3)
N8_4 C9_4 C12_4 C13_4 43(2)
N10_4 C9_4 C12_4 C13_4 -141.3(17)
N8_4 C9_4 C12_4 C17_4 -134(2)
N10_4 C9_4 C12_4 C17_4 42(3)
C17_4 C12_4 C13_4 C14_4 -0.6(16)
C9_4 C12_4 C13_4 C14_4 -176.7(16)
C12_4 C13_4 C14_4 C15_4 0.1(16)
C13_4 C14_4 C15_4 C16_4 0(3)
C14_4 C15_4 C16_4 C17_4 -1(4)
C13_4 C12_4 C17_4 C16_4 1(3)
C9_4 C12_4 C17_4 C16_4 177(2)
C15_4 C16_4 C17_4 C12_4 0(4)
C6_4 N10_4 C18_4 O19_4 86(2)
C9_4 N10_4 C18_4 O19_4 -93(2)
C6_4 N10_4 C18_4 C22_4 -35(2)
C9_4 N10_4 C18_4 C22_4 145.8(16)
N10_4 C18_4 O19_4 C20_4 -113.3(15)
C22_4 C18_4 O19_4 C20_4 11.2(17)
C18_4 O19_4 C20_4 C28_4 111.0(15)
C18_4 O19_4 C20_4 C21_4 -13.6(17)
O19_4 C20_4 C21_4 O25_4 -102.5(17)
C28_4 C20_4 C21_4 O25_4 139.7(17)
O19_4 C20_4 C21_4 C22_4 9.9(17)
C28_4 C20_4 C21_4 C22_4 -107.9(16)
O25_4 C21_4 C22_4 O23_4 -5(2)
C20_4 C21_4 C22_4 O23_4 -120.7(15)
O25_4 C21_4 C22_4 C18_4 112.1(19)
C20_4 C21_4 C22_4 C18_4 -3.3(17)
O19_4 C18_4 C22_4 O23_4 109.4(14)
N10_4 C18_4 C22_4 O23_4 -128.6(14)
O19_4 C18_4 C22_4 C21_4 -4.6(17)
N10_4 C18_4 C22_4 C21_4 117.4(15)
C21_4 C22_4 O23_4 C24_4 -11(2)
C18_4 C22_4 O23_4 C24_4 -126.2(16)
C22_4 O23_4 C24_4 O25_4 24(3)
C22_4 O23_4 C24_4 C26_4 145(2)
C22_4 O23_4 C24_4 C27_4 -94(2)
O23_4 C24_4 O25_4 C21_4 -27(3)
C26_4 C24_4 O25_4 C21_4 -151(3)
C27_4 C24_4 O25_4 C21_4 88(3)
C22_4 C21_4 O25_4 C24_4 21(3)
C20_4 C21_4 O25_4 C24_4 132(2)
O19_4 C20_4 C28_4 O29_4 175.0(14)
C21_4 C20_4 C28_4 O29_4 -64.8(17)
C20_4 C28_4 O29_4 Si30_4 -178.4(14)
C33_4 Si30_4 O29_4 C28_4 172.8(18)
C31_4 Si30_4 O29_4 C28_4 -62(2)
C32_4 Si30_4 O29_4 C28_4 52(2)
O29_4 Si30_4 C33_4 C34_4 57(3)
C31_4 Si30_4 C33_4 C34_4 -69(3)
C32_4 Si30_4 C33_4 C34_4 177(3)
O29_4 Si30_4 C33_4 C35_4 -63(3)
C31_4 Si30_4 C33_4 C35_4 171(3)
C32_4 Si30_4 C33_4 C35_4 57(3)
O29_4 Si30_4 C33_4 C36_4 179(3)
C31_4 Si30_4 C33_4 C36_4 53(3)
C32_4 Si30_4 C33_4 C36_4 -61(3)
Rb1 O1_5 C2_5 N3_5 36.2(18)
Rb1 O1_5 C2_5 C7_5 -148.3(10)
O1_5 C2_5 N3_5 C4_5 176.9(13)
C7_5 C2_5 N3_5 C4_5 0.8(19)
Rb1 C2_5 N3_5 C4_5 -163.2(12)
C2_5 N3_5 C4_5 N11_5 179.4(13)
C2_5 N3_5 C4_5 N5_5 -1(2)
N11_5 C4_5 N5_5 C6_5 -179.7(12)
N3_5 C4_5 N5_5 C6_5 0.9(18)
C4_5 N5_5 C6_5 N10_5 179.4(12)
C4_5 N5_5 C6_5 C7_5 -0.6(19)
O1_5 C2_5 C7_5 N8_5 7(2)
N3_5 C2_5 C7_5 N8_5 -177.0(13)
Rb1 C2_5 C7_5 N8_5 -32(3)
O1_5 C2_5 C7_5 C6_5 -176.3(13)
N3_5 C2_5 C7_5 C6_5 -0.5(17)
Rb1 C2_5 C7_5 C6_5 144.5(13)
N5_5 C6_5 C7_5 N8_5 177.7(12)
N10_5 C6_5 C7_5 N8_5 -2.3(14)
N5_5 C6_5 C7_5 C2_5 0(2)
N10_5 C6_5 C7_5 C2_5 -179.6(11)
C2_5 C7_5 N8_5 C9_5 180.0(14)
C6_5 C7_5 N8_5 C9_5 3.2(14)
C7_5 N8_5 C9_5 N10_5 -3.0(15)
C7_5 N8_5 C9_5 C12_5 178.4(13)
N8_5 C9_5 N10_5 C6_5 1.6(15)
C12_5 C9_5 N10_5 C6_5 -179.8(13)
N8_5 C9_5 N10_5 C18_5 -177.1(12)
C12_5 C9_5 N10_5 C18_5 2(2)
N5_5 C6_5 N10_5 C9_5 -179.5(13)
C7_5 C6_5 N10_5 C9_5 0.5(14)
N5_5 C6_5 N10_5 C18_5 -1(2)
C7_5 C6_5 N10_5 C18_5 179.2(12)
N8_5 C9_5 C12_5 C17_5 -139.2(15)
N10_5 C9_5 C12_5 C17_5 42(2)
N8_5 C9_5 C12_5 C13_5 40.6(18)
N10_5 C9_5 C12_5 C13_5 -137.9(13)
C17_5 C12_5 C13_5 C14_5 1.2(12)
C9_5 C12_5 C13_5 C14_5 -178.6(12)
C12_5 C13_5 C14_5 C15_5 0.5(14)
C13_5 C14_5 C15_5 C16_5 1(3)
C14_5 C15_5 C16_5 C17_5 -3(3)
C13_5 C12_5 C17_5 C16_5 -4(2)
C9_5 C12_5 C17_5 C16_5 175.9(15)
C15_5 C16_5 C17_5 C12_5 5(3)
C9_5 N10_5 C18_5 O19_5 -93.0(17)
C6_5 N10_5 C18_5 O19_5 88.7(14)
C9_5 N10_5 C18_5 C22_5 144.7(14)
C6_5 N10_5 C18_5 C22_5 -34(2)
N10_5 C18_5 O19_5 C20_5 -106.2(12)
C22_5 C18_5 O19_5 C20_5 17.4(16)
C18_5 O19_5 C20_5 C28_5 109.4(13)
C18_5 O19_5 C20_5 C21_5 -14.6(16)
O19_5 C20_5 C21_5 O25_5 -108.5(15)
C28_5 C20_5 C21_5 O25_5 129.3(16)
O19_5 C20_5 C21_5 C22_5 5.8(17)
C28_5 C20_5 C21_5 C22_5 -116.4(15)
O25_5 C21_5 C22_5 O23_5 2.6(16)
C20_5 C21_5 C22_5 O23_5 -117.5(15)
O25_5 C21_5 C22_5 C18_5 123.9(12)
C20_5 C21_5 C22_5 C18_5 3.9(16)
O19_5 C18_5 C22_5 O23_5 102.9(16)
N10_5 C18_5 C22_5 O23_5 -134.2(15)
O19_5 C18_5 C22_5 C21_5 -12.9(16)
N10_5 C18_5 C22_5 C21_5 110.0(14)
C21_5 C22_5 O23_5 C24_5 9.4(18)
C18_5 C22_5 O23_5 C24_5 -104.0(16)
C22_5 O23_5 C24_5 O25_5 -18.0(19)
C22_5 O23_5 C24_5 C26_5 -143.2(19)
C22_5 O23_5 C24_5 C27_5 98(2)
O23_5 C24_5 O25_5 C21_5 19.5(18)
C26_5 C24_5 O25_5 C21_5 132(2)
C27_5 C24_5 O25_5 C21_5 -94.4(19)
C20_5 C21_5 O25_5 C24_5 101.8(16)
C22_5 C21_5 O25_5 C24_5 -13.8(16)
O19_5 C20_5 C28_5 O29_5^b 68(2)
C21_5 C20_5 C28_5 O29_5^b -171(2)
O19_5 C20_5 C28_5 O29_5^a 69.7(19)
C21_5 C20_5 C28_5 O29_5^a -169.2(16)
C20_5 C28_5 O29_5^a Si30_5^a -82(3)
C28_5 O29_5^a Si30_5^a C31_5^a 97(4)
C28_5 O29_5^a Si30_5^a C33_5^a -144(3)
C28_5 O29_5^a Si30_5^a C32_5^a -31(4)
O29_5^a Si30_5^a C33_5^a C36_5^a -179(3)
C31_5^a Si30_5^a C33_5^a C36_5^a -57(4)
C32_5^a Si30_5^a C33_5^a C36_5^a 65(3)
O29_5^a Si30_5^a C33_5^a C34_5^a 59(3)
C31_5^a Si30_5^a C33_5^a C34_5^a -180(3)
C32_5^a Si30_5^a C33_5^a C34_5^a -58(3)
O29_5^a Si30_5^a C33_5^a C35_5^a -60(3)
C31_5^a Si30_5^a C33_5^a C35_5^a 61(3)
C32_5^a Si30_5^a C33_5^a C35_5^a -177(2)
C20_5 C28_5 O29_5^b Si30_5^b -113(4)
C31_5^b Si30_5^b O29_5^b C28_5 -117(4)
C32_5^b Si30_5^b O29_5^b C28_5 4(5)
C33_5^b Si30_5^b O29_5^b C28_5 123(4)
O29_5^b Si30_5^b C33_5^b C35_5^b -56(3)
C31_5^b Si30_5^b C33_5^b C35_5^b 180(3)
C32_5^b Si30_5^b C33_5^b C35_5^b 59(3)
O29_5^b Si30_5^b C33_5^b C34_5^b 62(3)
C31_5^b Si30_5^b C33_5^b C34_5^b -62(3)
C32_5^b Si30_5^b C33_5^b C34_5^b 177(3)
O29_5^b Si30_5^b C33_5^b C36_5^b -176(3)
C31_5^b Si30_5^b C33_5^b C36_5^b 60(3)
C32_5^b Si30_5^b C33_5^b C36_5^b -61(3)
Rb1 O1_6 C2_6 N3_6 44(2)
Rb1 O1_6 C2_6 C7_6 -138.8(12)
O1_6 C2_6 N3_6 C4_6 177.2(15)
C7_6 C2_6 N3_6 C4_6 0(2)
Rb1 C2_6 N3_6 C4_6 -157.2(13)
C2_6 N3_6 C4_6 N5_6 -4(3)
C2_6 N3_6 C4_6 N11_6 -179.2(16)
N11_6 C4_6 N5_6 C6_6 -179.8(15)
N3_6 C4_6 N5_6 C6_6 5(2)
C4_6 N5_6 C6_6 C7_6 -3(2)
C4_6 N5_6 C6_6 N10_6 176.6(14)
N5_6 C6_6 C7_6 N8_6 179.4(13)
N10_6 C6_6 C7_6 N8_6 0.0(15)
N5_6 C6_6 C7_6 C2_6 -1(2)
N10_6 C6_6 C7_6 C2_6 179.3(12)
O1_6 C2_6 C7_6 C6_6 -174.7(15)
N3_6 C2_6 C7_6 C6_6 3(2)
Rb1 C2_6 C7_6 C6_6 136.5(14)
O1_6 C2_6 C7_6 N8_6 5(3)
N3_6 C2_6 C7_6 N8_6 -178.2(13)
Rb1 C2_6 C7_6 N8_6 -44(3)
C6_6 C7_6 N8_6 C9_6 0.6(15)
C2_6 C7_6 N8_6 C9_6 -178.7(15)
C7_6 N8_6 C9_6 N10_6 -0.9(14)
C7_6 N8_6 C9_6 C12_6 178.6(11)
C7_6 C6_6 N10_6 C9_6 -0.5(14)
N5_6 C6_6 N10_6 C9_6 -179.9(13)
C7_6 C6_6 N10_6 C18_6 -176.7(13)
N5_6 C6_6 N10_6 C18_6 4(2)
N8_6 C9_6 N10_6 C6_6 0.9(14)
C12_6 C9_6 N10_6 C6_6 -178.6(12)
N8_6 C9_6 N10_6 C18_6 177.3(12)
C12_6 C9_6 N10_6 C18_6 -2(2)
N8_6 C9_6 C12_6 C13_6 45.4(17)
N10_6 C9_6 C12_6 C13_6 -135.1(12)
N8_6 C9_6 C12_6 C17_6 -130.4(14)
N10_6 C9_6 C12_6 C17_6 49.0(19)
C17_6 C12_6 C13_6 C14_6 -1.8(13)
C9_6 C12_6 C13_6 C14_6 -177.7(12)
C12_6 C13_6 C14_6 C15_6 -3.9(14)
C13_6 C14_6 C15_6 C16_6 8(3)
C14_6 C15_6 C16_6 C17_6 -6(3)
C15_6 C16_6 C17_6 C12_6 1(3)
C13_6 C12_6 C17_6 C16_6 3(2)
C9_6 C12_6 C17_6 C16_6 179.2(16)
C6_6 N10_6 C18_6 O19_6 79.5(17)
C9_6 N10_6 C18_6 O19_6 -96.1(14)
C6_6 N10_6 C18_6 C22_6 -40.9(19)
C9_6 N10_6 C18_6 C22_6 143.6(13)
N10_6 C18_6 O19_6 C20_6 -121.8(12)
C22_6 C18_6 O19_6 C20_6 3.0(15)
C18_6 O19_6 C20_6 C28_6 121.4(14)
C18_6 O19_6 C20_6 C21_6 3.4(15)
O19_6 C20_6 C21_6 O25_6 -120.0(14)
C28_6 C20_6 C21_6 O25_6 126.0(15)
O19_6 C20_6 C21_6 C22_6 -8.3(17)
C28_6 C20_6 C21_6 C22_6 -122.2(14)
O25_6 C21_6 C22_6 O23_6 -5(3)
C20_6 C21_6 C22_6 O23_6 -123(2)
O25_6 C21_6 C22_6 C18_6 127.6(17)
C20_6 C21_6 C22_6 C18_6 9.8(18)
O19_6 C18_6 C22_6 O23_6 116.7(18)
N10_6 C18_6 C22_6 O23_6 -123.8(18)
O19_6 C18_6 C22_6 C21_6 -8.3(17)
N10_6 C18_6 C22_6 C21_6 111.2(15)
C21_6 C22_6 O23_6 C24_6 18(3)
C18_6 C22_6 O23_6 C24_6 -107(2)
C22_6 O23_6 C24_6 O25_6 -24(3)
C22_6 O23_6 C24_6 C27_6 113(2)
C22_6 O23_6 C24_6 C26_6 -136(2)
C27_6 C24_6 O25_6 C21_6 -90(3)
O23_6 C24_6 O25_6 C21_6 21(3)
C26_6 C24_6 O25_6 C21_6 124(2)
C22_6 C21_6 O25_6 C24_6 -11(2)
C20_6 C21_6 O25_6 C24_6 101(2)
O19_6 C20_6 C28_6 O29_6 175.8(15)
C21_6 C20_6 C28_6 O29_6 -66.4(18)
C20_6 C28_6 O29_6 Si30_6 -171.9(18)
C33_6 Si30_6 O29_6 C28_6 142(2)
C32_6 Si30_6 O29_6 C28_6 11(3)
C31_6 Si30_6 O29_6 C28_6 -108(3)
O29_6 Si30_6 C33_6 C34_6 22(4)
C32_6 Si30_6 C33_6 C34_6 154(4)
C31_6 Si30_6 C33_6 C34_6 -84(4)
O29_6 Si30_6 C33_6 C35_6 -106(4)
C32_6 Si30_6 C33_6 C35_6 25(4)
C31_6 Si30_6 C33_6 C35_6 147(4)
O29_6 Si30_6 C33_6 C36_6 143(4)
C32_6 Si30_6 C33_6 C36_6 -85(4)
C31_6 Si30_6 C33_6 C36_6 37(4)
Rb1 O1_7 C2_7 N3_7 46.2(18)
Rb1 O1_7 C2_7 C7_7 -130.6(13)
O1_7 C2_7 N3_7 C4_7 175.4(13)
C7_7 C2_7 N3_7 C4_7 -7(2)
Rb1 C2_7 N3_7 C4_7 -157.9(11)
C2_7 N3_7 C4_7 N11_7 -177.5(14)
C2_7 N3_7 C4_7 N5_7 5(2)
N3_7 C4_7 N5_7 C6_7 1(2)
N11_7 C4_7 N5_7 C6_7 -176.5(13)
C4_7 N5_7 C6_7 C7_7 -4(2)
C4_7 N5_7 C6_7 N10_7 -177.0(15)
N5_7 C6_7 C7_7 N8_7 -175.7(15)
N10_7 C6_7 C7_7 N8_7 -1.5(18)
N5_7 C6_7 C7_7 C2_7 1(3)
N10_7 C6_7 C7_7 C2_7 175.6(13)
O1_7 C2_7 C7_7 C6_7 -178.8(15)
N3_7 C2_7 C7_7 C6_7 4(2)
Rb1 C2_7 C7_7 C6_7 129.5(14)
O1_7 C2_7 C7_7 N8_7 -2(3)
N3_7 C2_7 C7_7 N8_7 -179.2(14)
Rb1 C2_7 C7_7 N8_7 -54(2)
C6_7 C7_7 N8_7 C9_7 1.3(19)
C2_7 C7_7 N8_7 C9_7 -175.4(16)
C7_7 N8_7 C9_7 N10_7 -0.5(19)
C7_7 N8_7 C9_7 C12_7 -176.2(16)
N5_7 C6_7 N10_7 C9_7 175.3(17)
C7_7 C6_7 N10_7 C9_7 1.1(17)
N5_7 C6_7 N10_7 C18_7 -6(3)
C7_7 C6_7 N10_7 C18_7 -179.8(16)
N8_7 C9_7 N10_7 C6_7 0(2)
C12_7 C9_7 N10_7 C6_7 175.0(17)
N8_7 C9_7 N10_7 C18_7 -179.5(16)
C12_7 C9_7 N10_7 C18_7 -4(3)
N8_7 C9_7 C12_7 C13_7 34(3)
N10_7 C9_7 C12_7 C13_7 -140.7(19)
N8_7 C9_7 C12_7 C17_7 -136(2)
N10_7 C9_7 C12_7 C17_7 49(3)
C17_7 C12_7 C13_7 C14_7 -1.9(17)
C9_7 C12_7 C13_7 C14_7 -172(2)
C12_7 C13_7 C14_7 C15_7 1.8(19)
C13_7 C14_7 C15_7 C16_7 -7(4)
C14_7 C15_7 C16_7 C17_7 13(5)
C13_7 C12_7 C17_7 C16_7 7(3)
C9_7 C12_7 C17_7 C16_7 177(2)
C15_7 C16_7 C17_7 C12_7 -12(4)
C6_7 N10_7 C18_7 O19_7 92(2)
C9_7 N10_7 C18_7 O19_7 -90(2)
C6_7 N10_7 C18_7 C22_7 -34(2)
C9_7 N10_7 C18_7 C22_7 144.9(18)
N10_7 C18_7 O19_7 C20_7 -118.3(19)
C22_7 C18_7 O19_7 C20_7 11(2)
C18_7 O19_7 C20_7 C28_7 109(3)
C18_7 O19_7 C20_7 C21_7 -22(2)
O19_7 C20_7 C21_7 O25_7 -83(2)
C28_7 C20_7 C21_7 O25_7 148(2)
O19_7 C20_7 C21_7 C22_7 24(2)
C28_7 C20_7 C21_7 C22_7 -105(2)
O19_7 C18_7 C22_7 O23_7 117.8(18)
N10_7 C18_7 C22_7 O23_7 -118.7(19)
O19_7 C18_7 C22_7 C21_7 5(2)
N10_7 C18_7 C22_7 C21_7 128.0(17)
O25_7 C21_7 C22_7 O23_7 -23(3)
C20_7 C21_7 C22_7 O23_7 -133.1(19)
O25_7 C21_7 C22_7 C18_7 93(2)
C20_7 C21_7 C22_7 C18_7 -17(2)
C18_7 C22_7 O23_7 C24_7 -104.0(19)
C21_7 C22_7 O23_7 C24_7 5(2)
C22_7 O23_7 C24_7 O25_7 15(3)
C22_7 O23_7 C24_7 C27_7 125(3)
C22_7 O23_7 C24_7 C26_7 -103(3)
O23_7 C24_7 O25_7 C21_7 -30(3)
C27_7 C24_7 O25_7 C21_7 -144(2)
C26_7 C24_7 O25_7 C21_7 86(3)
C20_7 C21_7 O25_7 C24_7 141(2)
C22_7 C21_7 O25_7 C24_7 31(3)
O19_7 C20_7 C28_7 O29_7 178(3)
C21_7 C20_7 C28_7 O29_7 -58(4)
C20_7 C28_7 O29_7 Si30_7 -142(3)
C31_7 Si30_7 O29_7 C28_7 -161(3)
C33_7 Si30_7 O29_7 C28_7 77(4)
C32_7 Si30_7 O29_7 C28_7 -44(4)
O29_7 Si30_7 C33_7 C35_7 -50(3)
C31_7 Si30_7 C33_7 C35_7 -175(2)
C32_7 Si30_7 C33_7 C35_7 70(3)
O29_7 Si30_7 C33_7 C36_7 -177(3)
C31_7 Si30_7 C33_7 C36_7 59(3)
C32_7 Si30_7 C33_7 C36_7 -56(4)
O29_7 Si30_7 C33_7 C34_7 68(3)
C31_7 Si30_7 C33_7 C34_7 -56(3)
C32_7 Si30_7 C33_7 C34_7 -171(3)
Rb1 O1_8 C2_8 N3_8 39.6(15)
Rb1 O1_8 C2_8 C7_8 -141.5(11)
O1_8 C2_8 N3_8 C4_8 179.0(11)
C7_8 C2_8 N3_8 C4_8 -0.1(17)
C2_8 N3_8 C4_8 N5_8 0(2)
C2_8 N3_8 C4_8 N11_8 -178.0(12)
N11_8 C4_8 N5_8 C6_8 177.1(12)
N3_8 C4_8 N5_8 C6_8 -0.8(18)
C4_8 N5_8 C6_8 C7_8 2.0(19)
C4_8 N5_8 C6_8 N10_8 -179.3(12)
N5_8 C6_8 C7_8 N8_8 176.6(13)
N10_8 C6_8 C7_8 N8_8 -2.2(15)
N5_8 C6_8 C7_8 C2_8 -2(2)
N10_8 C6_8 C7_8 C2_8 178.9(11)
O1_8 C2_8 C7_8 C6_8 -177.9(12)
N3_8 C2_8 C7_8 C6_8 1.1(17)
O1_8 C2_8 C7_8 N8_8 3(2)
N3_8 C2_8 C7_8 N8_8 -177.6(12)
C6_8 C7_8 N8_8 C9_8 3.0(15)
C2_8 C7_8 N8_8 C9_8 -178.3(14)
C7_8 N8_8 C9_8 N10_8 -2.6(16)
C7_8 N8_8 C9_8 C12_8 175.8(15)
C7_8 C6_8 N10_8 C9_8 0.6(14)
N5_8 C6_8 N10_8 C9_8 -178.3(13)
C7_8 C6_8 N10_8 C18_8 -174.1(12)
N5_8 C6_8 N10_8 C18_8 7(2)
N8_8 C9_8 N10_8 C6_8 1.3(16)
C12_8 C9_8 N10_8 C6_8 -177.0(16)
N8_8 C9_8 N10_8 C18_8 176.2(12)
C12_8 C9_8 N10_8 C18_8 -2(2)
N8_8 C9_8 C12_8 C13_8 37(2)
N10_8 C9_8 C12_8 C13_8 -144.9(18)
N8_8 C9_8 C12_8 C17_8 -129(2)
N10_8 C9_8 C12_8 C17_8 49(3)
C17_8 C12_8 C13_8 C14_8 0.1(16)
C9_8 C12_8 C13_8 C14_8 -166(2)
C12_8 C13_8 C14_8 C15_8 1.4(17)
C13_8 C14_8 C15_8 C16_8 -3(4)
C14_8 C15_8 C16_8 C17_8 3(5)
C13_8 C12_8 C17_8 C16_8 0(3)
C9_8 C12_8 C17_8 C16_8 165(3)
C15_8 C16_8 C17_8 C12_8 -2(4)
C6_8 N10_8 C18_8 O19_8 93.1(15)
C9_8 N10_8 C18_8 O19_8 -80.5(15)
C6_8 N10_8 C18_8 C22_8 -28.4(17)
C9_8 N10_8 C18_8 C22_8 158.0(13)
N10_8 C18_8 O19_8 C20_8 -96.2(12)
C22_8 C18_8 O19_8 C20_8 28.7(12)
C18_8 O19_8 C20_8 C21_8 -23.4(13)
C18_8 O19_8 C20_8 C28_8 97.4(14)
O19_8 C20_8 C21_8 O25_8 -102.6(12)
C28_8 C20_8 C21_8 O25_8 136.7(13)
O19_8 C20_8 C21_8 C22_8 7.8(12)
C28_8 C20_8 C21_8 C22_8 -112.8(12)
O19_8 C18_8 C22_8 O23_8 87.6(11)
N10_8 C18_8 C22_8 O23_8 -147.5(10)
O19_8 C18_8 C22_8 C21_8 -22.4(11)
N10_8 C18_8 C22_8 C21_8 102.5(11)
O25_8 C21_8 C22_8 O23_8 13.6(15)
C20_8 C21_8 C22_8 O23_8 -104.3(11)
O25_8 C21_8 C22_8 C18_8 126.2(11)
C20_8 C21_8 C22_8 C18_8 8.3(11)
C18_8 C22_8 O23_8 C24_8 -140.1(13)
C21_8 C22_8 O23_8 C24_8 -30.4(15)
C22_8 O23_8 C24_8 O25_8 36.7(15)
C22_8 O23_8 C24_8 C26_8 -84.6(16)
C22_8 O23_8 C24_8 C27_8 154.6(15)
O23_8 C24_8 O25_8 C21_8 -28.2(17)
C26_8 C24_8 O25_8 C21_8 94.0(17)
C27_8 C24_8 O25_8 C21_8 -146.2(16)
C20_8 C21_8 O25_8 C24_8 119.2(14)
C22_8 C21_8 O25_8 C24_8 8.1(16)
O19_8 C20_8 C28_8 O29_8 177.5(14)
C21_8 C20_8 C28_8 O29_8 -62.8(18)
C20_8 C28_8 O29_8 Si30_8 178.1(13)
C33_8 Si30_8 O29_8 C28_8 93.1(19)
C31_8 Si30_8 O29_8 C28_8 -140(2)
C32_8 Si30_8 O29_8 C28_8 -25(2)
O29_8 Si30_8 C33_8 C34_8 46(2)
C31_8 Si30_8 C33_8 C34_8 -75(2)
C32_8 Si30_8 C33_8 C34_8 165(2)
O29_8 Si30_8 C33_8 C36_8 171(2)
C31_8 Si30_8 C33_8 C36_8 51(3)
C32_8 Si30_8 C33_8 C36_8 -70(2)
O29_8 Si30_8 C33_8 C35_8 -72(2)
C31_8 Si30_8 C33_8 C35_8 168(2)
C32_8 Si30_8 C33_8 C35_8 47(2)
